data_4068242
loop_
_publ_author_name
'Wu, Jianguo'
'Faller, John W.'
'Hazari, Nilay'
'Schmeier, Timothy J.'

_publ_section_title
;
 Stoichiometric and Catalytic Reactions of Thermally Stable Nickel(0) NHC
 Complexes
;
_journal_issue 3
_journal_name_full Organometallics
_journal_page_first 806
_journal_paper_doi 10.1021/om300045t
_journal_volume 31
_journal_year 2012
_chemical_formula_moiety 'Ni O N2 C33 H46'
_chemical_formula_sum 'C33 H46 N2 Ni O'
_chemical_formula_weight 545.44
_space_group_IT_number 15
_symmetry_cell_setting monoclinic
_symmetry_Int_Tables_number 15
_symmetry_space_group_name_Hall '-C 2yc'
_symmetry_space_group_name_H-M 'C 1 2/c 1'
_atom_sites_solution_hydrogens geom
_atom_sites_solution_primary direct
_atom_sites_solution_secondary difmap
_cell_angle_alpha 90.0000
_cell_angle_beta 111.978(8)
_cell_angle_gamma 90.0000
_cell_formula_units_Z 24
_cell_length_a 49.386(3)
_cell_length_b 10.1943(7)
_cell_length_c 39.932(3)
_cell_measurement_reflns_used 11282
_cell_measurement_temperature 93
_cell_measurement_theta_max 62.12
_cell_measurement_theta_min 1.93
_cell_volume 18643(2)
_computing_cell_refinement 'CrystalClear-SM Expert 2.0 r5'
_computing_data_collection 'CrystalClear-SM Expert 2.0 r5 (Rigaku, 2010)'
_computing_data_reduction 'CrystalClear-SM Expert 2.0 r5'
_computing_molecular_graphics 'CrystalStructure 4.0'
_computing_publication_material 'CrystalStructure 4.0 (Rigaku, 2010)'
_computing_structure_refinement 'SHELXL97 (Sheldrick, 1997)'
_computing_structure_solution 'SIR2004 (Burla, et al., 2005)'
_diffrn_ambient_temperature 93
_diffrn_detector_area_resol_mean 10.000
_diffrn_measured_fraction_theta_full 0.998
_diffrn_measured_fraction_theta_max 0.998
_diffrn_measurement_device_type 'Rigaku R-AXIS RAPID imaging plate'
_diffrn_measurement_method \w
_diffrn_radiation_type 'Cu K\a'
_diffrn_radiation_wavelength 1.54187
_diffrn_reflns_av_R_equivalents 0.1564
_diffrn_reflns_limit_h_max 56
_diffrn_reflns_limit_h_min -56
_diffrn_reflns_limit_k_max 11
_diffrn_reflns_limit_k_min -9
_diffrn_reflns_limit_l_max 45
_diffrn_reflns_limit_l_min -45
_diffrn_reflns_number 110137
_diffrn_reflns_theta_full 62.38
_diffrn_reflns_theta_max 62.38
_diffrn_standards_number 0
_exptl_absorpt_coefficient_mu 1.082
_exptl_absorpt_correction_T_max 0.805
_exptl_absorpt_correction_T_min 0.586
_exptl_absorpt_correction_type multi-scan
_exptl_absorpt_process_details
;
    Higashi, T. (1995). Program for Absorption Correction.
    Rigaku Corporation, Tokyo, Japan.
;
_exptl_crystal_colour Colorless
_exptl_crystal_density_diffrn 1.166
_exptl_crystal_density_method 'not measured'
_exptl_crystal_description Prism
_exptl_crystal_F_000 7056.00
_exptl_crystal_size_max 0.20
_exptl_crystal_size_mid 0.20
_exptl_crystal_size_min 0.20
_refine_diff_density_max 0.670
_refine_diff_density_min -0.620
_refine_ls_extinction_method none
_refine_ls_goodness_of_fit_ref 1.028
_refine_ls_hydrogen_treatment constr
_refine_ls_number_parameters 1000
_refine_ls_number_reflns 14804
_refine_ls_number_restraints 6
_refine_ls_R_factor_gt 0.1151
_refine_ls_shift/su_max 0.000
_refine_ls_structure_factor_coef Fsqd
_refine_ls_weighting_details 'w = 1/[\s^2^(Fo^2^)+(0.1168P)^2^+88.7709P] where P=(Fo^2^+2Fc^2^)/3'
_refine_ls_weighting_scheme calc
_refine_ls_wR_factor_ref 0.3144
_reflns_number_gt 6497
_reflns_number_total 15755
_reflns_threshold_expression F^2^>2.0\s(F^2^)
_cod_data_source_file om300045t_si_002.cif
_cod_data_source_block '_Compound11'
_cod_original_formula_sum 'Ni O N2 C33 H46'
_cod_database_code 4068242

loop_
_symmetry_equiv_pos_site_id
_symmetry_equiv_pos_as_xyz
1 +X,+Y,+Z
2 -X,+Y,1/2-Z
3 -X,-Y,-Z
4 +X,-Y,1/2+Z
5 1/2+X,1/2+Y,+Z
6 1/2-X,1/2+Y,1/2-Z
7 1/2-X,1/2-Y,-Z
8 1/2+X,1/2-Y,1/2+Z

loop_
_atom_site_label
_atom_site_type_symbol
_atom_site_fract_x
_atom_site_fract_y
_atom_site_fract_z
_atom_site_U_iso_or_equiv
_atom_site_adp_type
_atom_site_occupancy
_atom_site_symmetry_multiplicity
_atom_site_calc_flag
_atom_site_refinement_flags
Ni(1) Ni 0.44599(3) 0.06386(13) 0.37893(3) 0.0423(4) Uani 1.00 8 d .
Ni(2) Ni 0.30475(3) 0.95179(14) 0.36763(4) 0.0511(4) Uani 1.00 8 d .
Ni(3) Ni 0.36743(3) 0.91151(13) 0.12467(3) 0.0400(4) Uani 1.00 8 d .
O(1) O 0.45542(12) -0.2348(5) 0.41875(14) 0.0524(16) Uani 1.00 8 d .
O(2) O 0.29599(13) 1.2513(6) 0.32874(16) 0.0641(18) Uani 1.00 8 d .
O(3) O 0.38465(14) 1.2302(6) 0.12455(17) 0.0698(18) Uani 1.00 8 d .
N(1) N 0.44557(13) 0.3188(7) 0.34348(15) 0.0372(17) Uani 1.00 8 d .
N(2) N 0.45058(12) 0.3471(6) 0.39829(16) 0.0363(16) Uani 1.00 8 d .
N(3) N 0.30065(13) 0.6663(7) 0.35157(15) 0.0371(17) Uani 1.00 8 d .
N(4) N 0.30462(12) 0.7025(7) 0.40604(16) 0.0390(17) Uani 1.00 8 d .
N(5) N 0.39729(12) 0.6531(7) 0.13925(14) 0.0353(16) Uani 1.00 8 d .
N(6) N 0.35216(12) 0.6316(6) 0.11004(15) 0.0327(15) Uani 1.00 8 d .
C(1) C 0.47956(18) 0.0100(8) 0.3672(2) 0.046(2) Uani 1.00 8 d .
C(2) C 0.46489(17) -0.1014(9) 0.3731(2) 0.048(2) Uani 1.00 8 d .
C(3) C 0.47717(18) -0.1793(9) 0.4069(2) 0.058(3) Uani 1.00 8 d .
C(4) C 0.43760(18) -0.1348(9) 0.4258(2) 0.054(2) Uani 1.00 8 d .
C(5) C 0.42099(16) -0.0578(9) 0.3937(2) 0.046(2) Uani 1.00 8 d .
C(6) C 0.41312(17) 0.0752(9) 0.3952(2) 0.051(2) Uani 1.00 8 d .
C(7) C 0.33766(18) 0.9406(9) 0.3510(2) 0.054(2) Uani 1.00 8 d .
C(8) C 0.32984(18) 1.0736(11) 0.3522(3) 0.067(3) Uani 1.00 8 d .
C(9) C 0.3131(2) 1.1479(10) 0.3205(3) 0.073(3) Uani 1.00 8 d .
C(10) C 0.27433(19) 1.1943(11) 0.3405(3) 0.077(3) Uani 1.00 8 d .
C(11) C 0.2858(2) 1.1209(10) 0.3729(3) 0.066(3) Uani 1.00 8 d .
C(12) C 0.27217(19) 1.0065(8) 0.3807(2) 0.052(2) Uani 1.00 8 d .
C(13) C 0.35270(19) 0.9314(9) 0.0714(2) 0.052(2) Uani 1.00 8 d .
C(14) C 0.35347(19) 1.0541(9) 0.08819(19) 0.052(3) Uani 1.00 8 d .
C(15) C 0.3767(2) 1.1518(10) 0.0922(2) 0.069(3) Uani 1.00 8 d .
C(16) C 0.3954(2) 1.1511(10) 0.1571(2) 0.071(3) Uani 1.00 8 d .
C(17) C 0.37421(19) 1.0553(9) 0.1601(2) 0.049(2) Uani 1.00 8 d .
C(18) C 0.38324(18) 0.9371(8) 0.17823(19) 0.045(2) Uani 1.00 8 d .
C(19) C 0.44843(16) 0.2493(8) 0.3739(2) 0.0370(20) Uani 1.00 8 d .
C(20) C 0.44904(15) 0.4711(8) 0.3833(2) 0.038(2) Uani 1.00 8 d .
C(21) C 0.44565(16) 0.4534(8) 0.3489(2) 0.042(2) Uani 1.00 8 d .
C(22) C 0.44817(16) 0.2603(8) 0.31194(19) 0.0345(20) Uani 1.00 8 d .
C(23) C 0.42426(16) 0.1973(7) 0.2863(2) 0.0355(20) Uani 1.00 8 d .
C(24) C 0.42815(17) 0.1350(8) 0.2576(2) 0.043(2) Uani 1.00 8 d .
C(25) C 0.45490(19) 0.1359(8) 0.2540(2) 0.048(2) Uani 1.00 8 d .
C(26) C 0.47842(18) 0.2016(8) 0.2793(2) 0.047(2) Uani 1.00 8 d .
C(27) C 0.47563(16) 0.2630(7) 0.3091(2) 0.0349(19) Uani 1.00 8 d .
C(28) C 0.50205(17) 0.3312(8) 0.3366(2) 0.043(2) Uani 1.00 8 d .
C(29) C 0.50681(16) 0.4622(9) 0.3217(2) 0.055(3) Uani 1.00 8 d .
C(30) C 0.53015(16) 0.2498(9) 0.3476(2) 0.058(3) Uani 1.00 8 d .
C(31) C 0.39414(16) 0.1926(9) 0.2884(2) 0.043(2) Uani 1.00 8 d .
C(32) C 0.38465(18) 0.0513(9) 0.2910(2) 0.061(3) Uani 1.00 8 d .
C(33) C 0.37149(17) 0.2635(9) 0.2559(2) 0.063(3) Uani 1.00 8 d .
C(34) C 0.45590(16) 0.3251(8) 0.43642(19) 0.038(2) Uani 1.00 8 d .
C(35) C 0.43298(17) 0.3489(8) 0.4484(2) 0.040(2) Uani 1.00 8 d .
C(36) C 0.4391(2) 0.3280(9) 0.4853(2) 0.061(3) Uani 1.00 8 d .
C(37) C 0.4661(2) 0.2850(9) 0.5081(2) 0.062(3) Uani 1.00 8 d .
C(38) C 0.48810(18) 0.2638(9) 0.4952(2) 0.053(2) Uani 1.00 8 d .
C(39) C 0.48371(17) 0.2817(8) 0.4593(2) 0.042(2) Uani 1.00 8 d .
C(40) C 0.50832(16) 0.2616(9) 0.4460(2) 0.046(2) Uani 1.00 8 d .
C(41) C 0.5253(2) 0.3889(10) 0.4495(3) 0.086(3) Uani 1.00 8 d .
C(42) C 0.52847(17) 0.1504(9) 0.4646(2) 0.059(3) Uani 1.00 8 d .
C(43) C 0.40323(17) 0.3962(8) 0.4242(2) 0.046(2) Uani 1.00 8 d .
C(44) C 0.40098(18) 0.5458(9) 0.4276(2) 0.060(3) Uani 1.00 8 d .
C(45) C 0.37828(17) 0.3310(9) 0.4309(2) 0.056(3) Uani 1.00 8 d .
C(46) C 0.30252(15) 0.7674(8) 0.3751(2) 0.0345(19) Uani 1.00 8 d .
C(47) C 0.30162(16) 0.5451(9) 0.3676(2) 0.045(2) Uani 1.00 8 d .
C(48) C 0.30435(16) 0.5670(9) 0.4017(2) 0.044(2) Uani 1.00 8 d .
C(49) C 0.29553(16) 0.6834(8) 0.3136(2) 0.041(2) Uani 1.00 8 d .
C(50) C 0.26791(16) 0.7242(9) 0.2909(2) 0.046(2) Uani 1.00 8 d .
C(51) C 0.26378(17) 0.7492(9) 0.2546(2) 0.058(3) Uani 1.00 8 d .
C(52) C 0.28680(19) 0.7301(10) 0.2432(2) 0.062(3) Uani 1.00 8 d .
C(53) C 0.31342(18) 0.6869(10) 0.2657(2) 0.064(3) Uani 1.00 8 d .
C(54) C 0.31893(17) 0.6632(8) 0.3025(2) 0.046(2) Uani 1.00 8 d .
C(55) C 0.34865(16) 0.6169(9) 0.3271(2) 0.049(2) Uani 1.00 8 d .
C(56) C 0.37370(16) 0.6804(9) 0.3199(2) 0.058(3) Uani 1.00 8 d .
C(57) C 0.35099(19) 0.4666(9) 0.3245(2) 0.068(3) Uani 1.00 8 d .
C(58) C 0.24248(17) 0.7371(9) 0.3027(2) 0.050(2) Uani 1.00 8 d .
C(59) C 0.22031(18) 0.8414(10) 0.2826(2) 0.067(3) Uani 1.00 8 d .
C(60) C 0.22740(19) 0.6044(10) 0.2998(3) 0.077(3) Uani 1.00 8 d .
C(61) C 0.30265(16) 0.7679(8) 0.43729(19) 0.037(2) Uani 1.00 8 d .
C(62) C 0.27583(17) 0.7653(8) 0.4412(2) 0.039(2) Uani 1.00 8 d .
C(63) C 0.27387(18) 0.8285(8) 0.4711(2) 0.050(2) Uani 1.00 8 d .
C(64) C 0.29799(18) 0.8928(8) 0.4956(2) 0.048(2) Uani 1.00 8 d .
C(65) C 0.32407(17) 0.8936(8) 0.4908(2) 0.045(2) Uani 1.00 8 d .
C(66) C 0.32730(16) 0.8287(8) 0.4617(2) 0.0369(20) Uani 1.00 8 d .
C(67) C 0.35639(17) 0.8333(8) 0.4579(2) 0.045(2) Uani 1.00 8 d .
C(68) C 0.36514(18) 0.9743(9) 0.4528(2) 0.062(3) Uani 1.00 8 d .
C(69) C 0.38049(17) 0.7685(9) 0.4900(2) 0.057(3) Uani 1.00 8 d .
C(70) C 0.24854(17) 0.6983(9) 0.4148(2) 0.048(2) Uani 1.00 8 d .
C(71) C 0.22108(18) 0.7829(9) 0.4045(2) 0.062(3) Uani 1.00 8 d .
C(72) C 0.24317(16) 0.5672(9) 0.4296(2) 0.057(3) Uani 1.00 8 d .
C(73) C 0.37230(16) 0.7261(7) 0.12446(18) 0.0334(20) Uani 1.00 8 d .
C(74) C 0.36373(16) 0.5064(8) 0.11614(19) 0.038(2) Uani 1.00 8 d .
C(75) C 0.39189(19) 0.5194(8) 0.1338(2) 0.042(2) Uani 1.00 8 d .
C(76) C 0.42551(16) 0.7120(7) 0.15783(19) 0.0355(20) Uani 1.00 8 d .
C(77) C 0.44024(17) 0.7697(7) 0.1375(2) 0.039(2) Uani 1.00 8 d .
C(78) C 0.46718(17) 0.8325(8) 0.1553(2) 0.049(2) Uani 1.00 8 d .
C(79) C 0.47921(17) 0.8314(8) 0.1925(2) 0.049(2) Uani 1.00 8 d .
C(80) C 0.46514(17) 0.7703(8) 0.2125(2) 0.049(2) Uani 1.00 8 d .
C(81) C 0.43829(16) 0.7094(7) 0.1956(2) 0.0356(20) Uani 1.00 8 d .
C(82) C 0.42319(17) 0.6411(8) 0.2180(2) 0.044(2) Uani 1.00 8 d .
C(83) C 0.42600(17) 0.7174(9) 0.2525(2) 0.056(3) Uani 1.00 8 d .
C(84) C 0.43530(18) 0.5020(8) 0.2288(2) 0.057(3) Uani 1.00 8 d .
C(85) C 0.42734(17) 0.7626(8) 0.09612(19) 0.043(2) Uani 1.00 8 d .
C(86) C 0.43655(19) 0.6320(9) 0.0839(2) 0.059(3) Uani 1.00 8 d .
C(87) C 0.43542(18) 0.8772(8) 0.0771(2) 0.054(2) Uani 1.00 8 d .
C(88) C 0.32118(17) 0.6533(7) 0.0909(2) 0.038(2) Uani 1.00 8 d .
C(89) C 0.30375(17) 0.6911(7) 0.1100(2) 0.040(2) Uani 1.00 8 d .
C(90) C 0.27389(16) 0.7029(8) 0.0913(2) 0.044(2) Uani 1.00 8 d .
C(91) C 0.26176(18) 0.6762(8) 0.0550(2) 0.051(2) Uani 1.00 8 d .
C(92) C 0.27945(18) 0.6426(8) 0.0363(2) 0.047(2) Uani 1.00 8 d .
C(93) C 0.30971(16) 0.6317(7) 0.0540(2) 0.0372(20) Uani 1.00 8 d .
C(94) C 0.32816(17) 0.5942(8) 0.0326(2) 0.047(2) Uani 1.00 8 d .
C(95) C 0.32444(19) 0.4477(9) 0.0225(2) 0.073(3) Uani 1.00 8 d .
C(96) C 0.32162(17) 0.6775(9) -0.0021(2) 0.058(3) Uani 1.00 8 d .
C(97) C 0.31784(19) 0.7108(8) 0.1513(2) 0.048(2) Uani 1.00 8 d .
C(98) C 0.30667(18) 0.8347(9) 0.1626(2) 0.059(3) Uani 1.00 8 d .
C(99) C 0.31278(18) 0.5909(9) 0.1705(2) 0.063(3) Uani 1.00 8 d .
H(1A) H 0.4781 0.0256 0.3421 0.055 Uiso 1.00 8 calc R
H(1B) H 0.4992 0.0284 0.3856 0.055 Uiso 1.00 8 calc R
H(2) H 0.4537 -0.1532 0.3509 0.058 Uiso 1.00 8 calc R
H(3A) H 0.4892 -0.2513 0.4031 0.070 Uiso 1.00 8 calc R
H(3B) H 0.4902 -0.1222 0.4263 0.070 Uiso 1.00 8 calc R
H(4A) H 0.4503 -0.0751 0.4447 0.065 Uiso 1.00 8 calc R
H(4B) H 0.4238 -0.1769 0.4352 0.065 Uiso 1.00 8 calc R
H(5) H 0.4068 -0.1096 0.3735 0.055 Uiso 1.00 8 calc R
H(6A) H 0.4174 0.1127 0.4195 0.061 Uiso 1.00 8 calc R
H(6B) H 0.3941 0.1036 0.3770 0.061 Uiso 1.00 8 calc R
H(7A) H 0.3567 0.9127 0.3691 0.064 Uiso 1.00 8 calc R
H(7B) H 0.3333 0.9023 0.3267 0.064 Uiso 1.00 8 calc R
H(8) H 0.3441 1.1261 0.3721 0.081 Uiso 1.00 8 calc R
H(9A) H 0.2998 1.0881 0.3022 0.087 Uiso 1.00 8 calc R
H(9B) H 0.3265 1.1878 0.3102 0.087 Uiso 1.00 8 calc R
H(10A) H 0.2620 1.2655 0.3439 0.093 Uiso 1.00 8 calc R
H(10B) H 0.2616 1.1363 0.3211 0.093 Uiso 1.00 8 calc R
H(11) H 0.2975 1.1737 0.3946 0.080 Uiso 1.00 8 calc R
H(12A) H 0.2524 0.9850 0.3633 0.062 Uiso 1.00 8 calc R
H(12B) H 0.2745 0.9936 0.4062 0.062 Uiso 1.00 8 calc R
H(13A) H 0.3670 0.9178 0.0597 0.063 Uiso 1.00 8 calc R
H(13B) H 0.3332 0.8944 0.0575 0.063 Uiso 1.00 8 calc R
H(14) H 0.3340 1.0917 0.0850 0.063 Uiso 1.00 8 calc R
H(15A) H 0.3942 1.1052 0.0921 0.083 Uiso 1.00 8 calc R
H(15B) H 0.3700 1.2110 0.0710 0.083 Uiso 1.00 8 calc R
H(16A) H 0.4012 1.2101 0.1784 0.086 Uiso 1.00 8 calc R
H(16B) H 0.4132 1.1037 0.1579 0.086 Uiso 1.00 8 calc R
H(17) H 0.3562 1.0939 0.1618 0.059 Uiso 1.00 8 calc R
H(18A) H 0.3714 0.9022 0.1915 0.054 Uiso 1.00 8 calc R
H(18B) H 0.4045 0.9247 0.1911 0.054 Uiso 1.00 8 calc R
H(20) H 0.4502 0.5527 0.3952 0.046 Uiso 1.00 8 calc R
H(21) H 0.4437 0.5199 0.3315 0.050 Uiso 1.00 8 calc R
H(24) H 0.4122 0.0908 0.2401 0.052 Uiso 1.00 8 calc R
H(25) H 0.4573 0.0918 0.2343 0.058 Uiso 1.00 8 calc R
H(26) H 0.4966 0.2046 0.2762 0.056 Uiso 1.00 8 calc R
H(28) H 0.4978 0.3482 0.3588 0.052 Uiso 1.00 8 calc R
H(29A) H 0.4893 0.5163 0.3160 0.066 Uiso 1.00 8 calc R
H(29B) H 0.5108 0.4478 0.2997 0.066 Uiso 1.00 8 calc R
H(29C) H 0.5234 0.5071 0.3397 0.066 Uiso 1.00 8 calc R
H(30A) H 0.5350 0.2335 0.3263 0.070 Uiso 1.00 8 calc R
H(30B) H 0.5273 0.1660 0.3578 0.070 Uiso 1.00 8 calc R
H(30C) H 0.5462 0.2980 0.3656 0.070 Uiso 1.00 8 calc R
H(31) H 0.3953 0.2399 0.3109 0.052 Uiso 1.00 8 calc R
H(32A) H 0.3992 0.0084 0.3120 0.073 Uiso 1.00 8 calc R
H(32B) H 0.3830 0.0034 0.2691 0.073 Uiso 1.00 8 calc R
H(32C) H 0.3657 0.0515 0.2936 0.073 Uiso 1.00 8 calc R
H(33A) H 0.3704 0.2204 0.2335 0.075 Uiso 1.00 8 calc R
H(33B) H 0.3773 0.3553 0.2556 0.075 Uiso 1.00 8 calc R
H(33C) H 0.3523 0.2600 0.2579 0.075 Uiso 1.00 8 calc R
H(36) H 0.4243 0.3439 0.4947 0.073 Uiso 1.00 8 calc R
H(37) H 0.4696 0.2696 0.5328 0.074 Uiso 1.00 8 calc R
H(38) H 0.5068 0.2364 0.5115 0.064 Uiso 1.00 8 calc R
H(40) H 0.4994 0.2396 0.4197 0.055 Uiso 1.00 8 calc R
H(41A) H 0.5404 0.3768 0.4394 0.103 Uiso 1.00 8 calc R
H(41B) H 0.5345 0.4130 0.4751 0.103 Uiso 1.00 8 calc R
H(41C) H 0.5120 0.4588 0.4363 0.103 Uiso 1.00 8 calc R
H(42A) H 0.5377 0.1691 0.4905 0.071 Uiso 1.00 8 calc R
H(42B) H 0.5436 0.1411 0.4544 0.071 Uiso 1.00 8 calc R
H(42C) H 0.5173 0.0688 0.4610 0.071 Uiso 1.00 8 calc R
H(43) H 0.4009 0.3767 0.3987 0.055 Uiso 1.00 8 calc R
H(44A) H 0.4027 0.5678 0.4522 0.072 Uiso 1.00 8 calc R
H(44B) H 0.3821 0.5763 0.4103 0.072 Uiso 1.00 8 calc R
H(44C) H 0.4167 0.5887 0.4223 0.072 Uiso 1.00 8 calc R
H(45A) H 0.3800 0.3480 0.4558 0.068 Uiso 1.00 8 calc R
H(45B) H 0.3789 0.2362 0.4271 0.068 Uiso 1.00 8 calc R
H(45C) H 0.3597 0.3664 0.4141 0.068 Uiso 1.00 8 calc R
H(47) H 0.3005 0.4619 0.3565 0.054 Uiso 1.00 8 calc R
H(48) H 0.3058 0.5027 0.4195 0.053 Uiso 1.00 8 calc R
H(51) H 0.2454 0.7790 0.2381 0.070 Uiso 1.00 8 calc R
H(52) H 0.2838 0.7479 0.2187 0.075 Uiso 1.00 8 calc R
H(53) H 0.3284 0.6725 0.2566 0.077 Uiso 1.00 8 calc R
H(55) H 0.3510 0.6386 0.3524 0.059 Uiso 1.00 8 calc R
H(56A) H 0.3730 0.7757 0.3227 0.069 Uiso 1.00 8 calc R
H(56B) H 0.3721 0.6600 0.2953 0.069 Uiso 1.00 8 calc R
H(56C) H 0.3923 0.6466 0.3371 0.069 Uiso 1.00 8 calc R
H(57A) H 0.3354 0.4246 0.3302 0.082 Uiso 1.00 8 calc R
H(57B) H 0.3700 0.4371 0.3417 0.082 Uiso 1.00 8 calc R
H(57C) H 0.3491 0.4426 0.2999 0.082 Uiso 1.00 8 calc R
H(58) H 0.2505 0.7621 0.3288 0.060 Uiso 1.00 8 calc R
H(59A) H 0.2047 0.8442 0.2921 0.080 Uiso 1.00 8 calc R
H(59B) H 0.2120 0.8200 0.2568 0.080 Uiso 1.00 8 calc R
H(59C) H 0.2300 0.9271 0.2860 0.080 Uiso 1.00 8 calc R
H(60A) H 0.2415 0.5399 0.3147 0.092 Uiso 1.00 8 calc R
H(60B) H 0.2199 0.5753 0.2745 0.092 Uiso 1.00 8 calc R
H(60C) H 0.2112 0.6128 0.3081 0.092 Uiso 1.00 8 calc R
H(63) H 0.2559 0.8279 0.4747 0.060 Uiso 1.00 8 calc R
H(64) H 0.2964 0.9362 0.5159 0.057 Uiso 1.00 8 calc R
H(65) H 0.3403 0.9393 0.5075 0.054 Uiso 1.00 8 calc R
H(67) H 0.3546 0.7826 0.4357 0.054 Uiso 1.00 8 calc R
H(68A) H 0.3668 1.0269 0.4740 0.074 Uiso 1.00 8 calc R
H(68B) H 0.3503 1.0126 0.4312 0.074 Uiso 1.00 8 calc R
H(68C) H 0.3840 0.9733 0.4499 0.074 Uiso 1.00 8 calc R
H(69A) H 0.3753 0.6769 0.4920 0.069 Uiso 1.00 8 calc R
H(69B) H 0.3826 0.8154 0.5123 0.069 Uiso 1.00 8 calc R
H(69C) H 0.3990 0.7720 0.4863 0.069 Uiso 1.00 8 calc R
H(70) H 0.2521 0.6798 0.3922 0.058 Uiso 1.00 8 calc R
H(71A) H 0.2241 0.8651 0.3937 0.074 Uiso 1.00 8 calc R
H(71B) H 0.2170 0.8023 0.4262 0.074 Uiso 1.00 8 calc R
H(71C) H 0.2045 0.7355 0.3871 0.074 Uiso 1.00 8 calc R
H(72A) H 0.2401 0.5818 0.4522 0.068 Uiso 1.00 8 calc R
H(72B) H 0.2601 0.5100 0.4343 0.068 Uiso 1.00 8 calc R
H(72C) H 0.2258 0.5255 0.4120 0.068 Uiso 1.00 8 calc R
H(74) H 0.3533 0.4264 0.1089 0.045 Uiso 1.00 8 calc R
H(75) H 0.4059 0.4508 0.1415 0.051 Uiso 1.00 8 calc R
H(78) H 0.4770 0.8752 0.1419 0.059 Uiso 1.00 8 calc R
H(79) H 0.4975 0.8731 0.2046 0.059 Uiso 1.00 8 calc R
H(80) H 0.4740 0.7701 0.2381 0.058 Uiso 1.00 8 calc R
H(82) H 0.4019 0.6334 0.2027 0.053 Uiso 1.00 8 calc R
H(83A) H 0.4176 0.8051 0.2460 0.067 Uiso 1.00 8 calc R
H(83B) H 0.4467 0.7252 0.2681 0.067 Uiso 1.00 8 calc R
H(83C) H 0.4155 0.6702 0.2654 0.067 Uiso 1.00 8 calc R
H(84A) H 0.4562 0.5068 0.2434 0.068 Uiso 1.00 8 calc R
H(84B) H 0.4323 0.4502 0.2070 0.068 Uiso 1.00 8 calc R
H(84C) H 0.4251 0.4601 0.2428 0.068 Uiso 1.00 8 calc R
H(85) H 0.4056 0.7617 0.0883 0.052 Uiso 1.00 8 calc R
H(86A) H 0.4297 0.5585 0.0945 0.070 Uiso 1.00 8 calc R
H(86B) H 0.4579 0.6287 0.0920 0.070 Uiso 1.00 8 calc R
H(86C) H 0.4279 0.6260 0.0575 0.070 Uiso 1.00 8 calc R
H(87A) H 0.4567 0.8801 0.0840 0.065 Uiso 1.00 8 calc R
H(87B) H 0.4288 0.9595 0.0842 0.065 Uiso 1.00 8 calc R
H(87C) H 0.4260 0.8658 0.0509 0.065 Uiso 1.00 8 calc R
H(90) H 0.2617 0.7298 0.1037 0.052 Uiso 1.00 8 calc R
H(91) H 0.2412 0.6807 0.0426 0.062 Uiso 1.00 8 calc R
H(92) H 0.2709 0.6266 0.0111 0.056 Uiso 1.00 8 calc R
H(94) H 0.3491 0.6088 0.0484 0.057 Uiso 1.00 8 calc R
H(95A) H 0.3040 0.4302 0.0072 0.087 Uiso 1.00 8 calc R
H(95B) H 0.3300 0.3947 0.0445 0.087 Uiso 1.00 8 calc R
H(95C) H 0.3370 0.4249 0.0092 0.087 Uiso 1.00 8 calc R
H(96A) H 0.3244 0.7706 0.0044 0.070 Uiso 1.00 8 calc R
H(96B) H 0.3014 0.6628 -0.0185 0.070 Uiso 1.00 8 calc R
H(96C) H 0.3349 0.6517 -0.0141 0.070 Uiso 1.00 8 calc R
H(97) H 0.3394 0.7207 0.1580 0.057 Uiso 1.00 8 calc R
H(98A) H 0.2855 0.8285 0.1558 0.070 Uiso 1.00 8 calc R
H(98B) H 0.3112 0.9104 0.1505 0.070 Uiso 1.00 8 calc R
H(98C) H 0.3161 0.8456 0.1888 0.070 Uiso 1.00 8 calc R
H(99A) H 0.2918 0.5782 0.1641 0.076 Uiso 1.00 8 calc R
H(99B) H 0.3223 0.6032 0.1967 0.076 Uiso 1.00 8 calc R
H(99C) H 0.3210 0.5136 0.1632 0.076 Uiso 1.00 8 calc R

loop_
_atom_site_aniso_label
_atom_site_aniso_U_11
_atom_site_aniso_U_22
_atom_site_aniso_U_33
_atom_site_aniso_U_12
_atom_site_aniso_U_13
_atom_site_aniso_U_23
Ni(1) 0.0419(8) 0.0433(10) 0.0486(9) 0.0028(7) 0.0246(7) 0.0033(7)
Ni(2) 0.0502(9) 0.0528(11) 0.0618(10) 0.0085(8) 0.0342(8) 0.0112(8)
Ni(3) 0.0423(8) 0.0370(9) 0.0374(8) 0.0011(7) 0.0112(6) -0.0006(6)
O(1) 0.058(4) 0.040(4) 0.066(4) -0.002(3) 0.032(3) 0.003(3)
O(2) 0.065(4) 0.044(4) 0.101(5) 0.001(3) 0.052(4) 0.011(4)
O(3) 0.096(5) 0.042(4) 0.075(5) -0.005(4) 0.036(4) -0.003(4)
N(1) 0.048(4) 0.041(5) 0.029(4) 0.001(4) 0.023(3) 0.004(3)
N(2) 0.035(4) 0.035(4) 0.041(4) -0.004(3) 0.016(3) 0.001(3)
N(3) 0.038(4) 0.047(5) 0.026(4) -0.003(4) 0.012(3) 0.002(3)
N(4) 0.036(4) 0.044(5) 0.036(4) 0.002(3) 0.013(3) 0.008(4)
N(5) 0.025(4) 0.045(5) 0.028(4) -0.001(3) 0.000(3) 0.008(3)
N(6) 0.028(4) 0.025(4) 0.041(4) 0.005(3) 0.008(3) -0.002(3)
C(1) 0.062(6) 0.039(6) 0.046(5) 0.005(5) 0.031(5) 0.007(4)
C(2) 0.051(6) 0.052(7) 0.040(5) 0.020(5) 0.014(4) -0.020(5)
C(3) 0.047(6) 0.063(7) 0.067(6) -0.003(5) 0.025(5) -0.007(5)
C(4) 0.058(6) 0.047(6) 0.069(6) -0.003(5) 0.038(5) 0.009(5)
C(5) 0.029(4) 0.056(7) 0.065(6) -0.009(4) 0.030(4) 0.007(5)
C(6) 0.047(5) 0.053(7) 0.051(6) 0.008(5) 0.018(4) 0.007(5)
C(7) 0.052(6) 0.051(7) 0.062(6) 0.011(5) 0.025(5) 0.013(5)
C(8) 0.036(5) 0.109(10) 0.072(7) 0.007(6) 0.036(5) 0.040(7)
C(9) 0.076(7) 0.076(8) 0.092(8) 0.000(6) 0.061(7) -0.002(7)
C(10) 0.042(6) 0.103(9) 0.096(8) 0.004(6) 0.035(6) 0.012(7)
C(11) 0.072(7) 0.078(8) 0.064(6) 0.050(6) 0.042(6) 0.015(6)
C(12) 0.077(6) 0.044(6) 0.055(6) 0.005(5) 0.048(5) 0.019(5)
C(13) 0.063(6) 0.060(7) 0.033(5) -0.001(5) 0.017(4) 0.002(5)
C(14) 0.065(6) 0.044(6) 0.029(5) -0.001(5) -0.005(4) 0.025(4)
C(15) 0.094(8) 0.063(7) 0.059(7) 0.002(6) 0.037(6) 0.012(6)
C(16) 0.089(8) 0.074(8) 0.046(6) 0.002(7) 0.018(5) 0.006(6)
C(17) 0.066(6) 0.047(6) 0.035(5) -0.020(5) 0.021(5) -0.030(4)
C(18) 0.062(6) 0.037(6) 0.032(5) 0.001(5) 0.013(4) -0.000(4)
C(19) 0.045(5) 0.025(5) 0.045(5) -0.007(4) 0.022(4) -0.005(4)
C(20) 0.040(5) 0.034(6) 0.043(5) -0.002(4) 0.018(4) 0.001(4)
C(21) 0.049(5) 0.042(6) 0.037(5) 0.002(4) 0.020(4) 0.006(4)
C(22) 0.035(5) 0.038(5) 0.034(5) 0.002(4) 0.018(4) 0.007(4)
C(23) 0.043(5) 0.031(5) 0.041(5) 0.006(4) 0.025(4) 0.002(4)
C(24) 0.041(5) 0.046(6) 0.048(5) -0.005(4) 0.022(4) -0.007(4)
C(25) 0.065(6) 0.042(6) 0.041(5) 0.000(5) 0.025(5) -0.006(4)
C(26) 0.052(5) 0.053(6) 0.045(5) 0.002(5) 0.028(5) -0.002(5)
C(27) 0.034(5) 0.030(5) 0.042(5) 0.003(4) 0.016(4) 0.003(4)
C(28) 0.051(5) 0.040(6) 0.046(5) -0.024(5) 0.026(4) -0.002(4)
C(29) 0.025(4) 0.081(8) 0.060(6) -0.011(5) 0.017(4) -0.002(5)
C(30) 0.032(5) 0.074(7) 0.064(6) 0.002(5) 0.012(4) -0.001(5)
C(31) 0.033(5) 0.067(7) 0.033(5) -0.004(5) 0.015(4) -0.002(4)
C(32) 0.050(6) 0.073(8) 0.064(6) -0.021(5) 0.026(5) -0.003(5)
C(33) 0.046(5) 0.088(8) 0.050(6) 0.008(5) 0.014(5) -0.005(5)
C(34) 0.039(5) 0.047(6) 0.026(4) -0.008(4) 0.011(4) -0.007(4)
C(35) 0.040(5) 0.046(6) 0.038(5) 0.001(4) 0.020(4) -0.003(4)
C(36) 0.068(7) 0.084(8) 0.041(5) 0.007(6) 0.031(5) -0.004(5)
C(37) 0.065(7) 0.084(8) 0.039(5) 0.015(6) 0.023(5) 0.012(5)
C(38) 0.049(6) 0.076(7) 0.031(5) 0.009(5) 0.011(4) 0.008(5)
C(39) 0.039(5) 0.050(6) 0.039(5) -0.004(4) 0.018(4) -0.004(4)
C(40) 0.030(5) 0.065(7) 0.041(5) 0.004(5) 0.013(4) 0.004(5)
C(41) 0.062(7) 0.087(9) 0.125(9) -0.010(6) 0.053(7) 0.012(7)
C(42) 0.045(5) 0.079(8) 0.053(6) 0.003(5) 0.019(5) -0.011(5)
C(43) 0.048(5) 0.046(6) 0.047(5) -0.000(5) 0.022(4) -0.008(4)
C(44) 0.049(6) 0.071(8) 0.067(6) 0.009(5) 0.030(5) 0.001(5)
C(45) 0.047(5) 0.066(7) 0.064(6) -0.008(5) 0.030(5) -0.008(5)
C(46) 0.033(4) 0.032(5) 0.040(5) -0.004(4) 0.015(4) 0.004(4)
C(47) 0.051(5) 0.046(6) 0.047(5) 0.006(5) 0.027(5) -0.001(5)
C(48) 0.045(5) 0.050(7) 0.038(5) 0.002(5) 0.018(4) 0.010(4)
C(49) 0.027(4) 0.057(6) 0.036(5) -0.012(4) 0.009(4) -0.003(4)
C(50) 0.034(5) 0.083(7) 0.034(5) -0.010(5) 0.027(4) 0.002(5)
C(51) 0.037(5) 0.095(8) 0.040(5) 0.005(5) 0.011(4) 0.006(5)
C(52) 0.046(6) 0.105(9) 0.042(5) -0.002(6) 0.024(5) 0.005(5)
C(53) 0.039(5) 0.116(9) 0.045(6) -0.006(6) 0.026(5) -0.015(6)
C(54) 0.037(5) 0.061(6) 0.040(5) -0.010(5) 0.015(4) -0.011(5)
C(55) 0.030(5) 0.066(7) 0.053(6) -0.003(5) 0.018(4) -0.013(5)
C(56) 0.036(5) 0.071(7) 0.065(6) -0.007(5) 0.018(5) -0.019(5)
C(57) 0.065(7) 0.079(8) 0.068(7) -0.010(6) 0.033(5) -0.013(6)
C(58) 0.036(5) 0.071(7) 0.036(5) -0.013(5) 0.005(4) -0.013(5)
C(59) 0.042(5) 0.097(8) 0.060(6) -0.000(6) 0.017(5) -0.012(6)
C(60) 0.048(6) 0.098(9) 0.098(8) 0.003(6) 0.045(6) 0.010(7)
C(61) 0.033(5) 0.052(6) 0.031(5) 0.006(4) 0.017(4) 0.009(4)
C(62) 0.051(5) 0.031(5) 0.038(5) 0.002(4) 0.021(4) 0.003(4)
C(63) 0.052(6) 0.054(6) 0.055(6) 0.010(5) 0.034(5) 0.004(5)
C(64) 0.057(6) 0.046(6) 0.043(5) 0.003(5) 0.022(5) -0.001(4)
C(65) 0.041(5) 0.045(6) 0.055(6) -0.004(4) 0.024(4) -0.001(5)
C(66) 0.038(5) 0.038(5) 0.042(5) 0.003(4) 0.023(4) 0.004(4)
C(67) 0.049(5) 0.044(6) 0.050(5) -0.015(5) 0.028(5) -0.011(4)
C(68) 0.047(6) 0.074(8) 0.069(6) -0.007(5) 0.027(5) 0.001(5)
C(69) 0.044(5) 0.071(7) 0.058(6) 0.001(5) 0.021(5) -0.007(5)
C(70) 0.049(5) 0.056(7) 0.048(5) -0.008(5) 0.029(5) -0.000(5)
C(71) 0.051(6) 0.067(7) 0.061(6) -0.008(5) 0.015(5) -0.002(5)
C(72) 0.027(5) 0.079(8) 0.064(6) -0.011(5) 0.017(4) -0.004(5)
C(73) 0.055(5) 0.010(4) 0.029(4) 0.002(4) 0.010(3) -0.007(3)
C(74) 0.027(4) 0.041(6) 0.047(5) -0.008(4) 0.015(4) 0.000(4)
C(75) 0.070(6) 0.017(5) 0.047(5) 0.002(5) 0.029(5) 0.000(4)
C(76) 0.044(5) 0.026(5) 0.031(4) 0.009(4) 0.008(4) 0.013(4)
C(77) 0.052(5) 0.025(5) 0.039(5) 0.006(4) 0.017(4) 0.009(4)
C(78) 0.038(5) 0.049(6) 0.059(6) -0.007(5) 0.018(5) 0.013(5)
C(79) 0.039(5) 0.053(6) 0.049(6) -0.003(5) 0.008(4) 0.008(5)
C(80) 0.041(5) 0.056(6) 0.040(5) 0.004(5) 0.004(4) 0.002(5)
C(81) 0.036(5) 0.031(5) 0.036(5) 0.012(4) 0.010(4) 0.010(4)
C(82) 0.046(5) 0.057(6) 0.031(5) -0.004(5) 0.018(4) 0.002(4)
C(83) 0.046(5) 0.079(7) 0.050(6) 0.012(5) 0.028(4) 0.017(5)
C(84) 0.065(6) 0.056(7) 0.045(5) -0.007(5) 0.016(5) 0.007(5)
C(85) 0.042(5) 0.057(6) 0.034(5) 0.010(5) 0.017(4) 0.016(4)
C(86) 0.078(7) 0.063(7) 0.049(6) -0.014(6) 0.040(5) -0.010(5)
C(87) 0.062(6) 0.058(7) 0.047(5) 0.010(5) 0.025(5) 0.014(5)
C(88) 0.041(5) 0.034(5) 0.039(5) -0.008(4) 0.017(4) -0.008(4)
C(89) 0.041(5) 0.033(5) 0.047(5) -0.006(4) 0.020(4) 0.003(4)
C(90) 0.024(4) 0.049(6) 0.057(6) 0.001(4) 0.014(4) -0.001(5)
C(91) 0.037(5) 0.063(7) 0.051(6) -0.011(5) 0.013(5) 0.003(5)
C(92) 0.050(6) 0.049(6) 0.039(5) -0.004(5) 0.012(4) -0.004(4)
C(93) 0.029(4) 0.036(5) 0.049(5) -0.003(4) 0.018(4) -0.004(4)
C(94) 0.044(5) 0.050(6) 0.048(5) -0.008(5) 0.018(4) -0.013(5)
C(95) 0.065(7) 0.090(9) 0.052(6) 0.020(6) 0.010(5) -0.016(6)
C(96) 0.052(6) 0.079(8) 0.049(6) -0.007(5) 0.027(5) -0.015(5)
C(97) 0.058(6) 0.049(6) 0.040(5) 0.011(5) 0.023(4) 0.006(5)
C(98) 0.055(6) 0.076(8) 0.051(6) -0.005(5) 0.026(5) -0.004(5)
C(99) 0.055(6) 0.081(8) 0.055(6) -0.006(5) 0.022(5) 0.001(6)

loop_
_atom_type_symbol
_atom_type_description
_atom_type_scat_dispersion_real
_atom_type_scat_dispersion_imag
_atom_type_scat_source
Ni Ni -3.003 0.509
;
International Tables for Crystallography
(1992, Vol. C, Tables 4.2.6.8 and 6.1.1.4)
;
O O 0.049 0.032
;
International Tables for Crystallography
(1992, Vol. C, Tables 4.2.6.8 and 6.1.1.4)
;
N N 0.031 0.018
;
International Tables for Crystallography
(1992, Vol. C, Tables 4.2.6.8 and 6.1.1.4)
;
C C 0.018 0.009
;
International Tables for Crystallography
(1992, Vol. C, Tables 4.2.6.8 and 6.1.1.4)
;
H H 0.000 0.000
;
International Tables for Crystallography
(1992, Vol. C, Table 6.1.1.4)
;

loop_
_geom_angle_atom_site_label_1
_geom_angle_atom_site_label_2
_geom_angle_atom_site_label_3
_geom_angle
_geom_angle_publ_flag
C(1) Ni(1) C(2) 42.0(4) yes
C(1) Ni(1) C(5) 124.7(4) yes
C(1) Ni(1) C(6) 166.4(4) yes
C(1) Ni(1) C(19) 99.2(4) yes
C(2) Ni(1) C(5) 82.9(4) yes
C(2) Ni(1) C(6) 125.0(4) yes
C(2) Ni(1) C(19) 141.1(4) yes
C(5) Ni(1) C(6) 42.0(4) yes
C(5) Ni(1) C(19) 136.0(4) yes
C(6) Ni(1) C(19) 94.0(4) yes
C(7) Ni(2) C(8) 41.6(4) yes
C(7) Ni(2) C(11) 123.9(4) yes
C(7) Ni(2) C(12) 166.3(4) yes
C(7) Ni(2) C(46) 95.6(4) yes
C(8) Ni(2) C(11) 82.3(5) yes
C(8) Ni(2) C(12) 124.9(4) yes
C(8) Ni(2) C(46) 137.2(4) yes
C(11) Ni(2) C(12) 42.6(4) yes
C(11) Ni(2) C(46) 140.4(4) yes
C(12) Ni(2) C(46) 97.9(4) yes
C(13) Ni(3) C(14) 41.7(3) yes
C(13) Ni(3) C(17) 125.9(4) yes
C(13) Ni(3) C(18) 166.6(3) yes
C(13) Ni(3) C(73) 95.3(3) yes
C(14) Ni(3) C(17) 84.3(3) yes
C(14) Ni(3) C(18) 125.3(3) yes
C(14) Ni(3) C(73) 137.0(3) yes
C(17) Ni(3) C(18) 41.0(3) yes
C(17) Ni(3) C(73) 138.7(3) yes
C(18) Ni(3) C(73) 97.7(3) yes
C(3) O(1) C(4) 111.8(6) yes
C(9) O(2) C(10) 110.1(7) yes
C(15) O(3) C(16) 112.4(7) yes
C(19) N(1) C(21) 112.3(6) yes
C(19) N(1) C(22) 123.3(7) yes
C(21) N(1) C(22) 123.3(7) yes
C(19) N(2) C(20) 112.2(7) yes
C(19) N(2) C(34) 124.4(6) yes
C(20) N(2) C(34) 123.2(6) yes
C(46) N(3) C(47) 111.8(7) yes
C(46) N(3) C(49) 124.3(7) yes
C(47) N(3) C(49) 123.6(7) yes
C(46) N(4) C(48) 111.9(7) yes
C(46) N(4) C(61) 123.2(7) yes
C(48) N(4) C(61) 124.3(7) yes
C(73) N(5) C(75) 112.1(6) yes
C(73) N(5) C(76) 122.5(6) yes
C(75) N(5) C(76) 125.5(6) yes
C(73) N(6) C(74) 113.2(6) yes
C(73) N(6) C(88) 125.5(6) yes
C(74) N(6) C(88) 121.3(6) yes
Ni(1) C(1) C(2) 69.8(6) yes
Ni(1) C(2) C(1) 68.2(5) yes
Ni(1) C(2) C(3) 113.4(6) yes
C(1) C(2) C(3) 121.3(6) yes
O(1) C(3) C(2) 114.0(6) yes
O(1) C(4) C(5) 113.1(8) yes
Ni(1) C(5) C(4) 112.8(5) yes
Ni(1) C(5) C(6) 68.0(5) yes
C(4) C(5) C(6) 123.3(8) yes
Ni(1) C(6) C(5) 69.9(6) yes
Ni(2) C(7) C(8) 70.4(6) yes
Ni(2) C(8) C(7) 68.0(6) yes
Ni(2) C(8) C(9) 112.2(6) yes
C(7) C(8) C(9) 123.3(9) yes
O(2) C(9) C(8) 111.9(9) yes
O(2) C(10) C(11) 114.7(7) yes
Ni(2) C(11) C(10) 113.6(8) yes
Ni(2) C(11) C(12) 66.5(6) yes
C(10) C(11) C(12) 124.5(8) yes
Ni(2) C(12) C(11) 70.9(6) yes
Ni(3) C(13) C(14) 69.4(4) yes
Ni(3) C(14) C(13) 69.0(5) yes
Ni(3) C(14) C(15) 111.8(5) yes
C(13) C(14) C(15) 121.9(9) yes
O(3) C(15) C(14) 114.2(9) yes
O(3) C(16) C(17) 114.0(7) yes
Ni(3) C(17) C(16) 111.8(7) yes
Ni(3) C(17) C(18) 70.5(5) yes
C(16) C(17) C(18) 121.2(8) yes
Ni(3) C(18) C(17) 68.5(4) yes
Ni(1) C(19) N(1) 128.2(6) yes
Ni(1) C(19) N(2) 129.4(6) yes
N(1) C(19) N(2) 102.1(6) yes
N(2) C(20) C(21) 106.7(7) yes
N(1) C(21) C(20) 106.7(7) yes
N(1) C(22) C(23) 120.3(8) yes
N(1) C(22) C(27) 117.9(6) yes
C(23) C(22) C(27) 121.7(8) yes
C(22) C(23) C(24) 118.5(8) yes
C(22) C(23) C(31) 123.2(8) yes
C(24) C(23) C(31) 118.3(6) yes
C(23) C(24) C(25) 121.1(7) yes
C(24) C(25) C(26) 119.9(8) yes
C(25) C(26) C(27) 120.8(9) yes
C(22) C(27) C(26) 117.9(6) yes
C(22) C(27) C(28) 122.8(7) yes
C(26) C(27) C(28) 119.3(8) yes
C(27) C(28) C(29) 109.5(6) yes
C(27) C(28) C(30) 113.5(7) yes
C(29) C(28) C(30) 109.4(7) yes
C(23) C(31) C(32) 111.3(7) yes
C(23) C(31) C(33) 110.7(7) yes
C(32) C(31) C(33) 110.7(6) yes
N(2) C(34) C(35) 118.3(6) yes
N(2) C(34) C(39) 118.4(8) yes
C(35) C(34) C(39) 123.4(7) yes
C(34) C(35) C(36) 116.6(7) yes
C(34) C(35) C(43) 123.7(7) yes
C(36) C(35) C(43) 119.7(9) yes
C(35) C(36) C(37) 121.0(10) yes
C(36) C(37) C(38) 120.4(9) yes
C(37) C(38) C(39) 121.8(7) yes
C(34) C(39) C(38) 116.8(8) yes
C(34) C(39) C(40) 122.3(7) yes
C(38) C(39) C(40) 120.8(7) yes
C(39) C(40) C(41) 109.9(8) yes
C(39) C(40) C(42) 113.5(7) yes
C(41) C(40) C(42) 110.8(6) yes
C(35) C(43) C(44) 110.3(6) yes
C(35) C(43) C(45) 114.2(7) yes
C(44) C(43) C(45) 109.3(8) yes
Ni(2) C(46) N(3) 128.7(6) yes
Ni(2) C(46) N(4) 128.7(6) yes
N(3) C(46) N(4) 102.5(6) yes
N(3) C(47) C(48) 107.1(8) yes
N(4) C(48) C(47) 106.6(8) yes
N(3) C(49) C(50) 117.5(8) yes
N(3) C(49) C(54) 118.1(6) yes
C(50) C(49) C(54) 124.3(8) yes
C(49) C(50) C(51) 117.0(8) yes
C(49) C(50) C(58) 123.6(7) yes
C(51) C(50) C(58) 119.4(6) yes
C(50) C(51) C(52) 119.4(7) yes
C(51) C(52) C(53) 122.5(9) yes
C(52) C(53) C(54) 120.4(9) yes
C(49) C(54) C(53) 116.3(7) yes
C(49) C(54) C(55) 124.1(8) yes
C(53) C(54) C(55) 119.5(8) yes
C(54) C(55) C(56) 114.2(7) yes
C(54) C(55) C(57) 110.3(6) yes
C(56) C(55) C(57) 109.0(8) yes
C(50) C(58) C(59) 114.6(8) yes
C(50) C(58) C(60) 109.8(8) yes
C(59) C(58) C(60) 110.1(7) yes
N(4) C(61) C(62) 117.5(6) yes
N(4) C(61) C(66) 119.1(8) yes
C(62) C(61) C(66) 123.5(8) yes
C(61) C(62) C(63) 117.5(7) yes
C(61) C(62) C(70) 124.3(8) yes
C(63) C(62) C(70) 118.2(8) yes
C(62) C(63) C(64) 120.4(9) yes
C(63) C(64) C(65) 120.3(8) yes
C(64) C(65) C(66) 121.3(7) yes
C(61) C(66) C(65) 116.9(8) yes
C(61) C(66) C(67) 124.3(8) yes
C(65) C(66) C(67) 118.8(6) yes
C(66) C(67) C(68) 111.7(7) yes
C(66) C(67) C(69) 112.0(7) yes
C(68) C(67) C(69) 110.2(6) yes
C(62) C(70) C(71) 113.5(7) yes
C(62) C(70) C(72) 111.2(6) yes
C(71) C(70) C(72) 109.5(7) yes
Ni(3) C(73) N(5) 129.1(5) yes
Ni(3) C(73) N(6) 129.5(5) yes
N(5) C(73) N(6) 101.4(6) yes
N(6) C(74) C(75) 106.7(7) yes
N(5) C(75) C(74) 106.7(7) yes
N(5) C(76) C(77) 119.1(6) yes
N(5) C(76) C(81) 120.4(7) yes
C(77) C(76) C(81) 120.6(7) yes
C(76) C(77) C(78) 119.5(7) yes
C(76) C(77) C(85) 120.4(6) yes
C(78) C(77) C(85) 120.0(8) yes
C(77) C(78) C(79) 119.2(9) yes
C(78) C(79) C(80) 121.2(7) yes
C(79) C(80) C(81) 120.8(7) yes
C(76) C(81) C(80) 118.6(8) yes
C(76) C(81) C(82) 121.1(6) yes
C(80) C(81) C(82) 120.3(7) yes
C(81) C(82) C(83) 113.1(7) yes
C(81) C(82) C(84) 111.1(7) yes
C(83) C(82) C(84) 108.6(6) yes
C(77) C(85) C(86) 109.2(6) yes
C(77) C(85) C(87) 114.8(6) yes
C(86) C(85) C(87) 109.9(8) yes
N(6) C(88) C(89) 119.8(6) yes
N(6) C(88) C(93) 118.0(8) yes
C(89) C(88) C(93) 122.2(7) yes
C(88) C(89) C(90) 118.5(7) yes
C(88) C(89) C(97) 119.6(7) yes
C(90) C(89) C(97) 121.8(9) yes
C(89) C(90) C(91) 120.4(9) yes
C(90) C(91) C(92) 120.2(7) yes
C(91) C(92) C(93) 121.1(7) yes
C(88) C(93) C(92) 117.4(8) yes
C(88) C(93) C(94) 123.3(7) yes
C(92) C(93) C(94) 119.3(7) yes
C(93) C(94) C(95) 110.8(8) yes
C(93) C(94) C(96) 113.5(7) yes
C(95) C(94) C(96) 109.4(7) yes
C(89) C(97) C(98) 111.0(6) yes
C(89) C(97) C(99) 110.0(6) yes
C(98) C(97) C(99) 112.0(8) yes
Ni(1) C(1) H(1A) 116.658 yes
Ni(1) C(1) H(1B) 116.669 yes
C(2) C(1) H(1A) 116.642 yes
C(2) C(1) H(1B) 116.677 yes
H(1A) C(1) H(1B) 113.668 yes
Ni(1) C(2) H(2) 115.143 yes
C(1) C(2) H(2) 115.142 yes
C(3) C(2) H(2) 115.139 yes
O(1) C(3) H(3A) 108.763 yes
O(1) C(3) H(3B) 108.749 yes
C(2) C(3) H(3A) 108.729 yes
C(2) C(3) H(3B) 108.744 yes
H(3A) C(3) H(3B) 107.653 yes
O(1) C(4) H(4A) 108.946 yes
O(1) C(4) H(4B) 108.971 yes
C(5) C(4) H(4A) 108.956 yes
C(5) C(4) H(4B) 108.965 yes
H(4A) C(4) H(4B) 107.788 yes
Ni(1) C(5) H(5) 114.661 yes
C(4) C(5) H(5) 114.671 yes
C(6) C(5) H(5) 114.678 yes
Ni(1) C(6) H(6A) 116.649 yes
Ni(1) C(6) H(6B) 116.638 yes
C(5) C(6) H(6A) 116.638 yes
C(5) C(6) H(6B) 116.648 yes
H(6A) C(6) H(6B) 113.655 yes
Ni(2) C(7) H(7A) 116.594 yes
Ni(2) C(7) H(7B) 116.587 yes
C(8) C(7) H(7A) 116.583 yes
C(8) C(7) H(7B) 116.586 yes
H(7A) C(7) H(7B) 113.580 yes
Ni(2) C(8) H(8) 114.775 yes
C(7) C(8) H(8) 114.813 yes
C(9) C(8) H(8) 114.804 yes
O(2) C(9) H(9A) 109.236 yes
O(2) C(9) H(9B) 109.234 yes
C(8) C(9) H(9A) 109.226 yes
C(8) C(9) H(9B) 109.229 yes
H(9A) C(9) H(9B) 107.919 yes
O(2) C(10) H(10A) 108.567 yes
O(2) C(10) H(10B) 108.572 yes
C(11) C(10) H(10A) 108.602 yes
C(11) C(10) H(10B) 108.588 yes
H(10A) C(10) H(10B) 107.569 yes
Ni(2) C(11) H(11) 114.356 yes
C(10) C(11) H(11) 114.333 yes
C(12) C(11) H(11) 114.375 yes
Ni(2) C(12) H(12A) 116.535 yes
Ni(2) C(12) H(12B) 116.529 yes
C(11) C(12) H(12A) 116.536 yes
C(11) C(12) H(12B) 116.514 yes
H(12A) C(12) H(12B) 113.486 yes
Ni(3) C(13) H(13A) 116.704 yes
Ni(3) C(13) H(13B) 116.720 yes
C(14) C(13) H(13A) 116.706 yes
C(14) C(13) H(13B) 116.728 yes
H(13A) C(13) H(13B) 113.726 yes
Ni(3) C(14) H(14) 115.182 yes
C(13) C(14) H(14) 115.206 yes
C(15) C(14) H(14) 115.215 yes
O(3) C(15) H(15A) 108.721 yes
O(3) C(15) H(15B) 108.703 yes
C(14) C(15) H(15A) 108.719 yes
C(14) C(15) H(15B) 108.698 yes
H(15A) C(15) H(15B) 107.631 yes
O(3) C(16) H(16A) 108.769 yes
O(3) C(16) H(16B) 108.764 yes
C(17) C(16) H(16A) 108.740 yes
C(17) C(16) H(16B) 108.749 yes
H(16A) C(16) H(16B) 107.637 yes
Ni(3) C(17) H(17) 115.122 yes
C(16) C(17) H(17) 115.138 yes
C(18) C(17) H(17) 115.109 yes
Ni(3) C(18) H(18A) 116.818 yes
Ni(3) C(18) H(18B) 116.842 yes
C(17) C(18) H(18A) 116.820 yes
C(17) C(18) H(18B) 116.818 yes
H(18A) C(18) H(18B) 113.802 yes
N(2) C(20) H(20) 126.669 yes
C(21) C(20) H(20) 126.666 yes
N(1) C(21) H(21) 126.652 yes
C(20) C(21) H(21) 126.666 yes
C(23) C(24) H(24) 119.445 yes
C(25) C(24) H(24) 119.424 yes
C(24) C(25) H(25) 120.076 yes
C(26) C(25) H(25) 120.045 yes
C(25) C(26) H(26) 119.577 yes
C(27) C(26) H(26) 119.594 yes
C(27) C(28) H(28) 108.107 yes
C(29) C(28) H(28) 108.132 yes
C(30) C(28) H(28) 108.112 yes
C(28) C(29) H(29A) 109.453 yes
C(28) C(29) H(29B) 109.470 yes
C(28) C(29) H(29C) 109.464 yes
H(29A) C(29) H(29B) 109.489 yes
H(29A) C(29) H(29C) 109.453 yes
H(29B) C(29) H(29C) 109.499 yes
C(28) C(30) H(30A) 109.462 yes
C(28) C(30) H(30B) 109.497 yes
C(28) C(30) H(30C) 109.476 yes
H(30A) C(30) H(30B) 109.457 yes
H(30A) C(30) H(30C) 109.465 yes
H(30B) C(30) H(30C) 109.470 yes
C(23) C(31) H(31) 107.985 yes
C(32) C(31) H(31) 107.990 yes
C(33) C(31) H(31) 107.994 yes
C(31) C(32) H(32A) 109.470 yes
C(31) C(32) H(32B) 109.468 yes
C(31) C(32) H(32C) 109.471 yes
H(32A) C(32) H(32B) 109.459 yes
H(32A) C(32) H(32C) 109.465 yes
H(32B) C(32) H(32C) 109.495 yes
C(31) C(33) H(33A) 109.482 yes
C(31) C(33) H(33B) 109.473 yes
C(31) C(33) H(33C) 109.455 yes
H(33A) C(33) H(33B) 109.488 yes
H(33A) C(33) H(33C) 109.475 yes
H(33B) C(33) H(33C) 109.456 yes
C(35) C(36) H(36) 119.499 yes
C(37) C(36) H(36) 119.481 yes
C(36) C(37) H(37) 119.778 yes
C(38) C(37) H(37) 119.786 yes
C(37) C(38) H(38) 119.139 yes
C(39) C(38) H(38) 119.084 yes
C(39) C(40) H(40) 107.444 yes
C(41) C(40) H(40) 107.455 yes
C(42) C(40) H(40) 107.450 yes
C(40) C(41) H(41A) 109.478 yes
C(40) C(41) H(41B) 109.466 yes
C(40) C(41) H(41C) 109.442 yes
H(41A) C(41) H(41B) 109.493 yes
H(41A) C(41) H(41C) 109.486 yes
H(41B) C(41) H(41C) 109.463 yes
C(40) C(42) H(42A) 109.478 yes
C(40) C(42) H(42B) 109.469 yes
C(40) C(42) H(42C) 109.480 yes
H(42A) C(42) H(42B) 109.465 yes
H(42A) C(42) H(42C) 109.473 yes
H(42B) C(42) H(42C) 109.462 yes
C(35) C(43) H(43) 107.589 yes
C(44) C(43) H(43) 107.599 yes
C(45) C(43) H(43) 107.619 yes
C(43) C(44) H(44A) 109.466 yes
C(43) C(44) H(44B) 109.466 yes
C(43) C(44) H(44C) 109.468 yes
H(44A) C(44) H(44B) 109.484 yes
H(44A) C(44) H(44C) 109.486 yes
H(44B) C(44) H(44C) 109.457 yes
C(43) C(45) H(45A) 109.485 yes
C(43) C(45) H(45B) 109.481 yes
C(43) C(45) H(45C) 109.461 yes
H(45A) C(45) H(45B) 109.472 yes
H(45A) C(45) H(45C) 109.464 yes
H(45B) C(45) H(45C) 109.464 yes
N(3) C(47) H(47) 126.417 yes
C(48) C(47) H(47) 126.447 yes
N(4) C(48) H(48) 126.699 yes
C(47) C(48) H(48) 126.663 yes
C(50) C(51) H(51) 120.299 yes
C(52) C(51) H(51) 120.292 yes
C(51) C(52) H(52) 118.744 yes
C(53) C(52) H(52) 118.735 yes
C(52) C(53) H(53) 119.813 yes
C(54) C(53) H(53) 119.824 yes
C(54) C(55) H(55) 107.707 yes
C(56) C(55) H(55) 107.714 yes
C(57) C(55) H(55) 107.709 yes
C(55) C(56) H(56A) 109.467 yes
C(55) C(56) H(56B) 109.485 yes
C(55) C(56) H(56C) 109.458 yes
H(56A) C(56) H(56B) 109.468 yes
H(56A) C(56) H(56C) 109.473 yes
H(56B) C(56) H(56C) 109.477 yes
C(55) C(57) H(57A) 109.478 yes
C(55) C(57) H(57B) 109.461 yes
C(55) C(57) H(57C) 109.478 yes
H(57A) C(57) H(57B) 109.470 yes
H(57A) C(57) H(57C) 109.478 yes
H(57B) C(57) H(57C) 109.462 yes
C(50) C(58) H(58) 107.308 yes
C(59) C(58) H(58) 107.319 yes
C(60) C(58) H(58) 107.327 yes
C(58) C(59) H(59A) 109.494 yes
C(58) C(59) H(59B) 109.458 yes
C(58) C(59) H(59C) 109.461 yes
H(59A) C(59) H(59B) 109.474 yes
H(59A) C(59) H(59C) 109.497 yes
H(59B) C(59) H(59C) 109.445 yes
C(58) C(60) H(60A) 109.474 yes
C(58) C(60) H(60B) 109.474 yes
C(58) C(60) H(60C) 109.471 yes
H(60A) C(60) H(60B) 109.481 yes
H(60A) C(60) H(60C) 109.450 yes
H(60B) C(60) H(60C) 109.477 yes
C(62) C(63) H(63) 119.784 yes
C(64) C(63) H(63) 119.769 yes
C(63) C(64) H(64) 119.837 yes
C(65) C(64) H(64) 119.872 yes
C(64) C(65) H(65) 119.319 yes
C(66) C(65) H(65) 119.343 yes
C(66) C(67) H(67) 107.592 yes
C(68) C(67) H(67) 107.610 yes
C(69) C(67) H(67) 107.605 yes
C(67) C(68) H(68A) 109.484 yes
C(67) C(68) H(68B) 109.483 yes
C(67) C(68) H(68C) 109.459 yes
H(68A) C(68) H(68B) 109.494 yes
H(68A) C(68) H(68C) 109.435 yes
H(68B) C(68) H(68C) 109.472 yes
C(67) C(69) H(69A) 109.483 yes
C(67) C(69) H(69B) 109.466 yes
C(67) C(69) H(69C) 109.458 yes
H(69A) C(69) H(69B) 109.468 yes
H(69A) C(69) H(69C) 109.470 yes
H(69B) C(69) H(69C) 109.483 yes
C(62) C(70) H(70) 107.479 yes
C(71) C(70) H(70) 107.488 yes
C(72) C(70) H(70) 107.479 yes
C(70) C(71) H(71A) 109.464 yes
C(70) C(71) H(71B) 109.468 yes
C(70) C(71) H(71C) 109.465 yes
H(71A) C(71) H(71B) 109.463 yes
H(71A) C(71) H(71C) 109.464 yes
H(71B) C(71) H(71C) 109.503 yes
C(70) C(72) H(72A) 109.474 yes
C(70) C(72) H(72B) 109.475 yes
C(70) C(72) H(72C) 109.459 yes
H(72A) C(72) H(72B) 109.481 yes
H(72A) C(72) H(72C) 109.481 yes
H(72B) C(72) H(72C) 109.456 yes
N(6) C(74) H(74) 126.650 yes
C(75) C(74) H(74) 126.688 yes
N(5) C(75) H(75) 126.674 yes
C(74) C(75) H(75) 126.669 yes
C(77) C(78) H(78) 120.432 yes
C(79) C(78) H(78) 120.402 yes
C(78) C(79) H(79) 119.401 yes
C(80) C(79) H(79) 119.410 yes
C(79) C(80) H(80) 119.587 yes
C(81) C(80) H(80) 119.573 yes
C(81) C(82) H(82) 107.945 yes
C(83) C(82) H(82) 107.956 yes
C(84) C(82) H(82) 107.948 yes
C(82) C(83) H(83A) 109.470 yes
C(82) C(83) H(83B) 109.479 yes
C(82) C(83) H(83C) 109.462 yes
H(83A) C(83) H(83B) 109.464 yes
H(83A) C(83) H(83C) 109.462 yes
H(83B) C(83) H(83C) 109.491 yes
C(82) C(84) H(84A) 109.479 yes
C(82) C(84) H(84B) 109.460 yes
C(82) C(84) H(84C) 109.476 yes
H(84A) C(84) H(84B) 109.477 yes
H(84A) C(84) H(84C) 109.465 yes
H(84B) C(84) H(84C) 109.472 yes
C(77) C(85) H(85) 107.589 yes
C(86) C(85) H(85) 107.569 yes
C(87) C(85) H(85) 107.573 yes
C(85) C(86) H(86A) 109.459 yes
C(85) C(86) H(86B) 109.481 yes
C(85) C(86) H(86C) 109.473 yes
H(86A) C(86) H(86B) 109.468 yes
H(86A) C(86) H(86C) 109.462 yes
H(86B) C(86) H(86C) 109.484 yes
C(85) C(87) H(87A) 109.483 yes
C(85) C(87) H(87B) 109.467 yes
C(85) C(87) H(87C) 109.474 yes
H(87A) C(87) H(87B) 109.476 yes
H(87A) C(87) H(87C) 109.475 yes
H(87B) C(87) H(87C) 109.454 yes
C(89) C(90) H(90) 119.792 yes
C(91) C(90) H(90) 119.769 yes
C(90) C(91) H(91) 119.926 yes
C(92) C(91) H(91) 119.891 yes
C(91) C(92) H(92) 119.421 yes
C(93) C(92) H(92) 119.435 yes
C(93) C(94) H(94) 107.659 yes
C(95) C(94) H(94) 107.655 yes
C(96) C(94) H(94) 107.637 yes
C(94) C(95) H(95A) 109.480 yes
C(94) C(95) H(95B) 109.465 yes
C(94) C(95) H(95C) 109.469 yes
H(95A) C(95) H(95B) 109.456 yes
H(95A) C(95) H(95C) 109.490 yes
H(95B) C(95) H(95C) 109.467 yes
C(94) C(96) H(96A) 109.459 yes
C(94) C(96) H(96B) 109.468 yes
C(94) C(96) H(96C) 109.483 yes
H(96A) C(96) H(96B) 109.452 yes
H(96A) C(96) H(96C) 109.507 yes
H(96B) C(96) H(96C) 109.458 yes
C(89) C(97) H(97) 107.887 yes
C(98) C(97) H(97) 107.857 yes
C(99) C(97) H(97) 107.864 yes
C(97) C(98) H(98A) 109.465 yes
C(97) C(98) H(98B) 109.479 yes
C(97) C(98) H(98C) 109.480 yes
H(98A) C(98) H(98B) 109.452 yes
H(98A) C(98) H(98C) 109.474 yes
H(98B) C(98) H(98C) 109.479 yes
C(97) C(99) H(99A) 109.470 yes
C(97) C(99) H(99B) 109.474 yes
C(97) C(99) H(99C) 109.457 yes
H(99A) C(99) H(99B) 109.476 yes
H(99A) C(99) H(99C) 109.471 yes
H(99B) C(99) H(99C) 109.479 yes

loop_
_geom_bond_atom_site_label_1
_geom_bond_atom_site_label_2
_geom_bond_distance
_geom_bond_publ_flag
Ni(1) C(1) 1.962(10) yes
Ni(1) C(2) 1.982(9) yes
Ni(1) C(5) 1.989(10) yes
Ni(1) C(6) 1.964(10) yes
Ni(1) C(19) 1.910(8) yes
Ni(2) C(7) 1.976(10) yes
Ni(2) C(8) 2.008(11) yes
Ni(2) C(11) 2.009(11) yes
Ni(2) C(12) 1.950(10) yes
Ni(2) C(46) 1.912(8) yes
Ni(3) C(13) 1.985(8) yes
Ni(3) C(14) 1.990(8) yes
Ni(3) C(17) 1.975(9) yes
Ni(3) C(18) 2.000(7) yes
Ni(3) C(73) 1.906(7) yes
O(1) C(3) 1.441(12) yes
O(1) C(4) 1.441(11) yes
O(2) C(9) 1.464(13) yes
O(2) C(10) 1.442(13) yes
O(3) C(15) 1.444(11) yes
O(3) C(16) 1.452(11) yes
N(1) C(19) 1.365(11) yes
N(1) C(21) 1.390(11) yes
N(1) C(22) 1.442(11) yes
N(2) C(19) 1.371(10) yes
N(2) C(20) 1.389(10) yes
N(2) C(34) 1.462(10) yes
N(3) C(46) 1.374(10) yes
N(3) C(47) 1.384(11) yes
N(3) C(49) 1.453(10) yes
N(4) C(46) 1.372(11) yes
N(4) C(48) 1.391(11) yes
N(4) C(61) 1.450(11) yes
N(5) C(73) 1.371(9) yes
N(5) C(75) 1.390(10) yes
N(5) C(76) 1.442(9) yes
N(6) C(73) 1.349(9) yes
N(6) C(74) 1.382(10) yes
N(6) C(88) 1.449(9) yes
C(1) C(2) 1.413(13) yes
C(2) C(3) 1.487(12) yes
C(4) C(5) 1.464(11) yes
C(5) C(6) 1.418(13) yes
C(7) C(8) 1.415(15) yes
C(8) C(9) 1.438(13) yes
C(10) C(11) 1.416(14) yes
C(11) C(12) 1.438(14) yes
C(13) C(14) 1.414(12) yes
C(14) C(15) 1.481(14) yes
C(16) C(17) 1.469(15) yes
C(17) C(18) 1.391(11) yes
C(20) C(21) 1.331(12) yes
C(22) C(23) 1.397(9) yes
C(22) C(27) 1.404(12) yes
C(23) C(24) 1.384(12) yes
C(23) C(31) 1.523(12) yes
C(24) C(25) 1.381(14) yes
C(25) C(26) 1.393(10) yes
C(26) C(27) 1.395(12) yes
C(27) C(28) 1.524(10) yes
C(28) C(29) 1.516(12) yes
C(28) C(30) 1.533(11) yes
C(31) C(32) 1.531(13) yes
C(31) C(33) 1.541(10) yes
C(34) C(35) 1.404(13) yes
C(34) C(39) 1.406(10) yes
C(35) C(36) 1.408(12) yes
C(35) C(43) 1.504(10) yes
C(36) C(37) 1.374(12) yes
C(37) C(38) 1.385(15) yes
C(38) C(39) 1.380(12) yes
C(39) C(40) 1.510(13) yes
C(40) C(41) 1.524(13) yes
C(40) C(42) 1.507(11) yes
C(43) C(44) 1.539(12) yes
C(43) C(45) 1.510(13) yes
C(47) C(48) 1.335(12) yes
C(49) C(50) 1.389(10) yes
C(49) C(54) 1.398(13) yes
C(50) C(51) 1.408(12) yes
C(50) C(58) 1.503(13) yes
C(51) C(52) 1.388(14) yes
C(52) C(53) 1.358(11) yes
C(53) C(54) 1.412(12) yes
C(54) C(55) 1.503(10) yes
C(55) C(56) 1.515(13) yes
C(55) C(57) 1.543(13) yes
C(58) C(59) 1.521(12) yes
C(58) C(60) 1.528(14) yes
C(61) C(62) 1.391(13) yes
C(61) C(66) 1.389(9) yes
C(62) C(63) 1.391(13) yes
C(62) C(70) 1.526(10) yes
C(63) C(64) 1.391(10) yes
C(64) C(65) 1.373(13) yes
C(65) C(66) 1.396(12) yes
C(66) C(67) 1.501(13) yes
C(67) C(68) 1.537(13) yes
C(67) C(69) 1.535(10) yes
C(70) C(71) 1.528(12) yes
C(70) C(72) 1.525(13) yes
C(74) C(75) 1.310(11) yes
C(76) C(77) 1.407(13) yes
C(76) C(81) 1.400(10) yes
C(77) C(78) 1.407(10) yes
C(77) C(85) 1.533(10) yes
C(78) C(79) 1.377(12) yes
C(79) C(80) 1.388(14) yes
C(80) C(81) 1.389(10) yes
C(81) C(82) 1.529(13) yes
C(82) C(83) 1.545(12) yes
C(82) C(84) 1.537(12) yes
C(85) C(86) 1.544(13) yes
C(85) C(87) 1.526(13) yes
C(88) C(89) 1.401(14) yes
C(88) C(93) 1.382(11) yes
C(89) C(90) 1.387(10) yes
C(89) C(97) 1.545(11) yes
C(90) C(91) 1.374(11) yes
C(91) C(92) 1.386(14) yes
C(92) C(93) 1.398(11) yes
C(93) C(94) 1.515(14) yes
C(94) C(95) 1.540(13) yes
C(94) C(96) 1.551(12) yes
C(97) C(98) 1.514(13) yes
C(97) C(99) 1.514(13) yes
C(1) H(1A) 0.990 yes
C(1) H(1B) 0.990 yes
C(2) H(2) 1.000 yes
C(3) H(3A) 0.990 yes
C(3) H(3B) 0.990 yes
C(4) H(4A) 0.990 yes
C(4) H(4B) 0.990 yes
C(5) H(5) 1.000 yes
C(6) H(6A) 0.990 yes
C(6) H(6B) 0.990 yes
C(7) H(7A) 0.990 yes
C(7) H(7B) 0.990 yes
C(8) H(8) 1.000 yes
C(9) H(9A) 0.990 yes
C(9) H(9B) 0.990 yes
C(10) H(10A) 0.990 yes
C(10) H(10B) 0.990 yes
C(11) H(11) 1.000 yes
C(12) H(12A) 0.990 yes
C(12) H(12B) 0.990 yes
C(13) H(13A) 0.990 yes
C(13) H(13B) 0.990 yes
C(14) H(14) 1.000 yes
C(15) H(15A) 0.990 yes
C(15) H(15B) 0.990 yes
C(16) H(16A) 0.990 yes
C(16) H(16B) 0.990 yes
C(17) H(17) 1.000 yes
C(18) H(18A) 0.990 yes
C(18) H(18B) 0.990 yes
C(20) H(20) 0.950 yes
C(21) H(21) 0.950 yes
C(24) H(24) 0.950 yes
C(25) H(25) 0.950 yes
C(26) H(26) 0.950 yes
C(28) H(28) 1.000 yes
C(29) H(29A) 0.980 yes
C(29) H(29B) 0.980 yes
C(29) H(29C) 0.980 yes
C(30) H(30A) 0.980 yes
C(30) H(30B) 0.980 yes
C(30) H(30C) 0.980 yes
C(31) H(31) 1.000 yes
C(32) H(32A) 0.980 yes
C(32) H(32B) 0.980 yes
C(32) H(32C) 0.980 yes
C(33) H(33A) 0.980 yes
C(33) H(33B) 0.980 yes
C(33) H(33C) 0.980 yes
C(36) H(36) 0.950 yes
C(37) H(37) 0.950 yes
C(38) H(38) 0.950 yes
C(40) H(40) 1.000 yes
C(41) H(41A) 0.980 yes
C(41) H(41B) 0.980 yes
C(41) H(41C) 0.980 yes
C(42) H(42A) 0.980 yes
C(42) H(42B) 0.980 yes
C(42) H(42C) 0.980 yes
C(43) H(43) 1.000 yes
C(44) H(44A) 0.980 yes
C(44) H(44B) 0.980 yes
C(44) H(44C) 0.980 yes
C(45) H(45A) 0.980 yes
C(45) H(45B) 0.980 yes
C(45) H(45C) 0.980 yes
C(47) H(47) 0.950 yes
C(48) H(48) 0.950 yes
C(51) H(51) 0.950 yes
C(52) H(52) 0.950 yes
C(53) H(53) 0.950 yes
C(55) H(55) 1.000 yes
C(56) H(56A) 0.980 yes
C(56) H(56B) 0.980 yes
C(56) H(56C) 0.980 yes
C(57) H(57A) 0.980 yes
C(57) H(57B) 0.980 yes
C(57) H(57C) 0.980 yes
C(58) H(58) 1.000 yes
C(59) H(59A) 0.980 yes
C(59) H(59B) 0.980 yes
C(59) H(59C) 0.980 yes
C(60) H(60A) 0.980 yes
C(60) H(60B) 0.980 yes
C(60) H(60C) 0.980 yes
C(63) H(63) 0.950 yes
C(64) H(64) 0.950 yes
C(65) H(65) 0.950 yes
C(67) H(67) 1.000 yes
C(68) H(68A) 0.980 yes
C(68) H(68B) 0.980 yes
C(68) H(68C) 0.980 yes
C(69) H(69A) 0.980 yes
C(69) H(69B) 0.980 yes
C(69) H(69C) 0.980 yes
C(70) H(70) 1.000 yes
C(71) H(71A) 0.980 yes
C(71) H(71B) 0.980 yes
C(71) H(71C) 0.980 yes
C(72) H(72A) 0.980 yes
C(72) H(72B) 0.980 yes
C(72) H(72C) 0.980 yes
C(74) H(74) 0.950 yes
C(75) H(75) 0.950 yes
C(78) H(78) 0.950 yes
C(79) H(79) 0.950 yes
C(80) H(80) 0.950 yes
C(82) H(82) 1.000 yes
C(83) H(83A) 0.980 yes
C(83) H(83B) 0.980 yes
C(83) H(83C) 0.980 yes
C(84) H(84A) 0.980 yes
C(84) H(84B) 0.980 yes
C(84) H(84C) 0.980 yes
C(85) H(85) 1.000 yes
C(86) H(86A) 0.980 yes
C(86) H(86B) 0.980 yes
C(86) H(86C) 0.980 yes
C(87) H(87A) 0.980 yes
C(87) H(87B) 0.980 yes
C(87) H(87C) 0.980 yes
C(90) H(90) 0.950 yes
C(91) H(91) 0.950 yes
C(92) H(92) 0.950 yes
C(94) H(94) 1.000 yes
C(95) H(95A) 0.980 yes
C(95) H(95B) 0.980 yes
C(95) H(95C) 0.980 yes
C(96) H(96A) 0.980 yes
C(96) H(96B) 0.980 yes
C(96) H(96C) 0.980 yes
C(97) H(97) 1.000 yes
C(98) H(98A) 0.980 yes
C(98) H(98B) 0.980 yes
C(98) H(98C) 0.980 yes
C(99) H(99A) 0.980 yes
C(99) H(99B) 0.980 yes
C(99) H(99C) 0.980 yes

loop_
_geom_contact_atom_site_label_1
_geom_contact_atom_site_label_2
_geom_contact_distance
_geom_contact_publ_flag
_geom_contact_site_symmetry_2
Ni(1) O(1) 3.385(6) yes .
Ni(1) C(22) 3.376(8) yes .
Ni(1) C(34) 3.430(8) yes .
Ni(2) O(2) 3.379(6) yes .
Ni(2) C(49) 3.408(8) yes .
Ni(2) C(61) 3.388(8) yes .
Ni(2) C(68) 3.594(7) yes .
Ni(3) O(3) 3.359(6) yes .
Ni(3) C(76) 3.358(7) yes .
Ni(3) C(88) 3.415(7) yes .
N(1) C(1) 3.526(10) yes .
N(1) C(28) 2.905(12) yes .
N(1) C(31) 2.959(9) yes .
N(1) C(34) 3.553(10) yes .
N(2) C(6) 3.309(11) yes .
N(2) C(22) 3.518(10) yes .
N(2) C(40) 2.908(9) yes .
N(2) C(41) 3.513(10) yes .
N(2) C(43) 2.931(12) yes .
N(3) C(7) 3.346(11) yes .
N(3) C(55) 2.927(12) yes .
N(3) C(58) 2.896(9) yes .
N(3) C(60) 3.488(10) yes .
N(3) C(61) 3.542(10) yes .
N(4) C(12) 3.462(10) yes .
N(4) C(49) 3.554(10) yes .
N(4) C(67) 2.939(9) yes .
N(4) C(70) 2.919(11) yes .
N(5) C(18) 3.477(11) yes .
N(5) C(82) 2.919(9) yes .
N(5) C(85) 2.886(11) yes .
N(5) C(86) 3.450(12) yes .
N(5) C(88) 3.525(9) yes .
N(6) C(13) 3.429(11) yes .
N(6) C(76) 3.502(9) yes .
N(6) C(94) 2.894(10) yes .
N(6) C(97) 2.886(12) yes .
C(1) C(22) 3.351(10) yes .
C(1) C(27) 3.427(11) yes .
C(2) C(4) 2.913(14) yes .
C(3) C(5) 2.901(12) yes .
C(6) C(34) 3.326(11) yes .
C(6) C(35) 3.420(11) yes .
C(6) C(43) 3.565(12) yes .
C(7) C(49) 3.333(11) yes .
C(7) C(54) 3.356(12) yes .
C(7) C(55) 3.533(13) yes .
C(8) C(10) 2.879(14) yes .
C(9) C(11) 2.894(17) yes .
C(12) C(61) 3.278(11) yes .
C(12) C(62) 3.404(12) yes .
C(13) C(88) 3.460(12) yes .
C(14) C(16) 2.930(11) yes .
C(15) C(17) 2.928(14) yes .
C(18) C(76) 3.400(12) yes .
C(18) C(81) 3.442(11) yes .
C(19) C(23) 3.289(11) yes .
C(19) C(27) 3.334(13) yes .
C(19) C(28) 3.586(13) yes .
C(19) C(31) 3.508(9) yes .
C(19) C(35) 3.487(13) yes .
C(19) C(39) 3.214(10) yes .
C(19) C(40) 3.269(9) yes .
C(20) C(22) 3.556(12) yes .
C(20) C(35) 3.237(13) yes .
C(20) C(39) 3.461(10) yes .
C(20) C(43) 3.336(13) yes .
C(20) C(44) 3.533(14) yes .
C(21) C(23) 3.495(11) yes .
C(21) C(27) 3.203(13) yes .
C(21) C(28) 3.252(13) yes .
C(21) C(29) 3.573(13) yes .
C(21) C(34) 3.585(11) yes .
C(22) C(25) 2.766(12) yes .
C(22) C(29) 3.454(12) yes .
C(23) C(26) 2.791(13) yes .
C(24) C(27) 2.796(10) yes .
C(24) C(32) 3.046(14) yes .
C(24) C(33) 3.068(13) yes .
C(26) C(29) 3.180(11) yes .
C(26) C(30) 2.998(10) yes .
C(34) C(37) 2.745(12) yes .
C(34) C(41) 3.333(13) yes .
C(34) C(44) 3.439(12) yes .
C(35) C(38) 2.801(10) yes .
C(36) C(39) 2.808(15) yes .
C(36) C(44) 3.246(12) yes .
C(36) C(45) 2.975(11) yes .
C(38) C(41) 3.292(16) yes .
C(38) C(42) 2.937(14) yes .
C(46) C(50) 3.181(10) yes .
C(46) C(54) 3.455(13) yes .
C(46) C(58) 3.290(9) yes .
C(46) C(62) 3.364(13) yes .
C(46) C(66) 3.269(11) yes .
C(46) C(67) 3.446(9) yes .
C(47) C(50) 3.417(11) yes .
C(47) C(54) 3.256(13) yes .
C(47) C(55) 3.372(13) yes .
C(47) C(57) 3.563(14) yes .
C(47) C(61) 3.577(12) yes .
C(48) C(49) 3.582(12) yes .
C(48) C(62) 3.197(13) yes .
C(48) C(66) 3.480(11) yes .
C(48) C(70) 3.278(13) yes .
C(48) C(72) 3.592(13) yes .
C(49) C(52) 2.721(12) yes .
C(49) C(57) 3.419(12) yes .
C(49) C(60) 3.299(12) yes .
C(50) C(53) 2.811(14) yes .
C(51) C(54) 2.819(10) yes .
C(51) C(59) 2.922(14) yes .
C(51) C(60) 3.329(15) yes .
C(53) C(56) 2.955(10) yes .
C(53) C(57) 3.276(12) yes .
C(61) C(64) 2.739(12) yes .
C(61) C(68) 3.593(12) yes .
C(61) C(72) 3.498(12) yes .
C(62) C(65) 2.788(10) yes .
C(63) C(66) 2.801(13) yes .
C(63) C(71) 2.982(10) yes .
C(63) C(72) 3.202(11) yes .
C(65) C(68) 3.065(14) yes .
C(65) C(69) 3.075(13) yes .
C(73) C(77) 3.228(12) yes .
C(73) C(81) 3.433(9) yes .
C(73) C(85) 3.333(13) yes .
C(73) C(89) 3.234(12) yes .
C(73) C(93) 3.447(9) yes .
C(73) C(97) 3.250(14) yes .
C(74) C(76) 3.560(10) yes .
C(74) C(89) 3.440(12) yes .
C(74) C(93) 3.154(9) yes .
C(74) C(94) 3.262(10) yes .
C(74) C(95) 3.562(10) yes .
C(75) C(77) 3.460(12) yes .
C(75) C(81) 3.294(10) yes .
C(75) C(82) 3.365(10) yes .
C(75) C(84) 3.594(10) yes .
C(75) C(88) 3.538(11) yes .
C(76) C(79) 2.771(10) yes .
C(76) C(84) 3.438(11) yes .
C(76) C(86) 3.299(13) yes .
C(77) C(80) 2.781(11) yes .
C(78) C(81) 2.813(13) yes .
C(78) C(86) 3.372(11) yes .
C(78) C(87) 2.960(11) yes .
C(80) C(83) 2.982(14) yes .
C(80) C(84) 3.285(13) yes .
C(88) C(91) 2.752(11) yes .
C(88) C(95) 3.494(13) yes .
C(88) C(99) 3.418(13) yes .
C(89) C(92) 2.774(11) yes .
C(90) C(93) 2.800(13) yes .
C(90) C(98) 3.014(11) yes .
C(90) C(99) 3.233(11) yes .
C(92) C(95) 3.180(14) yes .
C(92) C(96) 3.035(14) yes .
O(1) C(20) 3.280(10) yes 1_545
O(1) C(38) 3.536(8) yes 3_656
O(2) C(47) 3.336(11) yes 1_565
O(2) C(51) 3.527(8) yes 6_555
O(2) C(57) 3.546(12) yes 1_565
O(3) C(74) 2.974(10) yes 1_565
O(3) C(75) 2.977(10) yes 1_565
C(1) C(78) 3.574(13) yes 2_645
C(10) C(51) 3.596(12) yes 6_555
C(10) C(52) 3.587(11) yes 6_555
C(12) C(90) 3.513(13) yes 6_555
C(13) C(65) 3.484(11) yes 4_574
C(20) O(1) 3.280(10) yes 1_565
C(38) O(1) 3.536(8) yes 3_656
C(47) O(2) 3.336(11) yes 1_545
C(51) O(2) 3.527(8) yes 6_545
C(51) C(10) 3.596(12) yes 6_545
C(52) C(10) 3.587(11) yes 6_545
C(57) O(2) 3.546(12) yes 1_545
C(65) C(13) 3.484(11) yes 4_575
C(74) O(3) 2.974(10) yes 1_545
C(75) O(3) 2.977(10) yes 1_545
C(78) C(1) 3.574(13) yes 2_665
C(90) C(12) 3.513(13) yes 6_545
Ni(1) H(3B) 2.9759 yes .
Ni(1) H(4A) 2.9201 yes .
Ni(1) H(31) 3.4329 yes .
Ni(1) H(32A) 2.8592 yes .
Ni(1) H(40) 3.0976 yes .
Ni(2) H(9A) 2.8875 yes .
Ni(2) H(10B) 2.9268 yes .
Ni(2) H(58) 3.1950 yes .
Ni(2) H(67) 3.3784 yes .
Ni(2) H(68B) 2.7581 yes .
Ni(3) H(15A) 2.9376 yes .
Ni(3) H(16B) 2.9076 yes .
Ni(3) H(85) 3.1697 yes .
Ni(3) H(97) 2.9752 yes .
Ni(3) H(98B) 3.3031 yes .
O(1) H(2) 2.8050 yes .
O(1) H(5) 2.7242 yes .
O(2) H(8) 2.6833 yes .
O(2) H(11) 2.7209 yes .
O(3) H(14) 2.7915 yes .
O(3) H(17) 2.7729 yes .
N(1) H(1A) 3.4033 yes .
N(1) H(20) 3.1078 yes .
N(1) H(28) 2.4340 yes .
N(1) H(29A) 3.4178 yes .
N(1) H(31) 2.4686 yes .
N(1) H(40) 3.3047 yes .
N(2) H(6A) 3.1870 yes .
N(2) H(6B) 3.5886 yes .
N(2) H(21) 3.1072 yes .
N(2) H(28) 3.2649 yes .
N(2) H(40) 2.4882 yes .
N(2) H(41C) 3.0576 yes .
N(2) H(43) 2.4774 yes .
N(2) H(44C) 3.3139 yes .
N(3) H(7B) 3.2523 yes .
N(3) H(48) 3.1119 yes .
N(3) H(55) 2.4885 yes .
N(3) H(57A) 3.2929 yes .
N(3) H(58) 2.4957 yes .
N(3) H(60A) 3.0249 yes .
N(3) H(70) 3.3644 yes .
N(4) H(12B) 3.3207 yes .
N(4) H(47) 3.1110 yes .
N(4) H(58) 3.2947 yes .
N(4) H(67) 2.4433 yes .
N(4) H(70) 2.4536 yes .
N(4) H(72B) 3.4347 yes .
N(5) H(18B) 3.3947 yes .
N(5) H(74) 3.0924 yes .
N(5) H(82) 2.4635 yes .
N(5) H(84B) 3.3283 yes .
N(5) H(85) 2.4816 yes .
N(5) H(86A) 2.9726 yes .
N(5) H(94) 3.5462 yes .
N(5) H(97) 3.2884 yes .
N(6) H(13B) 3.3141 yes .
N(6) H(75) 3.0855 yes .
N(6) H(82) 3.5942 yes .
N(6) H(85) 3.3457 yes .
N(6) H(94) 2.4210 yes .
N(6) H(95B) 3.4259 yes .
N(6) H(97) 2.4062 yes .
N(6) H(99C) 3.2815 yes .
C(1) H(3A) 2.9779 yes .
C(1) H(3B) 2.5934 yes .
C(1) H(30B) 2.9814 yes .
C(1) H(40) 3.0485 yes .
C(1) H(42C) 3.5525 yes .
C(2) H(4A) 3.2110 yes .
C(2) H(5) 2.8787 yes .
C(2) H(32A) 3.4356 yes .
C(3) H(1A) 3.3380 yes .
C(3) H(1B) 2.6598 yes .
C(3) H(4A) 2.5815 yes .
C(3) H(4B) 3.2324 yes .
C(3) H(5) 3.3026 yes .
C(3) H(42C) 3.4321 yes .
C(4) H(2) 3.3746 yes .
C(4) H(3A) 3.2312 yes .
C(4) H(3B) 2.5948 yes .
C(4) H(6A) 2.6905 yes .
C(4) H(6B) 3.3440 yes .
C(5) H(2) 2.9232 yes .
C(5) H(3B) 3.2384 yes .
C(5) H(32A) 3.1008 yes .
C(6) H(4A) 2.6291 yes .
C(6) H(4B) 2.9677 yes .
C(6) H(31) 3.5636 yes .
C(6) H(32A) 3.2003 yes .
C(6) H(43) 3.1455 yes .
C(6) H(45B) 2.9654 yes .
C(7) H(9A) 2.6124 yes .
C(7) H(9B) 2.9391 yes .
C(7) H(55) 3.1442 yes .
C(7) H(56A) 2.9339 yes .
C(7) H(67) 3.5528 yes .
C(7) H(68B) 3.1133 yes .
C(8) H(10B) 3.1904 yes .
C(8) H(11) 2.9149 yes .
C(8) H(68B) 2.9971 yes .
C(9) H(7A) 3.3192 yes .
C(9) H(7B) 2.6712 yes .
C(9) H(10A) 3.2322 yes .
C(9) H(10B) 2.5562 yes .
C(9) H(11) 3.3349 yes .
C(10) H(8) 3.2718 yes .
C(10) H(9A) 2.5557 yes .
C(10) H(9B) 3.2320 yes .
C(10) H(12A) 2.7008 yes .
C(10) H(12B) 3.3245 yes .
C(11) H(8) 2.8928 yes .
C(11) H(9A) 3.1646 yes .
C(11) H(68B) 3.3504 yes .
C(12) H(10A) 2.9721 yes .
C(12) H(10B) 2.5989 yes .
C(12) H(58) 3.1598 yes .
C(12) H(70) 3.5535 yes .
C(12) H(71A) 2.9822 yes .
C(13) H(15A) 2.6007 yes .
C(13) H(15B) 2.9766 yes .
C(13) H(85) 2.9924 yes .
C(13) H(94) 3.4015 yes .
C(13) H(96A) 3.0003 yes .
C(14) H(16B) 3.2476 yes .
C(14) H(17) 2.9201 yes .
C(15) H(13A) 2.6706 yes .
C(15) H(13B) 3.3451 yes .
C(15) H(16A) 3.2477 yes .
C(15) H(16B) 2.6142 yes .
C(15) H(17) 3.3480 yes .
C(15) H(87B) 3.3437 yes .
C(16) H(14) 3.3662 yes .
C(16) H(15A) 2.6165 yes .
C(16) H(15B) 3.2488 yes .
C(16) H(18A) 3.3091 yes .
C(16) H(18B) 2.6285 yes .
C(17) H(14) 2.9333 yes .
C(17) H(15A) 3.2561 yes .
C(17) H(98B) 3.3335 yes .
C(18) H(16A) 2.9208 yes .
C(18) H(16B) 2.5741 yes .
C(18) H(82) 3.2733 yes .
C(18) H(83A) 2.9268 yes .
C(18) H(97) 2.9838 yes .
C(18) H(98B) 3.3166 yes .
C(19) H(1A) 3.2160 yes .
C(19) H(1B) 3.2690 yes .
C(19) H(6A) 3.1154 yes .
C(19) H(6B) 3.1082 yes .
C(19) H(20) 3.2016 yes .
C(19) H(21) 3.1986 yes .
C(19) H(28) 2.8988 yes .
C(19) H(31) 2.8784 yes .
C(19) H(40) 2.4982 yes .
C(19) H(43) 3.1496 yes .
C(20) H(28) 3.1735 yes .
C(20) H(40) 3.3399 yes .
C(20) H(41C) 3.0387 yes .
C(20) H(43) 2.8370 yes .
C(20) H(44C) 2.8770 yes .
C(21) H(28) 2.6771 yes .
C(21) H(29A) 2.9815 yes .
C(21) H(31) 3.2266 yes .
C(21) H(43) 3.5676 yes .
C(22) H(1A) 2.8343 yes .
C(22) H(21) 2.7915 yes .
C(22) H(24) 3.2507 yes .
C(22) H(26) 3.2596 yes .
C(22) H(28) 2.6212 yes .
C(22) H(29A) 3.2718 yes .
C(22) H(31) 2.6059 yes .
C(22) H(32A) 3.5297 yes .
C(22) H(33B) 3.5134 yes .
C(23) H(1A) 3.2674 yes .
C(23) H(25) 3.2636 yes .
C(23) H(32A) 2.6945 yes .
C(23) H(32B) 2.7348 yes .
C(23) H(32C) 3.3611 yes .
C(23) H(33A) 2.7148 yes .
C(23) H(33B) 2.7091 yes .
C(23) H(33C) 3.3620 yes .
C(24) H(1A) 3.5354 yes .
C(24) H(26) 3.2554 yes .
C(24) H(31) 3.3017 yes .
C(24) H(32A) 3.2826 yes .
C(24) H(32B) 2.7824 yes .
C(24) H(33A) 2.7861 yes .
C(24) H(33B) 3.3471 yes .
C(25) H(1A) 3.4571 yes .
C(26) H(1A) 3.0898 yes .
C(26) H(24) 3.2562 yes .
C(26) H(28) 3.3107 yes .
C(26) H(29A) 3.4851 yes .
C(26) H(29B) 2.9234 yes .
C(26) H(30A) 2.7395 yes .
C(26) H(30B) 3.1812 yes .
C(27) H(1A) 2.7381 yes .
C(27) H(21) 3.3484 yes .
C(27) H(25) 3.2799 yes .
C(27) H(29A) 2.6568 yes .
C(27) H(29B) 2.6810 yes .
C(27) H(29C) 3.3321 yes .
C(27) H(30A) 2.7652 yes .
C(27) H(30B) 2.7489 yes .
C(27) H(30C) 3.3875 yes .
C(28) H(1A) 3.3684 yes .
C(28) H(21) 3.4079 yes .
C(28) H(26) 2.6586 yes .
C(28) H(40) 3.4966 yes .
C(29) H(21) 3.3368 yes .
C(29) H(26) 3.1242 yes .
C(29) H(30A) 2.6862 yes .
C(29) H(30B) 3.3353 yes .
C(29) H(30C) 2.6651 yes .
C(30) H(1A) 3.3854 yes .
C(30) H(1B) 3.3895 yes .
C(30) H(26) 2.7461 yes .
C(30) H(29A) 3.3381 yes .
C(30) H(29B) 2.6965 yes .
C(30) H(29C) 2.6469 yes .
C(31) H(24) 2.6246 yes .
C(32) H(5) 3.4689 yes .
C(32) H(6B) 3.3294 yes .
C(32) H(24) 2.8665 yes .
C(32) H(33A) 2.7441 yes .
C(32) H(33B) 3.3688 yes .
C(32) H(33C) 2.6919 yes .
C(33) H(24) 2.9127 yes .
C(33) H(32A) 3.3715 yes .
C(33) H(32B) 2.7215 yes .
C(33) H(32C) 2.7094 yes .
C(34) H(6A) 2.7940 yes .
C(34) H(20) 2.7970 yes .
C(34) H(36) 3.2561 yes .
C(34) H(38) 3.2370 yes .
C(34) H(40) 2.6230 yes .
C(34) H(41C) 3.0877 yes .
C(34) H(43) 2.6192 yes .
C(34) H(44C) 3.2344 yes .
C(35) H(6A) 2.6564 yes .
C(35) H(20) 3.3003 yes .
C(35) H(37) 3.2768 yes .
C(35) H(44A) 2.7226 yes .
C(35) H(44B) 3.3379 yes .
C(35) H(44C) 2.6598 yes .
C(35) H(45A) 2.7390 yes .
C(35) H(45B) 2.7348 yes .
C(35) H(45C) 3.3603 yes .
C(36) H(6A) 3.2817 yes .
C(36) H(38) 3.2447 yes .
C(36) H(43) 3.2992 yes .
C(36) H(44A) 3.0288 yes .
C(36) H(44C) 3.5389 yes .
C(36) H(45A) 2.7121 yes .
C(36) H(45B) 3.1524 yes .
C(38) H(36) 3.2483 yes .
C(38) H(40) 3.2715 yes .
C(38) H(41B) 3.0956 yes .
C(38) H(41C) 3.5970 yes .
C(38) H(42A) 2.7028 yes .
C(38) H(42C) 3.0605 yes .
C(39) H(6A) 3.5116 yes .
C(39) H(37) 3.2655 yes .
C(39) H(41A) 3.3287 yes .
C(39) H(41B) 2.7009 yes .
C(39) H(41C) 2.6466 yes .
C(39) H(42A) 2.7362 yes .
C(39) H(42B) 3.3569 yes .
C(39) H(42C) 2.7158 yes .
C(40) H(1B) 3.2936 yes .
C(40) H(28) 3.4366 yes .
C(40) H(38) 2.6574 yes .
C(41) H(28) 3.3842 yes .
C(41) H(38) 3.3290 yes .
C(41) H(42A) 2.7060 yes .
C(41) H(42B) 2.6646 yes .
C(41) H(42C) 3.3398 yes .
C(42) H(1B) 3.1881 yes .
C(42) H(3B) 3.3868 yes .
C(42) H(38) 2.6323 yes .
C(42) H(41A) 2.6701 yes .
C(42) H(41B) 2.7084 yes .
C(42) H(41C) 3.3366 yes .
C(43) H(6A) 2.9962 yes .
C(43) H(6B) 3.4658 yes .
C(43) H(20) 3.3559 yes .
C(43) H(36) 2.6649 yes .
C(44) H(20) 3.1504 yes .
C(44) H(36) 3.2299 yes .
C(44) H(45A) 2.6976 yes .
C(44) H(45B) 3.3378 yes .
C(44) H(45C) 2.6400 yes .
C(45) H(6A) 3.0893 yes .
C(45) H(6B) 3.4459 yes .
C(45) H(36) 2.7084 yes .
C(45) H(44A) 2.6907 yes .
C(45) H(44B) 2.6602 yes .
C(45) H(44C) 3.3327 yes .
C(46) H(7A) 3.1454 yes .
C(46) H(7B) 3.1827 yes .
C(46) H(12A) 3.2263 yes .
C(46) H(12B) 3.1722 yes .
C(46) H(47) 3.1954 yes .
C(46) H(48) 3.2002 yes .
C(46) H(55) 3.1447 yes .
C(46) H(58) 2.5421 yes .
C(46) H(67) 2.7994 yes .
C(46) H(68B) 3.5876 yes .
C(46) H(70) 2.9577 yes .
C(47) H(55) 2.8850 yes .
C(47) H(57A) 2.8971 yes .
C(47) H(58) 3.2777 yes .
C(47) H(60A) 2.9317 yes .
C(47) H(70) 3.2614 yes .
C(48) H(67) 3.2101 yes .
C(48) H(70) 2.7201 yes .
C(48) H(72B) 2.9870 yes .
C(49) H(7B) 2.8294 yes .
C(49) H(47) 2.7891 yes .
C(49) H(51) 3.2519 yes .
C(49) H(53) 3.2541 yes .
C(49) H(55) 2.6325 yes .
C(49) H(57A) 3.2098 yes .
C(49) H(58) 2.6399 yes .
C(49) H(60A) 3.0602 yes .
C(50) H(7B) 3.5101 yes .
C(50) H(52) 3.2673 yes .
C(50) H(59A) 3.3717 yes .
C(50) H(59B) 2.7578 yes .
C(50) H(59C) 2.7485 yes .
C(50) H(60A) 2.6593 yes .
C(50) H(60B) 2.6831 yes .
C(50) H(60C) 3.3248 yes .
C(51) H(53) 3.2582 yes .
C(51) H(58) 3.2675 yes .
C(51) H(59B) 2.6875 yes .
C(51) H(59C) 3.0356 yes .
C(51) H(60B) 3.1256 yes .
C(53) H(7B) 3.1527 yes .
C(53) H(51) 3.2572 yes .
C(53) H(55) 3.2960 yes .
C(53) H(56A) 3.1046 yes .
C(53) H(56B) 2.7025 yes .
C(53) H(57A) 3.5867 yes .
C(53) H(57C) 3.0610 yes .
C(54) H(7B) 2.6214 yes .
C(54) H(47) 3.3376 yes .
C(54) H(52) 3.2566 yes .
C(54) H(56A) 2.7336 yes .
C(54) H(56B) 2.7472 yes .
C(54) H(56C) 3.3627 yes .
C(54) H(57A) 2.6692 yes .
C(54) H(57B) 3.3412 yes .
C(54) H(57C) 2.7204 yes .
C(55) H(7A) 3.4015 yes .
C(55) H(7B) 3.0058 yes .
C(55) H(47) 3.4070 yes .
C(55) H(53) 2.6702 yes .
C(56) H(7A) 3.3765 yes .
C(56) H(7B) 3.0947 yes .
C(56) H(53) 2.6773 yes .
C(56) H(57A) 3.3360 yes .
C(56) H(57B) 2.6565 yes .
C(56) H(57C) 2.6959 yes .
C(57) H(47) 3.1973 yes .
C(57) H(53) 3.2759 yes .
C(57) H(56A) 3.3415 yes .
C(57) H(56B) 2.6916 yes .
C(57) H(56C) 2.6471 yes .
C(58) H(12A) 3.4053 yes .
C(58) H(51) 2.6708 yes .
C(58) H(70) 3.4744 yes .
C(59) H(12A) 3.3482 yes .
C(59) H(51) 2.5976 yes .
C(59) H(60A) 3.3430 yes .
C(59) H(60B) 2.7302 yes .
C(59) H(60C) 2.6486 yes .
C(60) H(51) 3.4140 yes .
C(60) H(59A) 2.6597 yes .
C(60) H(59B) 2.7152 yes .
C(60) H(59C) 3.3453 yes .
C(60) H(70) 3.5121 yes .
C(61) H(12B) 2.7342 yes .
C(61) H(48) 2.8145 yes .
C(61) H(63) 3.2423 yes .
C(61) H(65) 3.2354 yes .
C(61) H(67) 2.5934 yes .
C(61) H(68B) 3.4985 yes .
C(61) H(69A) 3.5556 yes .
C(61) H(70) 2.6309 yes .
C(61) H(72B) 3.3379 yes .
C(62) H(12B) 2.7030 yes .
C(62) H(48) 3.3276 yes .
C(62) H(64) 3.2698 yes .
C(62) H(71A) 2.7426 yes .
C(62) H(71B) 2.7662 yes .
C(62) H(71C) 3.3859 yes .
C(62) H(72A) 2.7177 yes .
C(62) H(72B) 2.6996 yes .
C(62) H(72C) 3.3588 yes .
C(63) H(12B) 3.0989 yes .
C(63) H(65) 3.2509 yes .
C(63) H(70) 3.2925 yes .
C(63) H(71A) 3.1676 yes .
C(63) H(71B) 2.7233 yes .
C(63) H(72A) 2.9549 yes .
C(63) H(72B) 3.5238 yes .
C(64) H(12B) 3.4714 yes .
C(65) H(12B) 3.4985 yes .
C(65) H(63) 3.2509 yes .
C(65) H(67) 3.2963 yes .
C(65) H(68A) 2.7931 yes .
C(65) H(68B) 3.3324 yes .
C(65) H(69A) 3.3458 yes .
C(65) H(69B) 2.8031 yes .
C(66) H(12B) 3.1942 yes .
C(66) H(64) 3.2679 yes .
C(66) H(68A) 2.7214 yes .
C(66) H(68B) 2.7045 yes .
C(66) H(68C) 3.3501 yes .
C(66) H(69A) 2.7084 yes .
C(66) H(69B) 2.7234 yes .
C(66) H(69C) 3.3518 yes .
C(67) H(65) 2.6299 yes .
C(68) H(7A) 3.2696 yes .
C(68) H(8) 3.3679 yes .
C(68) H(65) 2.9038 yes .
C(68) H(69A) 3.3632 yes .
C(68) H(69B) 2.7346 yes .
C(68) H(69C) 2.6768 yes .
C(69) H(65) 2.9167 yes .
C(69) H(68A) 2.7353 yes .
C(69) H(68B) 3.3629 yes .
C(69) H(68C) 2.6768 yes .
C(70) H(12B) 3.3406 yes .
C(70) H(48) 3.4086 yes .
C(70) H(58) 3.5326 yes .
C(70) H(63) 2.6360 yes .
C(71) H(12A) 3.3535 yes .
C(71) H(12B) 3.3844 yes .
C(71) H(63) 2.7246 yes .
C(71) H(72A) 2.7155 yes .
C(71) H(72B) 3.3394 yes .
C(71) H(72C) 2.6412 yes .
C(72) H(48) 3.3332 yes .
C(72) H(63) 3.1383 yes .
C(72) H(71A) 3.3399 yes .
C(72) H(71B) 2.7025 yes .
C(72) H(71C) 2.6550 yes .
C(73) H(13A) 3.1719 yes .
C(73) H(13B) 3.1553 yes .
C(73) H(18A) 3.2359 yes .
C(73) H(18B) 3.2466 yes .
C(73) H(74) 3.1884 yes .
C(73) H(75) 3.2009 yes .
C(73) H(82) 3.0605 yes .
C(73) H(85) 2.5884 yes .
C(73) H(94) 3.0611 yes .
C(73) H(97) 2.4629 yes .
C(74) H(82) 3.5063 yes .
C(74) H(94) 2.7333 yes .
C(74) H(95B) 2.9485 yes .
C(74) H(97) 3.2422 yes .
C(74) H(99C) 3.3104 yes .
C(75) H(82) 2.8510 yes .
C(75) H(84B) 2.9399 yes .
C(75) H(85) 3.2840 yes .
C(75) H(86A) 2.8838 yes .
C(75) H(94) 3.3977 yes .
C(76) H(18B) 2.9274 yes .
C(76) H(75) 2.8249 yes .
C(76) H(78) 3.2919 yes .
C(76) H(80) 3.2581 yes .
C(76) H(82) 2.6001 yes .
C(76) H(84B) 3.2547 yes .
C(76) H(85) 2.6249 yes .
C(76) H(86A) 3.0479 yes .
C(77) H(79) 3.2587 yes .
C(77) H(86A) 2.6809 yes .
C(77) H(86B) 2.7039 yes .
C(77) H(86C) 3.3557 yes .
C(77) H(87A) 2.7878 yes .
C(77) H(87B) 2.7735 yes .
C(77) H(87C) 3.4043 yes .
C(78) H(80) 3.2586 yes .
C(78) H(85) 3.2927 yes .
C(78) H(86B) 3.1717 yes .
C(78) H(87A) 2.7396 yes .
C(78) H(87B) 3.0524 yes .
C(80) H(18B) 3.2027 yes .
C(80) H(78) 3.2657 yes .
C(80) H(82) 3.3048 yes .
C(80) H(83A) 3.1275 yes .
C(80) H(83B) 2.7379 yes .
C(80) H(84A) 3.0551 yes .
C(81) H(18B) 2.7222 yes .
C(81) H(75) 3.4035 yes .
C(81) H(79) 3.2662 yes .
C(81) H(83A) 2.7549 yes .
C(81) H(83B) 2.7741 yes .
C(81) H(83C) 3.3970 yes .
C(81) H(84A) 2.7255 yes .
C(81) H(84B) 2.7156 yes .
C(81) H(84C) 3.3696 yes .
C(82) H(18A) 3.5675 yes .
C(82) H(18B) 3.1023 yes .
C(82) H(75) 3.4445 yes .
C(82) H(80) 2.6755 yes .
C(83) H(18A) 3.4426 yes .
C(83) H(18B) 3.1091 yes .
C(83) H(80) 2.6935 yes .
C(83) H(84A) 2.7160 yes .
C(83) H(84B) 3.3535 yes .
C(83) H(84C) 2.6496 yes .
C(84) H(75) 3.2770 yes .
C(84) H(80) 3.2751 yes .
C(84) H(83A) 3.3527 yes .
C(84) H(83B) 2.7033 yes .
C(84) H(83C) 2.6655 yes .
C(85) H(13A) 3.2018 yes .
C(85) H(78) 2.7041 yes .
C(86) H(78) 3.4693 yes .
C(86) H(87A) 2.7158 yes .
C(86) H(87B) 3.3611 yes .
C(86) H(87C) 2.6790 yes .
C(87) H(13A) 3.2115 yes .
C(87) H(15A) 3.2883 yes .
C(87) H(78) 2.6333 yes .
C(87) H(86A) 3.3563 yes .
C(87) H(86B) 2.7409 yes .
C(87) H(86C) 2.6638 yes .
C(88) H(13B) 2.9583 yes .
C(88) H(74) 2.7437 yes .
C(88) H(90) 3.2582 yes .
C(88) H(92) 3.2365 yes .
C(88) H(94) 2.5949 yes .
C(88) H(95B) 3.3417 yes .
C(88) H(97) 2.5799 yes .
C(88) H(99C) 3.2247 yes .
C(89) H(91) 3.2523 yes .
C(89) H(98A) 2.7122 yes .
C(89) H(98B) 2.7032 yes .
C(89) H(98C) 3.3656 yes .
C(89) H(99A) 2.7016 yes .
C(89) H(99B) 3.3547 yes .
C(89) H(99C) 2.6771 yes .
C(90) H(92) 3.2450 yes .
C(90) H(97) 3.3367 yes .
C(90) H(98A) 2.7371 yes .
C(90) H(98B) 3.1938 yes .
C(90) H(99A) 2.9876 yes .
C(90) H(99C) 3.5206 yes .
C(92) H(13B) 3.5586 yes .
C(92) H(90) 3.2489 yes .
C(92) H(94) 3.3071 yes .
C(92) H(95A) 2.9268 yes .
C(92) H(95B) 3.4786 yes .
C(92) H(96A) 3.2232 yes .
C(92) H(96B) 2.7914 yes .
C(93) H(13B) 2.9005 yes .
C(93) H(74) 3.2063 yes .
C(93) H(91) 3.2789 yes .
C(93) H(95A) 2.7204 yes .
C(93) H(95B) 2.6952 yes .
C(93) H(95C) 3.3552 yes .
C(93) H(96A) 2.7472 yes .
C(93) H(96B) 2.7885 yes .
C(93) H(96C) 3.3925 yes .
C(94) H(13B) 3.1995 yes .
C(94) H(74) 3.3055 yes .
C(94) H(92) 2.6526 yes .
C(95) H(74) 3.2113 yes .
C(95) H(92) 3.1041 yes .
C(95) H(96A) 3.3698 yes .
C(95) H(96B) 2.7178 yes .
C(95) H(96C) 2.6975 yes .
C(96) H(13B) 3.1419 yes .
C(96) H(92) 2.7959 yes .
C(96) H(95A) 2.7366 yes .
C(96) H(95B) 3.3712 yes .
C(96) H(95C) 2.6742 yes .
C(97) H(18A) 3.1926 yes .
C(97) H(90) 2.7177 yes .
C(98) H(18A) 3.0421 yes .
C(98) H(90) 2.7741 yes .
C(98) H(99A) 2.7233 yes .
C(98) H(99B) 2.6891 yes .
C(98) H(99C) 3.3481 yes .
C(99) H(90) 3.2320 yes .
C(99) H(98A) 2.7271 yes .
C(99) H(98B) 3.3480 yes .
C(99) H(98C) 2.6857 yes .
H(1A) H(2) 2.2822 yes .
H(1A) H(3B) 3.5231 yes .
H(1A) H(26) 3.5897 yes .
H(1A) H(28) 3.4228 yes .
H(1A) H(30B) 2.6834 yes .
H(1B) H(2) 2.8381 yes .
H(1B) H(3A) 3.0201 yes .
H(1B) H(3B) 2.3921 yes .
H(1B) H(28) 3.4237 yes .
H(1B) H(30B) 2.5075 yes .
H(1B) H(40) 2.5453 yes .
H(1B) H(42B) 3.0266 yes .
H(1B) H(42C) 2.8292 yes .
H(2) H(3A) 2.3831 yes .
H(2) H(3B) 2.8889 yes .
H(2) H(5) 2.8210 yes .
H(2) H(32A) 3.0412 yes .
H(3A) H(4A) 3.4719 yes .
H(3B) H(4A) 2.3967 yes .
H(3B) H(4B) 3.4739 yes .
H(3B) H(42C) 2.4717 yes .
H(4A) H(5) 2.8733 yes .
H(4A) H(6A) 2.4689 yes .
H(4A) H(6B) 3.5647 yes .
H(4A) H(42C) 3.4496 yes .
H(4B) H(5) 2.3874 yes .
H(4B) H(6A) 3.0093 yes .
H(5) H(6A) 2.8392 yes .
H(5) H(6B) 2.2799 yes .
H(5) H(32A) 2.6300 yes .
H(5) H(32C) 3.4847 yes .
H(6A) H(43) 2.8449 yes .
H(6A) H(45B) 2.3926 yes .
H(6B) H(31) 3.0017 yes .
H(6B) H(32A) 2.8658 yes .
H(6B) H(32C) 3.1373 yes .
H(6B) H(43) 2.8976 yes .
H(6B) H(45B) 2.7438 yes .
H(7A) H(8) 2.2782 yes .
H(7A) H(9A) 3.5514 yes .
H(7A) H(55) 2.8624 yes .
H(7A) H(56A) 2.6705 yes .
H(7A) H(67) 3.0094 yes .
H(7A) H(68B) 2.8070 yes .
H(7A) H(68C) 3.0577 yes .
H(7B) H(8) 2.8369 yes .
H(7B) H(9A) 2.4638 yes .
H(7B) H(9B) 2.9753 yes .
H(7B) H(53) 3.5893 yes .
H(7B) H(55) 2.8936 yes .
H(7B) H(56A) 2.3995 yes .
H(8) H(9A) 2.8571 yes .
H(8) H(9B) 2.3783 yes .
H(8) H(11) 2.8108 yes .
H(8) H(68B) 2.5423 yes .
H(8) H(68C) 3.3714 yes .
H(9A) H(10A) 3.4435 yes .
H(9A) H(10B) 2.3322 yes .
H(9B) H(10B) 3.4345 yes .
H(10A) H(11) 2.3222 yes .
H(10A) H(12A) 3.0459 yes .
H(10B) H(11) 2.8294 yes .
H(10B) H(12A) 2.4485 yes .
H(10B) H(12B) 3.5280 yes .
H(10B) H(59C) 2.7043 yes .
H(11) H(12A) 2.8536 yes .
H(11) H(12B) 2.2939 yes .
H(11) H(68B) 2.9624 yes .
H(12A) H(58) 2.6407 yes .
H(12A) H(59A) 3.2688 yes .
H(12A) H(59C) 2.9224 yes .
H(12A) H(70) 3.3207 yes .
H(12A) H(71A) 2.4855 yes .
H(12B) H(68B) 3.4968 yes .
H(12B) H(70) 3.3637 yes .
H(12B) H(71A) 2.6883 yes .
H(13A) H(14) 2.8393 yes .
H(13A) H(15A) 2.4145 yes .
H(13A) H(15B) 3.0171 yes .
H(13A) H(85) 2.4166 yes .
H(13A) H(87B) 2.8641 yes .
H(13A) H(87C) 3.1103 yes .
H(13A) H(94) 3.2581 yes .
H(13A) H(96A) 2.8433 yes .
H(13B) H(14) 2.2851 yes .
H(13B) H(15A) 3.5367 yes .
H(13B) H(85) 3.5847 yes .
H(13B) H(94) 3.0735 yes .
H(13B) H(96A) 2.3668 yes .
H(14) H(15A) 2.8863 yes .
H(14) H(15B) 2.3882 yes .
H(14) H(17) 2.8426 yes .
H(15A) H(16A) 3.4975 yes .
H(15A) H(16B) 2.4352 yes .
H(15A) H(85) 3.5596 yes .
H(15A) H(87B) 2.3707 yes .
H(15B) H(16B) 3.4997 yes .
H(16A) H(17) 2.3853 yes .
H(16A) H(18A) 3.5881 yes .
H(16A) H(18B) 2.9469 yes .
H(16B) H(17) 2.8783 yes .
H(16B) H(18A) 3.5136 yes .
H(16B) H(18B) 2.3854 yes .
H(17) H(18A) 2.2627 yes .
H(17) H(18B) 2.8202 yes .
H(17) H(98B) 2.8063 yes .
H(18A) H(82) 3.0795 yes .
H(18A) H(83A) 2.6841 yes .
H(18A) H(97) 2.4755 yes .
H(18A) H(98B) 2.8048 yes .
H(18A) H(98C) 2.7549 yes .
H(18B) H(80) 3.5998 yes .
H(18B) H(82) 3.0160 yes .
H(18B) H(83A) 2.3766 yes .
H(20) H(21) 2.4656 yes .
H(20) H(41C) 3.0288 yes .
H(20) H(43) 3.0677 yes .
H(20) H(44C) 2.3184 yes .
H(21) H(28) 3.0346 yes .
H(21) H(29A) 2.5475 yes .
H(24) H(25) 2.3241 yes .
H(24) H(31) 3.5731 yes .
H(24) H(32A) 3.2801 yes .
H(24) H(32B) 2.3348 yes .
H(24) H(33A) 2.3789 yes .
H(24) H(33B) 3.3780 yes .
H(25) H(26) 2.3380 yes .
H(26) H(28) 3.5886 yes .
H(26) H(29B) 2.6508 yes .
H(26) H(30A) 2.1994 yes .
H(26) H(30B) 3.0601 yes .
H(28) H(29A) 2.3447 yes .
H(28) H(29B) 2.8551 yes .
H(28) H(29C) 2.3536 yes .
H(28) H(30A) 2.8682 yes .
H(28) H(30B) 2.3710 yes .
H(28) H(30C) 2.3587 yes .
H(28) H(40) 2.6459 yes .
H(28) H(41A) 3.1325 yes .
H(28) H(41C) 3.1171 yes .
H(29A) H(30A) 3.5905 yes .
H(29A) H(30C) 3.5509 yes .
H(29B) H(30A) 2.5255 yes .
H(29B) H(30B) 3.5889 yes .
H(29B) H(30C) 2.9782 yes .
H(29C) H(30A) 2.9365 yes .
H(29C) H(30B) 3.5415 yes .
H(29C) H(30C) 2.4495 yes .
H(30B) H(40) 3.3365 yes .
H(30C) H(41A) 3.1664 yes .
H(31) H(32A) 2.3668 yes .
H(31) H(32B) 2.8649 yes .
H(31) H(32C) 2.3538 yes .
H(31) H(33A) 2.8724 yes .
H(31) H(33B) 2.3608 yes .
H(31) H(33C) 2.3785 yes .
H(32A) H(33C) 3.5871 yes .
H(32B) H(33A) 2.5754 yes .
H(32B) H(33C) 2.9723 yes .
H(32C) H(33A) 3.0319 yes .
H(32C) H(33B) 3.5874 yes .
H(32C) H(33C) 2.5063 yes .
H(36) H(37) 2.3137 yes .
H(36) H(43) 3.5808 yes .
H(36) H(44A) 2.8054 yes .
H(36) H(45A) 2.1559 yes .
H(36) H(45B) 2.9966 yes .
H(36) H(45C) 3.5907 yes .
H(37) H(38) 2.3194 yes .
H(38) H(40) 3.5440 yes .
H(38) H(41B) 2.9537 yes .
H(38) H(42A) 2.1126 yes .
H(38) H(42B) 3.5438 yes .
H(38) H(42C) 2.8354 yes .
H(40) H(41A) 2.3451 yes .
H(40) H(41B) 2.8548 yes .
H(40) H(41C) 2.3478 yes .
H(40) H(42A) 2.8425 yes .
H(40) H(42B) 2.3309 yes .
H(40) H(42C) 2.3319 yes .
H(41A) H(42A) 2.9779 yes .
H(41A) H(42B) 2.4663 yes .
H(41A) H(42C) 3.5565 yes .
H(41B) H(42A) 2.5522 yes .
H(41B) H(42B) 2.9739 yes .
H(41C) H(42A) 3.5996 yes .
H(41C) H(42B) 3.5502 yes .
H(43) H(44A) 2.8675 yes .
H(43) H(44B) 2.3545 yes .
H(43) H(44C) 2.3701 yes .
H(43) H(45A) 2.8464 yes .
H(43) H(45B) 2.3345 yes .
H(43) H(45C) 2.3382 yes .
H(44A) H(45A) 2.5328 yes .
H(44A) H(45B) 3.5961 yes .
H(44A) H(45C) 2.9360 yes .
H(44B) H(45A) 2.9754 yes .
H(44B) H(45B) 3.5459 yes .
H(44B) H(45C) 2.4383 yes .
H(44C) H(45A) 3.5908 yes .
H(44C) H(45C) 3.5325 yes .
H(47) H(48) 2.4668 yes .
H(47) H(55) 3.1258 yes .
H(47) H(57A) 2.3581 yes .
H(47) H(60A) 2.8787 yes .
H(48) H(70) 3.0545 yes .
H(48) H(72B) 2.5377 yes .
H(51) H(52) 2.3239 yes .
H(51) H(58) 3.5393 yes .
H(51) H(59A) 3.5186 yes .
H(51) H(59B) 2.0897 yes .
H(51) H(59C) 2.7589 yes .
H(51) H(60B) 3.0640 yes .
H(52) H(53) 2.2877 yes .
H(53) H(55) 3.5785 yes .
H(53) H(56A) 2.9274 yes .
H(53) H(56B) 2.1353 yes .
H(53) H(56C) 3.5727 yes .
H(53) H(57C) 2.8647 yes .
H(55) H(56A) 2.3452 yes .
H(55) H(56B) 2.8508 yes .
H(55) H(56C) 2.3387 yes .
H(55) H(57A) 2.3724 yes .
H(55) H(57B) 2.3634 yes .
H(55) H(57C) 2.8720 yes .
H(55) H(67) 3.5786 yes .
H(56A) H(57B) 3.5476 yes .
H(56A) H(57C) 3.5982 yes .
H(56B) H(57A) 3.5890 yes .
H(56B) H(57B) 2.9583 yes .
H(56B) H(57C) 2.5294 yes .
H(56C) H(57A) 3.5363 yes .
H(56C) H(57B) 2.4395 yes .
H(56C) H(57C) 2.9515 yes .
H(58) H(59A) 2.3440 yes .
H(58) H(59B) 2.8517 yes .
H(58) H(59C) 2.3408 yes .
H(58) H(60A) 2.3369 yes .
H(58) H(60B) 2.8563 yes .
H(58) H(60C) 2.3600 yes .
H(58) H(70) 2.6404 yes .
H(58) H(71A) 3.4699 yes .
H(59A) H(60A) 3.5374 yes .
H(59A) H(60B) 2.9934 yes .
H(59A) H(60C) 2.4344 yes .
H(59B) H(60B) 2.5819 yes .
H(59B) H(60C) 2.9546 yes .
H(59C) H(60C) 3.5382 yes .
H(60A) H(70) 3.2661 yes .
H(60C) H(70) 3.2764 yes .
H(60C) H(71C) 3.5184 yes .
H(63) H(64) 2.3354 yes .
H(63) H(70) 3.5646 yes .
H(63) H(71A) 3.0453 yes .
H(63) H(71B) 2.1776 yes .
H(63) H(71C) 3.5966 yes .
H(63) H(72A) 2.6801 yes .
H(64) H(65) 2.3112 yes .
H(65) H(67) 3.5772 yes .
H(65) H(68A) 2.3711 yes .
H(65) H(68B) 3.3497 yes .
H(65) H(69A) 3.3675 yes .
H(65) H(69B) 2.3869 yes .
H(67) H(68A) 2.8660 yes .
H(67) H(68B) 2.3552 yes .
H(67) H(68C) 2.3658 yes .
H(67) H(69A) 2.3538 yes .
H(67) H(69B) 2.8646 yes .
H(67) H(69C) 2.3639 yes .
H(68A) H(69B) 2.5886 yes .
H(68A) H(69C) 2.9903 yes .
H(68B) H(69C) 3.5615 yes .
H(68C) H(69A) 3.5620 yes .
H(68C) H(69B) 2.9893 yes .
H(68C) H(69C) 2.4637 yes .
H(70) H(71A) 2.3528 yes .
H(70) H(71B) 2.8580 yes .
H(70) H(71C) 2.3482 yes .
H(70) H(72A) 2.8556 yes .
H(70) H(72B) 2.3397 yes .
H(70) H(72C) 2.3557 yes .
H(71A) H(72C) 3.5327 yes .
H(71B) H(72A) 2.5594 yes .
H(71B) H(72C) 2.9425 yes .
H(71C) H(72A) 2.9821 yes .
H(71C) H(72B) 3.5357 yes .
H(71C) H(72C) 2.4284 yes .
H(74) H(75) 2.4448 yes .
H(74) H(94) 2.9943 yes .
H(74) H(95B) 2.4147 yes .
H(74) H(99C) 3.2591 yes .
H(75) H(82) 3.1346 yes .
H(75) H(84B) 2.4462 yes .
H(75) H(86A) 2.7866 yes .
H(78) H(79) 2.3238 yes .
H(78) H(85) 3.5632 yes .
H(78) H(86B) 3.1265 yes .
H(78) H(87A) 2.1490 yes .
H(78) H(87B) 2.7598 yes .
H(78) H(87C) 3.5644 yes .
H(79) H(80) 2.3234 yes .
H(80) H(82) 3.5821 yes .
H(80) H(83A) 2.9398 yes .
H(80) H(83B) 2.1627 yes .
H(80) H(83C) 3.5923 yes .
H(80) H(84A) 2.8556 yes .
H(82) H(83A) 2.3771 yes .
H(82) H(83B) 2.8753 yes .
H(82) H(83C) 2.3688 yes .
H(82) H(84A) 2.8693 yes .
H(82) H(84B) 2.3591 yes .
H(82) H(84C) 2.3721 yes .
H(82) H(97) 3.0660 yes .
H(83A) H(84C) 3.5442 yes .
H(83B) H(84A) 2.5507 yes .
H(83B) H(84C) 2.9420 yes .
H(83C) H(84A) 2.9842 yes .
H(83C) H(84B) 3.5500 yes .
H(83C) H(84C) 2.4388 yes .
H(85) H(86A) 2.3552 yes .
H(85) H(86B) 2.8709 yes .
H(85) H(86C) 2.3780 yes .
H(85) H(87A) 2.8574 yes .
H(85) H(87B) 2.3545 yes .
H(85) H(87C) 2.3464 yes .
H(85) H(94) 3.0710 yes .
H(86A) H(87C) 3.5552 yes .
H(86B) H(87A) 2.5803 yes .
H(86B) H(87C) 3.0134 yes .
H(86C) H(87A) 2.9531 yes .
H(86C) H(87B) 3.5587 yes .
H(86C) H(87C) 2.4577 yes .
H(90) H(91) 2.3201 yes .
H(90) H(98A) 2.2106 yes .
H(90) H(98B) 3.0727 yes .
H(90) H(99A) 2.7796 yes .
H(91) H(92) 2.3265 yes .
H(92) H(94) 3.5872 yes .
H(92) H(95A) 2.6277 yes .
H(92) H(96A) 3.1233 yes .
H(92) H(96B) 2.2675 yes .
H(94) H(95A) 2.8687 yes .
H(94) H(95B) 2.3596 yes .
H(94) H(95C) 2.3687 yes .
H(94) H(96A) 2.3855 yes .
H(94) H(96B) 2.8773 yes .
H(94) H(96C) 2.3638 yes .
H(95A) H(96B) 2.5677 yes .
H(95A) H(96C) 3.0180 yes .
H(95B) H(96C) 3.5789 yes .
H(95C) H(96A) 3.5705 yes .
H(95C) H(96B) 2.9563 yes .
H(95C) H(96C) 2.4791 yes .
H(97) H(98A) 2.8508 yes .
H(97) H(98B) 2.3350 yes .
H(97) H(98C) 2.3509 yes .
H(97) H(99A) 2.8504 yes .
H(97) H(99B) 2.3481 yes .
H(97) H(99C) 2.3376 yes .
H(98A) H(99A) 2.5763 yes .
H(98A) H(99B) 3.0035 yes .
H(98B) H(99B) 3.5708 yes .
H(98C) H(99A) 2.9927 yes .
H(98C) H(99B) 2.4949 yes .
H(98C) H(99C) 3.5702 yes .
O(1) H(20) 2.3367 yes 1_545
O(1) H(37) 3.4954 yes 3_656
O(1) H(38) 2.7119 yes 3_656
O(1) H(42A) 3.5744 yes 3_656
O(1) H(44C) 2.6678 yes 1_545
O(2) H(47) 2.3868 yes 1_565
O(2) H(51) 2.7015 yes 6_555
O(2) H(57A) 2.6127 yes 1_565
O(2) H(59B) 3.3619 yes 6_555
O(3) H(30C) 3.3626 yes 2_665
O(3) H(74) 2.4632 yes 1_565
O(3) H(75) 2.4672 yes 1_565
C(1) H(78) 2.6870 yes 2_645
C(1) H(87A) 3.2985 yes 2_645
C(2) H(78) 3.1540 yes 2_645
C(3) H(20) 2.9982 yes 1_545
C(3) H(37) 2.9689 yes 3_656
C(3) H(38) 3.1068 yes 3_656
C(3) H(78) 3.5418 yes 2_645
C(3) H(87A) 3.2082 yes 2_645
C(4) H(20) 3.5475 yes 1_545
C(4) H(38) 3.1217 yes 3_656
C(4) H(42A) 3.1210 yes 3_656
C(4) H(44C) 2.9868 yes 1_545
C(4) H(68C) 3.3255 yes 1_545
C(5) H(7A) 2.9658 yes 1_545
C(5) H(56A) 3.3923 yes 1_545
C(5) H(68C) 3.3972 yes 1_545
C(6) H(7A) 3.0687 yes 1_545
C(6) H(8) 3.2210 yes 1_545
C(6) H(68C) 3.2053 yes 1_545
C(7) H(5) 3.2275 yes 1_565
C(7) H(6B) 3.0747 yes 1_565
C(7) H(32C) 3.2894 yes 1_565
C(8) H(6B) 2.9672 yes 1_565
C(8) H(32C) 3.4278 yes 1_565
C(8) H(45B) 3.4858 yes 1_565
C(9) H(32C) 3.3094 yes 1_565
C(9) H(51) 3.2491 yes 6_555
C(9) H(57A) 2.9997 yes 1_565
C(9) H(59B) 3.3602 yes 6_555
C(10) H(47) 2.9847 yes 1_565
C(10) H(51) 3.0422 yes 6_555
C(10) H(52) 3.0094 yes 6_555
C(10) H(90) 3.3529 yes 6_555
C(10) H(98A) 3.3086 yes 6_555
C(10) H(99A) 3.4120 yes 6_555
C(11) H(90) 3.0436 yes 6_555
C(11) H(99A) 3.5797 yes 6_555
C(12) H(90) 3.0255 yes 6_555
C(12) H(99A) 3.0786 yes 6_555
C(13) H(64) 3.1390 yes 4_574
C(13) H(65) 2.7287 yes 4_574
C(14) H(64) 3.1941 yes 4_574
C(14) H(65) 3.0386 yes 4_574
C(15) H(65) 3.3123 yes 4_574
C(15) H(69B) 3.3276 yes 4_574
C(15) H(74) 3.1928 yes 1_565
C(15) H(95B) 3.4341 yes 1_565
C(16) H(24) 3.1586 yes 1_565
C(16) H(25) 3.4837 yes 1_565
C(16) H(30A) 3.3538 yes 2_665
C(16) H(74) 3.5945 yes 1_565
C(16) H(75) 3.1994 yes 1_565
C(17) H(24) 3.0609 yes 1_565
C(17) H(33A) 3.4480 yes 1_565
C(18) H(24) 2.8202 yes 1_565
C(20) H(3A) 3.3740 yes 1_565
C(20) H(56C) 3.2545 yes .
C(21) H(56C) 3.1818 yes .
C(22) H(84C) 3.2729 yes .
C(23) H(84C) 3.2005 yes .
C(24) H(16A) 3.0346 yes 1_545
C(24) H(18B) 3.2689 yes 1_545
C(24) H(83A) 3.4083 yes 1_545
C(24) H(84C) 3.3596 yes .
C(25) H(16A) 3.2751 yes 1_545
C(25) H(18B) 3.5292 yes 1_545
C(25) H(26) 3.1385 yes 2_655
C(25) H(30A) 3.5646 yes 2_655
C(25) H(79) 3.5401 yes 2_645
C(25) H(84C) 3.5767 yes .
C(26) H(25) 3.5951 yes 2_655
C(26) H(26) 2.9137 yes 2_655
C(26) H(79) 3.5315 yes 2_645
C(26) H(84A) 3.4295 yes .
C(27) H(84A) 3.4770 yes .
C(27) H(84C) 3.5098 yes .
C(29) H(84A) 3.2216 yes .
C(29) H(84B) 3.5994 yes 2_655
C(30) H(16B) 3.2505 yes 2_645
C(31) H(57C) 3.5235 yes .
C(32) H(9B) 3.5228 yes 1_545
C(32) H(56A) 3.2217 yes 1_545
C(33) H(57C) 3.0163 yes .
C(33) H(84C) 3.5130 yes .
C(36) H(41B) 3.1038 yes 3_666
C(36) H(86C) 3.1653 yes 4_565
C(36) H(87C) 3.5264 yes 4_565
C(37) H(3A) 3.4226 yes 3_656
C(37) H(3B) 3.1699 yes 3_656
C(37) H(41B) 3.1539 yes 3_666
C(37) H(41C) 3.3355 yes 3_666
C(37) H(86C) 3.3237 yes 4_565
C(37) H(87C) 3.4233 yes 4_565
C(38) H(3B) 3.2485 yes 3_656
C(41) H(37) 3.5421 yes 3_666
C(41) H(86B) 3.2302 yes 2_655
C(41) H(86C) 3.4255 yes 2_655
C(42) H(4A) 3.4604 yes 3_656
C(42) H(69C) 3.4705 yes 3_666
C(43) H(57B) 3.1095 yes .
C(44) H(4B) 3.0167 yes 1_565
C(44) H(55) 3.2333 yes .
C(44) H(57B) 3.3770 yes .
C(44) H(67) 3.4261 yes .
C(44) H(69A) 3.5291 yes .
C(44) H(69C) 3.3163 yes .
C(45) H(8) 3.1221 yes 1_545
C(45) H(57B) 3.5966 yes .
C(45) H(68B) 3.5304 yes 1_545
C(47) H(10A) 3.3853 yes 1_545
C(47) H(45C) 3.3177 yes .
C(48) H(45C) 3.3001 yes .
C(51) H(9A) 3.5176 yes 6_545
C(51) H(10B) 3.0337 yes 6_545
C(52) H(10A) 3.4290 yes 6_545
C(52) H(10B) 2.9373 yes 6_545
C(52) H(59C) 3.2962 yes 6_545
C(52) H(60B) 3.5807 yes 6_555
C(52) H(98C) 3.2467 yes .
C(52) H(99B) 3.2599 yes .
C(53) H(59C) 3.5432 yes 6_545
C(53) H(98C) 3.5156 yes .
C(53) H(99B) 3.0681 yes .
C(55) H(44B) 3.1383 yes .
C(56) H(5) 3.0348 yes 1_565
C(56) H(83C) 3.5193 yes .
C(57) H(9B) 3.0569 yes 1_545
C(57) H(31) 3.3620 yes .
C(57) H(33C) 3.4106 yes .
C(57) H(43) 3.1987 yes .
C(57) H(44B) 3.3804 yes .
C(57) H(45C) 3.5896 yes .
C(59) H(33C) 3.4390 yes 6_555
C(59) H(99A) 3.4157 yes 6_555
C(60) H(98A) 3.5094 yes 6_545
C(60) H(98C) 3.5368 yes 6_545
C(61) H(95A) 3.4255 yes 4_565
C(61) H(95C) 3.3688 yes 4_565
C(62) H(95A) 3.1799 yes 4_565
C(63) H(63) 3.4319 yes 7_566
C(63) H(72A) 3.5035 yes 7_566
C(63) H(95A) 3.1062 yes 4_565
C(64) H(13B) 3.2589 yes 4_575
C(64) H(14) 3.3437 yes 4_575
C(64) H(72A) 3.2977 yes 7_566
C(64) H(91) 3.5325 yes 6_555
C(64) H(95A) 3.3227 yes 4_565
C(64) H(95B) 3.5471 yes 4_565
C(65) H(13A) 3.3775 yes 4_575
C(65) H(13B) 3.3293 yes 4_575
C(65) H(15B) 3.3315 yes 4_575
C(65) H(95A) 3.5772 yes 4_565
C(65) H(95B) 3.5861 yes 4_565
C(65) H(95C) 3.3384 yes 4_565
C(65) H(96A) 3.4651 yes 4_575
C(66) H(95C) 3.1374 yes 4_565
C(68) H(4B) 3.5756 yes 1_565
C(68) H(45B) 3.0261 yes 1_565
C(69) H(15B) 3.4673 yes 4_575
C(69) H(44A) 2.9857 yes .
C(69) H(95C) 3.2142 yes 4_565
C(71) H(14) 3.4942 yes 6_545
C(72) H(64) 3.4260 yes 7_566
C(72) H(95A) 3.4140 yes 4_565
C(74) H(15B) 3.5826 yes 1_545
C(75) H(16A) 3.5647 yes 1_545
C(76) H(29C) 3.2474 yes 2_655
C(77) H(29C) 3.1610 yes 2_655
C(78) H(1A) 3.3135 yes 2_665
C(78) H(1B) 3.3855 yes 2_665
C(78) H(29C) 3.3455 yes 2_655
C(78) H(30B) 3.4662 yes 2_665
C(79) H(1A) 3.5292 yes 2_665
C(79) H(25) 3.5165 yes 1_565
C(79) H(29C) 3.5319 yes 2_655
C(79) H(80) 2.9358 yes 2_655
C(79) H(83B) 3.5689 yes 2_655
C(80) H(25) 3.4504 yes 1_565
C(80) H(29B) 3.5905 yes 2_655
C(80) H(29C) 3.5706 yes 2_655
C(80) H(79) 3.2990 yes 2_655
C(80) H(80) 2.9137 yes 2_655
C(81) H(29C) 3.4361 yes 2_655
C(83) H(21) 3.5630 yes .
C(84) H(29A) 3.5092 yes .
C(84) H(29B) 3.3097 yes 2_655
C(86) H(29C) 3.2118 yes 2_655
C(86) H(36) 3.3922 yes 4_564
C(86) H(37) 3.2122 yes 4_564
C(86) H(41A) 3.1173 yes 2_655
C(86) H(41C) 3.4305 yes 2_655
C(87) H(1B) 3.3807 yes 2_665
C(87) H(37) 3.2322 yes 4_564
C(87) H(42B) 3.2961 yes 2_665
C(89) H(71A) 3.5792 yes 6_545
C(90) H(12A) 3.4154 yes 6_545
C(90) H(12B) 3.2340 yes 6_545
C(90) H(71A) 3.4910 yes 6_545
C(90) H(72B) 3.5186 yes 6_555
C(90) H(72C) 3.2910 yes 6_555
C(91) H(12B) 3.3402 yes 6_545
C(91) H(92) 3.2263 yes 7_565
C(91) H(96B) 3.3381 yes 7_565
C(92) H(91) 3.4359 yes 7_565
C(92) H(92) 3.4309 yes 7_565
C(95) H(15B) 3.3726 yes 1_545
C(95) H(69A) 3.4190 yes 4_564
C(96) H(48) 3.4574 yes 4_564
C(96) H(91) 3.2514 yes 7_565
C(98) H(10A) 3.3773 yes 6_545
C(98) H(52) 2.9953 yes .
C(98) H(60A) 3.5297 yes 6_555
C(98) H(60C) 3.3091 yes 6_555
C(98) H(72C) 3.4129 yes 6_555
C(99) H(12A) 3.1753 yes 6_545
C(99) H(52) 3.2203 yes .
C(99) H(53) 3.3342 yes .
C(99) H(59A) 3.2035 yes 6_545
C(99) H(71A) 3.4208 yes 6_545
H(1A) C(78) 3.3135 yes 2_645
H(1A) C(79) 3.5292 yes 2_645
H(1A) H(78) 2.5732 yes 2_645
H(1A) H(79) 3.0074 yes 2_645
H(1B) C(78) 3.3855 yes 2_645
H(1B) C(87) 3.3807 yes 2_645
H(1B) H(78) 2.4519 yes 2_645
H(1B) H(87A) 2.5572 yes 2_645
H(1B) H(87B) 3.3778 yes 2_645
H(2) H(20) 3.5187 yes 1_545
H(2) H(21) 3.4154 yes 1_545
H(2) H(56C) 3.5262 yes 1_545
H(2) H(78) 3.3389 yes 2_645
H(2) H(83B) 3.4233 yes 1_545
H(3A) C(20) 3.3740 yes 1_545
H(3A) C(37) 3.4226 yes 3_656
H(3A) H(20) 2.7096 yes 1_545
H(3A) H(37) 2.6126 yes 3_656
H(3A) H(38) 3.3436 yes 3_656
H(3A) H(41C) 3.2618 yes 1_545
H(3A) H(78) 3.1535 yes 2_645
H(3A) H(86B) 2.8264 yes 2_645
H(3A) H(87A) 2.8615 yes 2_645
H(3B) C(37) 3.1699 yes 3_656
H(3B) C(38) 3.2485 yes 3_656
H(3B) H(37) 2.5365 yes 3_656
H(3B) H(38) 2.6970 yes 3_656
H(3B) H(87A) 2.8033 yes 2_645
H(4A) C(42) 3.4604 yes 3_656
H(4A) H(38) 2.7358 yes 3_656
H(4A) H(42A) 2.6122 yes 3_656
H(4A) H(42C) 3.4996 yes 3_656
H(4A) H(68C) 3.3940 yes 1_545
H(4B) C(44) 3.0167 yes 1_545
H(4B) C(68) 3.5756 yes 1_545
H(4B) H(7A) 3.4980 yes 1_545
H(4B) H(38) 3.3453 yes 3_656
H(4B) H(42A) 2.8646 yes 3_656
H(4B) H(44A) 2.9752 yes 1_545
H(4B) H(44B) 3.1681 yes 1_545
H(4B) H(44C) 2.4426 yes 1_545
H(4B) H(67) 3.4519 yes 1_545
H(4B) H(68C) 2.7238 yes 1_545
H(4B) H(69C) 2.7943 yes 1_545
H(5) C(7) 3.2275 yes 1_545
H(5) C(56) 3.0348 yes 1_545
H(5) H(7A) 2.4214 yes 1_545
H(5) H(7B) 3.4035 yes 1_545
H(5) H(44C) 3.5767 yes 1_545
H(5) H(56A) 2.3936 yes 1_545
H(5) H(56C) 2.8316 yes 1_545
H(6A) H(7A) 3.5587 yes 1_545
H(6A) H(8) 3.3994 yes 1_545
H(6A) H(68C) 2.7757 yes 1_545
H(6B) C(7) 3.0747 yes 1_545
H(6B) C(8) 2.9672 yes 1_545
H(6B) H(7A) 2.6205 yes 1_545
H(6B) H(7B) 3.5705 yes 1_545
H(6B) H(8) 2.4141 yes 1_545
H(6B) H(9B) 3.5123 yes 1_545
H(6B) H(68C) 3.4025 yes 1_545
H(7A) C(5) 2.9658 yes 1_565
H(7A) C(6) 3.0687 yes 1_565
H(7A) H(4B) 3.4980 yes 1_565
H(7A) H(5) 2.4214 yes 1_565
H(7A) H(6A) 3.5587 yes 1_565
H(7A) H(6B) 2.6205 yes 1_565
H(7A) H(32C) 3.5051 yes 1_565
H(7B) H(5) 3.4035 yes 1_565
H(7B) H(6B) 3.5705 yes 1_565
H(7B) H(32C) 2.8639 yes 1_565
H(8) C(6) 3.2210 yes 1_565
H(8) C(45) 3.1221 yes 1_565
H(8) H(6A) 3.3994 yes 1_565
H(8) H(6B) 2.4141 yes 1_565
H(8) H(45B) 2.4915 yes 1_565
H(8) H(45C) 2.9044 yes 1_565
H(8) H(57A) 3.4216 yes 1_565
H(9A) C(51) 3.5176 yes 6_555
H(9A) H(32C) 3.4179 yes 1_565
H(9A) H(51) 2.9447 yes 6_555
H(9A) H(59B) 3.2331 yes 6_555
H(9A) H(60B) 2.8497 yes 6_555
H(9B) C(32) 3.5228 yes 1_565
H(9B) C(57) 3.0569 yes 1_565
H(9B) H(6B) 3.5123 yes 1_565
H(9B) H(31) 3.4259 yes 1_565
H(9B) H(32C) 2.6591 yes 1_565
H(9B) H(33C) 2.9183 yes 1_565
H(9B) H(51) 3.4743 yes 6_555
H(9B) H(57A) 2.5279 yes 1_565
H(9B) H(57B) 3.2604 yes 1_565
H(9B) H(57C) 2.9148 yes 1_565
H(9B) H(59B) 2.9643 yes 6_555
H(9B) H(60B) 3.4939 yes 6_555
H(10A) C(47) 3.3853 yes 1_565
H(10A) C(52) 3.4290 yes 6_555
H(10A) C(98) 3.3773 yes 6_555
H(10A) H(47) 2.6776 yes 1_565
H(10A) H(51) 3.1586 yes 6_555
H(10A) H(52) 2.6775 yes 6_555
H(10A) H(60A) 3.0538 yes 1_565
H(10A) H(90) 2.7789 yes 6_555
H(10A) H(98A) 2.4351 yes 6_555
H(10A) H(99A) 3.1879 yes 6_555
H(10B) C(51) 3.0337 yes 6_555
H(10B) C(52) 2.9373 yes 6_555
H(10B) H(51) 2.6861 yes 6_555
H(10B) H(52) 2.4873 yes 6_555
H(10B) H(98A) 3.4205 yes 6_555
H(10B) H(99A) 2.9681 yes 6_555
H(11) H(45C) 3.4814 yes 1_565
H(11) H(47) 3.3387 yes 1_565
H(11) H(48) 3.4785 yes 1_565
H(11) H(90) 3.0053 yes 6_555
H(12A) C(90) 3.4154 yes 6_555
H(12A) C(99) 3.1753 yes 6_555
H(12A) H(90) 3.0222 yes 6_555
H(12A) H(99A) 2.2499 yes 6_555
H(12A) H(99C) 3.3863 yes 6_555
H(12B) C(90) 3.2340 yes 6_555
H(12B) C(91) 3.3402 yes 6_555
H(12B) H(90) 2.9373 yes 6_555
H(12B) H(91) 3.0999 yes 6_555
H(12B) H(99A) 3.5308 yes 6_555
H(13A) C(65) 3.3775 yes 4_574
H(13A) H(64) 3.5876 yes 4_574
H(13A) H(65) 2.4809 yes 4_574
H(13A) H(68A) 3.4666 yes 4_574
H(13A) H(69B) 3.5591 yes 4_574
H(13B) C(64) 3.2589 yes 4_574
H(13B) C(65) 3.3293 yes 4_574
H(13B) H(64) 2.6047 yes 4_574
H(13B) H(65) 2.7403 yes 4_574
H(14) C(64) 3.3437 yes 4_574
H(14) C(71) 3.4942 yes 6_555
H(14) H(64) 2.7051 yes 4_574
H(14) H(65) 3.2401 yes 4_574
H(14) H(71B) 3.2074 yes 6_555
H(14) H(71C) 2.9314 yes 6_555
H(14) H(72A) 3.3958 yes 6_555
H(14) H(72C) 3.0733 yes 6_555
H(14) H(74) 3.5749 yes 1_565
H(14) H(95B) 3.4590 yes 1_565
H(15A) H(30C) 3.4140 yes 2_665
H(15A) H(65) 3.4623 yes 4_574
H(15A) H(69B) 3.1275 yes 4_574
H(15B) C(65) 3.3315 yes 4_574
H(15B) C(69) 3.4673 yes 4_574
H(15B) C(74) 3.5826 yes 1_565
H(15B) C(95) 3.3726 yes 1_565
H(15B) H(65) 2.8522 yes 4_574
H(15B) H(69A) 3.4560 yes 4_574
H(15B) H(69B) 2.6542 yes 4_574
H(15B) H(74) 2.9551 yes 1_565
H(15B) H(95B) 2.6402 yes 1_565
H(15B) H(95C) 3.2375 yes 1_565
H(16A) C(24) 3.0346 yes 1_565
H(16A) C(25) 3.2751 yes 1_565
H(16A) C(75) 3.5647 yes 1_565
H(16A) H(24) 2.6157 yes 1_565
H(16A) H(25) 3.0781 yes 1_565
H(16A) H(30A) 3.2340 yes 2_665
H(16A) H(33A) 3.1116 yes 1_565
H(16A) H(75) 2.9160 yes 1_565
H(16A) H(84B) 2.8877 yes 1_565
H(16A) H(84C) 3.4978 yes 1_565
H(16B) C(30) 3.2505 yes 2_665
H(16B) H(24) 3.3030 yes 1_565
H(16B) H(25) 3.0155 yes 1_565
H(16B) H(30A) 2.7385 yes 2_665
H(16B) H(30B) 3.2908 yes 2_665
H(16B) H(30C) 3.2031 yes 2_665
H(16B) H(75) 3.5926 yes 1_565
H(17) H(24) 3.3086 yes 1_565
H(17) H(33A) 2.9757 yes 1_565
H(17) H(71C) 3.2404 yes 6_555
H(18A) H(24) 2.9321 yes 1_565
H(18A) H(32B) 3.1091 yes 1_565
H(18B) C(24) 3.2689 yes 1_565
H(18B) C(25) 3.5292 yes 1_565
H(18B) H(24) 2.5066 yes 1_565
H(18B) H(25) 3.0492 yes 1_565
H(20) O(1) 2.3367 yes 1_565
H(20) C(3) 2.9982 yes 1_565
H(20) C(4) 3.5475 yes 1_565
H(20) H(2) 3.5187 yes 1_565
H(20) H(3A) 2.7096 yes 1_565
H(20) H(56C) 3.0842 yes .
H(21) C(83) 3.5630 yes .
H(21) H(2) 3.4154 yes 1_565
H(21) H(56B) 3.5778 yes .
H(21) H(56C) 2.9313 yes .
H(21) H(83B) 3.3287 yes .
H(21) H(83C) 2.9148 yes .
H(21) H(84C) 3.3654 yes .
H(24) C(16) 3.1586 yes 1_545
H(24) C(17) 3.0609 yes 1_545
H(24) C(18) 2.8202 yes 1_545
H(24) H(16A) 2.6157 yes 1_545
H(24) H(16B) 3.3030 yes 1_545
H(24) H(17) 3.3086 yes 1_545
H(24) H(18A) 2.9321 yes 1_545
H(24) H(18B) 2.5066 yes 1_545
H(24) H(83A) 2.9266 yes 1_545
H(25) C(16) 3.4837 yes 1_545
H(25) C(26) 3.5951 yes 2_655
H(25) C(79) 3.5165 yes 1_545
H(25) C(80) 3.4504 yes 1_545
H(25) H(16A) 3.0781 yes 1_545
H(25) H(16B) 3.0155 yes 1_545
H(25) H(18B) 3.0492 yes 1_545
H(25) H(26) 2.7221 yes 2_655
H(25) H(30A) 2.9617 yes 2_655
H(25) H(79) 3.4751 yes 1_545
H(25) H(79) 3.4407 yes 2_645
H(25) H(80) 3.3715 yes 1_545
H(26) C(25) 3.1385 yes 2_655
H(26) C(26) 2.9137 yes 2_655
H(26) H(25) 2.7221 yes 2_655
H(26) H(26) 2.2435 yes 2_655
H(26) H(79) 3.4529 yes 2_645
H(29A) C(84) 3.5092 yes .
H(29A) H(83B) 3.0992 yes .
H(29A) H(84A) 2.7459 yes .
H(29A) H(84C) 3.4610 yes .
H(29B) C(80) 3.5905 yes 2_655
H(29B) C(84) 3.3097 yes 2_655
H(29B) H(84A) 2.8540 yes .
H(29B) H(84A) 2.8426 yes 2_655
H(29B) H(84B) 2.9227 yes 2_655
H(29C) C(76) 3.2474 yes 2_655
H(29C) C(77) 3.1610 yes 2_655
H(29C) C(78) 3.3455 yes 2_655
H(29C) C(79) 3.5319 yes 2_655
H(29C) C(80) 3.5706 yes 2_655
H(29C) C(81) 3.4361 yes 2_655
H(29C) C(86) 3.2118 yes 2_655
H(29C) H(75) 3.3326 yes 2_655
H(29C) H(84B) 3.4129 yes 2_655
H(29C) H(86A) 2.8255 yes 2_655
H(29C) H(86B) 2.8179 yes 2_655
H(30A) C(16) 3.3538 yes 2_645
H(30A) C(25) 3.5646 yes 2_655
H(30A) H(16A) 3.2340 yes 2_645
H(30A) H(16B) 2.7385 yes 2_645
H(30A) H(25) 2.9617 yes 2_655
H(30A) H(75) 3.5043 yes 2_655
H(30A) H(84B) 3.2964 yes 2_655
H(30B) C(78) 3.4662 yes 2_645
H(30B) H(16B) 3.2908 yes 2_645
H(30B) H(78) 2.9723 yes 2_645
H(30B) H(87B) 3.2792 yes 2_645
H(30C) O(3) 3.3626 yes 2_645
H(30C) H(15A) 3.4140 yes 2_645
H(30C) H(16B) 3.2031 yes 2_645
H(30C) H(75) 2.9355 yes 2_655
H(30C) H(86A) 3.0965 yes 2_655
H(31) C(57) 3.3620 yes .
H(31) H(9B) 3.4259 yes 1_545
H(31) H(57B) 2.8741 yes .
H(31) H(57C) 2.9859 yes .
H(32A) H(56A) 2.8109 yes 1_545
H(32B) H(18A) 3.1091 yes 1_545
H(32B) H(56A) 3.3211 yes 1_545
H(32B) H(83A) 3.0044 yes 1_545
H(32C) C(7) 3.2894 yes 1_545
H(32C) C(8) 3.4278 yes 1_545
H(32C) C(9) 3.3094 yes 1_545
H(32C) H(7A) 3.5051 yes 1_545
H(32C) H(7B) 2.8639 yes 1_545
H(32C) H(9A) 3.4179 yes 1_545
H(32C) H(9B) 2.6591 yes 1_545
H(32C) H(56A) 3.0131 yes 1_545
H(33A) C(17) 3.4480 yes 1_545
H(33A) H(16A) 3.1116 yes 1_545
H(33A) H(17) 2.9757 yes 1_545
H(33A) H(84C) 3.5578 yes .
H(33B) H(56B) 3.5393 yes .
H(33B) H(57C) 2.7769 yes .
H(33B) H(84C) 2.8070 yes .
H(33C) C(57) 3.4106 yes .
H(33C) C(59) 3.4390 yes 6_545
H(33C) H(9B) 2.9183 yes 1_545
H(33C) H(57C) 2.5501 yes .
H(33C) H(59A) 2.9035 yes 6_545
H(33C) H(59B) 3.0703 yes 6_545
H(33C) H(60C) 3.5856 yes 6_545
H(36) C(86) 3.3922 yes 4_565
H(36) H(41B) 3.1473 yes 3_666
H(36) H(86C) 2.4667 yes 4_565
H(36) H(87C) 3.0781 yes 4_565
H(37) O(1) 3.4954 yes 3_656
H(37) C(3) 2.9689 yes 3_656
H(37) C(41) 3.5421 yes 3_666
H(37) C(86) 3.2122 yes 4_565
H(37) C(87) 3.2322 yes 4_565
H(37) H(3A) 2.6126 yes 3_656
H(37) H(3B) 2.5365 yes 3_656
H(37) H(41B) 3.2500 yes 3_666
H(37) H(41C) 3.0285 yes 3_666
H(37) H(42C) 3.5017 yes 3_656
H(37) H(86B) 2.8303 yes 4_565
H(37) H(86C) 2.8036 yes 4_565
H(37) H(87A) 2.8092 yes 4_565
H(37) H(87C) 2.8665 yes 4_565
H(38) O(1) 2.7119 yes 3_656
H(38) C(3) 3.1068 yes 3_656
H(38) C(4) 3.1217 yes 3_656
H(38) H(3A) 3.3436 yes 3_656
H(38) H(3B) 2.6970 yes 3_656
H(38) H(4A) 2.7358 yes 3_656
H(38) H(4B) 3.3453 yes 3_656
H(41A) C(86) 3.1173 yes 2_655
H(41A) H(86A) 2.9879 yes 2_655
H(41A) H(86B) 2.8719 yes 2_655
H(41A) H(86C) 2.9603 yes 2_655
H(41B) C(36) 3.1038 yes 3_666
H(41B) C(37) 3.1539 yes 3_666
H(41B) H(36) 3.1473 yes 3_666
H(41B) H(37) 3.2500 yes 3_666
H(41B) H(44A) 3.3699 yes 3_666
H(41B) H(69C) 3.5963 yes 3_666
H(41B) H(86B) 3.5912 yes 2_655
H(41B) H(86C) 3.4144 yes 2_655
H(41C) C(37) 3.3355 yes 3_666
H(41C) C(86) 3.4305 yes 2_655
H(41C) H(3A) 3.2618 yes 1_565
H(41C) H(37) 3.0285 yes 3_666
H(41C) H(86B) 2.7839 yes 2_655
H(41C) H(86C) 3.3511 yes 2_655
H(42A) O(1) 3.5744 yes 3_656
H(42A) C(4) 3.1210 yes 3_656
H(42A) H(4A) 2.6122 yes 3_656
H(42A) H(4B) 2.8646 yes 3_656
H(42A) H(69C) 2.9718 yes 3_666
H(42B) C(87) 3.2961 yes 2_645
H(42B) H(69B) 3.4116 yes 3_666
H(42B) H(69C) 3.0674 yes 3_666
H(42B) H(87A) 3.0691 yes 2_645
H(42B) H(87B) 3.0387 yes 2_645
H(42B) H(87C) 3.2260 yes 2_645
H(42C) H(4A) 3.4996 yes 3_656
H(42C) H(37) 3.5017 yes 3_656
H(42C) H(87A) 3.2126 yes 2_645
H(43) C(57) 3.1987 yes .
H(43) H(57A) 3.4011 yes .
H(43) H(57B) 2.3002 yes .
H(44A) C(69) 2.9857 yes .
H(44A) H(4B) 2.9752 yes 1_565
H(44A) H(41B) 3.3699 yes 3_666
H(44A) H(67) 3.1150 yes .
H(44A) H(69A) 2.6844 yes .
H(44A) H(69C) 2.5317 yes .
H(44B) C(55) 3.1383 yes .
H(44B) C(57) 3.3804 yes .
H(44B) H(4B) 3.1681 yes 1_565
H(44B) H(55) 2.3359 yes .
H(44B) H(56C) 3.2270 yes .
H(44B) H(57A) 3.5262 yes .
H(44B) H(57B) 2.9432 yes .
H(44B) H(67) 2.8847 yes .
H(44B) H(69A) 3.5514 yes .
H(44B) H(69C) 3.4613 yes .
H(44C) O(1) 2.6678 yes 1_565
H(44C) C(4) 2.9868 yes 1_565
H(44C) H(4B) 2.4426 yes 1_565
H(44C) H(5) 3.5767 yes 1_565
H(44C) H(55) 3.4379 yes .
H(44C) H(56C) 3.2108 yes .
H(44C) H(57B) 3.5389 yes .
H(44C) H(69C) 3.5292 yes .
H(45A) H(68A) 3.4681 yes 1_545
H(45A) H(96C) 2.9047 yes 4_565
H(45B) C(8) 3.4858 yes 1_545
H(45B) C(68) 3.0261 yes 1_545
H(45B) H(8) 2.4915 yes 1_545
H(45B) H(68A) 3.0410 yes 1_545
H(45B) H(68B) 2.7193 yes 1_545
H(45B) H(68C) 2.8102 yes 1_545
H(45C) C(47) 3.3177 yes .
H(45C) C(48) 3.3001 yes .
H(45C) C(57) 3.5896 yes .
H(45C) H(8) 2.9044 yes 1_545
H(45C) H(11) 3.4814 yes 1_545
H(45C) H(47) 3.1220 yes .
H(45C) H(48) 3.0805 yes .
H(45C) H(57A) 3.1644 yes .
H(45C) H(57B) 3.2002 yes .
H(45C) H(96C) 3.5218 yes 4_565
H(47) O(2) 2.3868 yes 1_545
H(47) C(10) 2.9847 yes 1_545
H(47) H(10A) 2.6776 yes 1_545
H(47) H(11) 3.3387 yes 1_545
H(47) H(45C) 3.1220 yes .
H(48) C(96) 3.4574 yes 4_565
H(48) H(11) 3.4785 yes 1_545
H(48) H(45C) 3.0805 yes .
H(48) H(95C) 3.4105 yes 4_565
H(48) H(96B) 3.0693 yes 4_565
H(48) H(96C) 2.9542 yes 4_565
H(51) O(2) 2.7015 yes 6_545
H(51) C(9) 3.2491 yes 6_545
H(51) C(10) 3.0422 yes 6_545
H(51) H(9A) 2.9447 yes 6_545
H(51) H(9B) 3.4743 yes 6_545
H(51) H(10A) 3.1586 yes 6_545
H(51) H(10B) 2.6861 yes 6_545
H(52) C(10) 3.0094 yes 6_545
H(52) C(98) 2.9953 yes .
H(52) C(99) 3.2203 yes .
H(52) H(10A) 2.6775 yes 6_545
H(52) H(10B) 2.4873 yes 6_545
H(52) H(59C) 3.3318 yes 6_545
H(52) H(60A) 3.3097 yes 6_555
H(52) H(60B) 3.3591 yes 6_555
H(52) H(98A) 2.6743 yes .
H(52) H(98C) 2.5248 yes .
H(52) H(99A) 2.9232 yes .
H(52) H(99B) 2.7936 yes .
H(53) C(99) 3.3342 yes .
H(53) H(98C) 3.0947 yes .
H(53) H(99A) 3.5834 yes .
H(53) H(99B) 2.4026 yes .
H(55) C(44) 3.2333 yes .
H(55) H(44B) 2.3359 yes .
H(55) H(44C) 3.4379 yes .
H(56A) C(5) 3.3923 yes 1_565
H(56A) C(32) 3.2217 yes 1_565
H(56A) H(5) 2.3936 yes 1_565
H(56A) H(32A) 2.8109 yes 1_565
H(56A) H(32B) 3.3211 yes 1_565
H(56A) H(32C) 3.0131 yes 1_565
H(56B) H(21) 3.5778 yes .
H(56B) H(33B) 3.5393 yes .
H(56B) H(83C) 2.8199 yes .
H(56C) C(20) 3.2545 yes .
H(56C) C(21) 3.1818 yes .
H(56C) H(2) 3.5262 yes 1_565
H(56C) H(5) 2.8316 yes 1_565
H(56C) H(20) 3.0842 yes .
H(56C) H(21) 2.9313 yes .
H(56C) H(44B) 3.2270 yes .
H(56C) H(44C) 3.2108 yes .
H(56C) H(83C) 3.4711 yes .
H(57A) O(2) 2.6127 yes 1_545
H(57A) C(9) 2.9997 yes 1_545
H(57A) H(8) 3.4216 yes 1_545
H(57A) H(9B) 2.5279 yes 1_545
H(57A) H(43) 3.4011 yes .
H(57A) H(44B) 3.5262 yes .
H(57A) H(45C) 3.1644 yes .
H(57A) H(59B) 3.5491 yes 6_545
H(57B) C(43) 3.1095 yes .
H(57B) C(44) 3.3770 yes .
H(57B) C(45) 3.5966 yes .
H(57B) H(9B) 3.2604 yes 1_545
H(57B) H(31) 2.8741 yes .
H(57B) H(43) 2.3002 yes .
H(57B) H(44B) 2.9432 yes .
H(57B) H(44C) 3.5389 yes .
H(57B) H(45C) 3.2002 yes .
H(57C) C(31) 3.5235 yes .
H(57C) C(33) 3.0163 yes .
H(57C) H(9B) 2.9148 yes 1_545
H(57C) H(31) 2.9859 yes .
H(57C) H(33B) 2.7769 yes .
H(57C) H(33C) 2.5501 yes .
H(57C) H(59B) 3.2692 yes 6_545
H(59A) C(99) 3.2035 yes 6_555
H(59A) H(33C) 2.9035 yes 6_555
H(59A) H(99A) 2.9255 yes 6_555
H(59A) H(99B) 3.0647 yes 6_555
H(59A) H(99C) 3.0775 yes 6_555
H(59B) O(2) 3.3619 yes 6_545
H(59B) C(9) 3.3602 yes 6_545
H(59B) H(9A) 3.2331 yes 6_545
H(59B) H(9B) 2.9643 yes 6_545
H(59B) H(33C) 3.0703 yes 6_555
H(59B) H(57A) 3.5491 yes 6_555
H(59B) H(57C) 3.2692 yes 6_555
H(59C) C(52) 3.2962 yes 6_555
H(59C) C(53) 3.5432 yes 6_555
H(59C) H(52) 3.3318 yes 6_555
H(59C) H(99A) 3.0164 yes 6_555
H(59C) H(99B) 3.4194 yes 6_555
H(60A) C(98) 3.5297 yes 6_545
H(60A) H(10A) 3.0538 yes 1_545
H(60A) H(52) 3.3097 yes 6_545
H(60A) H(98A) 2.9963 yes 6_545
H(60A) H(98C) 3.4226 yes 6_545
H(60B) C(52) 3.5807 yes 6_545
H(60B) H(9A) 2.8497 yes 6_545
H(60B) H(9B) 3.4939 yes 6_545
H(60B) H(52) 3.3591 yes 6_545
H(60B) H(98C) 3.5666 yes 6_545
H(60C) C(98) 3.3091 yes 6_545
H(60C) H(33C) 3.5856 yes 6_555
H(60C) H(98A) 3.2136 yes 6_545
H(60C) H(98B) 3.0951 yes 6_545
H(60C) H(98C) 3.0608 yes 6_545
H(63) C(63) 3.4319 yes 7_566
H(63) H(63) 2.7970 yes 7_566
H(63) H(72A) 2.9944 yes 7_566
H(63) H(92) 3.4514 yes 6_555
H(63) H(95A) 3.4550 yes 4_565
H(63) H(95A) 3.4609 yes 6_555
H(64) C(13) 3.1390 yes 4_575
H(64) C(14) 3.1941 yes 4_575
H(64) C(72) 3.4260 yes 7_566
H(64) H(13A) 3.5876 yes 4_575
H(64) H(13B) 2.6047 yes 4_575
H(64) H(14) 2.7051 yes 4_575
H(64) H(71B) 3.5845 yes 7_566
H(64) H(72A) 2.5746 yes 7_566
H(64) H(72C) 3.4672 yes 7_566
H(64) H(91) 3.4439 yes 6_555
H(64) H(96A) 3.3965 yes 4_575
H(65) C(13) 2.7287 yes 4_575
H(65) C(14) 3.0386 yes 4_575
H(65) C(15) 3.3123 yes 4_575
H(65) H(13A) 2.4809 yes 4_575
H(65) H(13B) 2.7403 yes 4_575
H(65) H(14) 3.2401 yes 4_575
H(65) H(15A) 3.4623 yes 4_575
H(65) H(15B) 2.8522 yes 4_575
H(65) H(96A) 3.0498 yes 4_575
H(67) C(44) 3.4261 yes .
H(67) H(4B) 3.4519 yes 1_565
H(67) H(44A) 3.1150 yes .
H(67) H(44B) 2.8847 yes .
H(68A) H(13A) 3.4666 yes 4_575
H(68A) H(45A) 3.4681 yes 1_565
H(68A) H(45B) 3.0410 yes 1_565
H(68A) H(87C) 3.5306 yes 4_575
H(68A) H(96A) 3.4649 yes 4_575
H(68B) C(45) 3.5304 yes 1_565
H(68B) H(45B) 2.7193 yes 1_565
H(68C) C(4) 3.3255 yes 1_565
H(68C) C(5) 3.3972 yes 1_565
H(68C) C(6) 3.2053 yes 1_565
H(68C) H(4A) 3.3940 yes 1_565
H(68C) H(4B) 2.7238 yes 1_565
H(68C) H(6A) 2.7757 yes 1_565
H(68C) H(6B) 3.4025 yes 1_565
H(68C) H(45B) 2.8102 yes 1_565
H(69A) C(44) 3.5291 yes .
H(69A) C(95) 3.4190 yes 4_565
H(69A) H(15B) 3.4560 yes 4_575
H(69A) H(44A) 2.6844 yes .
H(69A) H(44B) 3.5514 yes .
H(69A) H(95C) 2.4716 yes 4_565
H(69B) C(15) 3.3276 yes 4_575
H(69B) H(13A) 3.5591 yes 4_575
H(69B) H(15A) 3.1275 yes 4_575
H(69B) H(15B) 2.6542 yes 4_575
H(69B) H(42B) 3.4116 yes 3_666
H(69B) H(95C) 3.2984 yes 4_565
H(69C) C(42) 3.4705 yes 3_666
H(69C) C(44) 3.3163 yes .
H(69C) H(4B) 2.7943 yes 1_565
H(69C) H(41B) 3.5963 yes 3_666
H(69C) H(42A) 2.9718 yes 3_666
H(69C) H(42B) 3.0674 yes 3_666
H(69C) H(44A) 2.5317 yes .
H(69C) H(44B) 3.4613 yes .
H(69C) H(44C) 3.5292 yes .
H(71A) C(89) 3.5792 yes 6_555
H(71A) C(90) 3.4910 yes 6_555
H(71A) C(99) 3.4208 yes 6_555
H(71A) H(99A) 3.0508 yes 6_555
H(71A) H(99C) 2.9399 yes 6_555
H(71B) H(14) 3.2074 yes 6_545
H(71B) H(64) 3.5845 yes 7_566
H(71B) H(74) 3.4579 yes 6_555
H(71B) H(95A) 3.4522 yes 6_555
H(71B) H(95B) 3.1081 yes 6_555
H(71C) H(14) 2.9314 yes 6_545
H(71C) H(17) 3.2404 yes 6_545
H(71C) H(74) 3.5089 yes 6_555
H(71C) H(99C) 3.4298 yes 6_555
H(72A) C(63) 3.5035 yes 7_566
H(72A) C(64) 3.2977 yes 7_566
H(72A) H(14) 3.3958 yes 6_545
H(72A) H(63) 2.9944 yes 7_566
H(72A) H(64) 2.5746 yes 7_566
H(72A) H(92) 3.1101 yes 4_565
H(72A) H(95A) 3.0999 yes 4_565
H(72B) C(90) 3.5186 yes 6_545
H(72B) H(90) 3.2249 yes 6_545
H(72B) H(91) 3.4896 yes 6_545
H(72B) H(92) 3.2273 yes 4_565
H(72B) H(95A) 2.9713 yes 4_565
H(72B) H(96B) 2.8167 yes 4_565
H(72C) C(90) 3.2910 yes 6_545
H(72C) C(98) 3.4129 yes 6_545
H(72C) H(14) 3.0733 yes 6_545
H(72C) H(64) 3.4672 yes 7_566
H(72C) H(90) 3.1856 yes 6_545
H(72C) H(98A) 3.2462 yes 6_545
H(72C) H(98B) 2.7446 yes 6_545
H(74) O(3) 2.4632 yes 1_545
H(74) C(15) 3.1928 yes 1_545
H(74) C(16) 3.5945 yes 1_545
H(74) H(14) 3.5749 yes 1_545
H(74) H(15B) 2.9551 yes 1_545
H(74) H(71B) 3.4579 yes 6_545
H(74) H(71C) 3.5089 yes 6_545
H(75) O(3) 2.4672 yes 1_545
H(75) C(16) 3.1994 yes 1_545
H(75) H(16A) 2.9160 yes 1_545
H(75) H(16B) 3.5926 yes 1_545
H(75) H(29C) 3.3326 yes 2_655
H(75) H(30A) 3.5043 yes 2_655
H(75) H(30C) 2.9355 yes 2_655
H(78) C(1) 2.6870 yes 2_665
H(78) C(2) 3.1540 yes 2_665
H(78) C(3) 3.5418 yes 2_665
H(78) H(1A) 2.5732 yes 2_665
H(78) H(1B) 2.4519 yes 2_665
H(78) H(2) 3.3389 yes 2_665
H(78) H(3A) 3.1535 yes 2_665
H(78) H(30B) 2.9723 yes 2_665
H(79) C(25) 3.5401 yes 2_665
H(79) C(26) 3.5315 yes 2_665
H(79) C(80) 3.2990 yes 2_655
H(79) H(1A) 3.0074 yes 2_665
H(79) H(25) 3.4751 yes 1_565
H(79) H(25) 3.4407 yes 2_665
H(79) H(26) 3.4529 yes 2_665
H(79) H(79) 3.5375 yes 2_655
H(79) H(80) 2.4299 yes 2_655
H(79) H(83B) 2.9703 yes 2_655
H(80) C(79) 2.9358 yes 2_655
H(80) C(80) 2.9137 yes 2_655
H(80) H(25) 3.3715 yes 1_565
H(80) H(79) 2.4299 yes 2_655
H(80) H(80) 2.3833 yes 2_655
H(83A) C(24) 3.4083 yes 1_565
H(83A) H(24) 2.9266 yes 1_565
H(83A) H(32B) 3.0044 yes 1_565
H(83B) C(79) 3.5689 yes 2_655
H(83B) H(2) 3.4233 yes 1_565
H(83B) H(21) 3.3287 yes .
H(83B) H(29A) 3.0992 yes .
H(83B) H(79) 2.9703 yes 2_655
H(83C) C(56) 3.5193 yes .
H(83C) H(21) 2.9148 yes .
H(83C) H(56B) 2.8199 yes .
H(83C) H(56C) 3.4711 yes .
H(84A) C(26) 3.4295 yes .
H(84A) C(27) 3.4770 yes .
H(84A) C(29) 3.2216 yes .
H(84A) H(29A) 2.7459 yes .
H(84A) H(29B) 2.8540 yes .
H(84A) H(29B) 2.8426 yes 2_655
H(84B) C(29) 3.5994 yes 2_655
H(84B) H(16A) 2.8877 yes 1_545
H(84B) H(29B) 2.9227 yes 2_655
H(84B) H(29C) 3.4129 yes 2_655
H(84B) H(30A) 3.2964 yes 2_655
H(84C) C(22) 3.2729 yes .
H(84C) C(23) 3.2005 yes .
H(84C) C(24) 3.3596 yes .
H(84C) C(25) 3.5767 yes .
H(84C) C(27) 3.5098 yes .
H(84C) C(33) 3.5130 yes .
H(84C) H(16A) 3.4978 yes 1_545
H(84C) H(21) 3.3654 yes .
H(84C) H(29A) 3.4610 yes .
H(84C) H(33A) 3.5578 yes .
H(84C) H(33B) 2.8070 yes .
H(86A) H(29C) 2.8255 yes 2_655
H(86A) H(30C) 3.0965 yes 2_655
H(86A) H(41A) 2.9879 yes 2_655
H(86B) C(41) 3.2302 yes 2_655
H(86B) H(3A) 2.8264 yes 2_665
H(86B) H(29C) 2.8179 yes 2_655
H(86B) H(37) 2.8303 yes 4_564
H(86B) H(41A) 2.8719 yes 2_655
H(86B) H(41B) 3.5912 yes 2_655
H(86B) H(41C) 2.7839 yes 2_655
H(86C) C(36) 3.1653 yes 4_564
H(86C) C(37) 3.3237 yes 4_564
H(86C) C(41) 3.4255 yes 2_655
H(86C) H(36) 2.4667 yes 4_564
H(86C) H(37) 2.8036 yes 4_564
H(86C) H(41A) 2.9603 yes 2_655
H(86C) H(41B) 3.4144 yes 2_655
H(86C) H(41C) 3.3511 yes 2_655
H(87A) C(1) 3.2985 yes 2_665
H(87A) C(3) 3.2082 yes 2_665
H(87A) H(1B) 2.5572 yes 2_665
H(87A) H(3A) 2.8615 yes 2_665
H(87A) H(3B) 2.8033 yes 2_665
H(87A) H(37) 2.8092 yes 4_564
H(87A) H(42B) 3.0691 yes 2_665
H(87A) H(42C) 3.2126 yes 2_665
H(87B) H(1B) 3.3778 yes 2_665
H(87B) H(30B) 3.2792 yes 2_665
H(87B) H(42B) 3.0387 yes 2_665
H(87C) C(36) 3.5264 yes 4_564
H(87C) C(37) 3.4233 yes 4_564
H(87C) H(36) 3.0781 yes 4_564
H(87C) H(37) 2.8665 yes 4_564
H(87C) H(42B) 3.2260 yes 2_665
H(87C) H(68A) 3.5306 yes 4_574
H(90) C(10) 3.3529 yes 6_545
H(90) C(11) 3.0436 yes 6_545
H(90) C(12) 3.0255 yes 6_545
H(90) H(10A) 2.7789 yes 6_545
H(90) H(11) 3.0053 yes 6_545
H(90) H(12A) 3.0222 yes 6_545
H(90) H(12B) 2.9373 yes 6_545
H(90) H(72B) 3.2249 yes 6_555
H(90) H(72C) 3.1856 yes 6_555
H(91) C(64) 3.5325 yes 6_545
H(91) C(92) 3.4359 yes 7_565
H(91) C(96) 3.2514 yes 7_565
H(91) H(12B) 3.0999 yes 6_545
H(91) H(64) 3.4439 yes 6_545
H(91) H(72B) 3.4896 yes 6_555
H(91) H(92) 2.8009 yes 7_565
H(91) H(96A) 3.1169 yes 7_565
H(91) H(96B) 2.5256 yes 7_565
H(92) C(91) 3.2263 yes 7_565
H(92) C(92) 3.4309 yes 7_565
H(92) H(63) 3.4514 yes 6_545
H(92) H(72A) 3.1101 yes 4_564
H(92) H(72B) 3.2273 yes 4_564
H(92) H(91) 2.8009 yes 7_565
H(92) H(92) 3.1606 yes 7_565
H(95A) C(61) 3.4255 yes 4_564
H(95A) C(62) 3.1799 yes 4_564
H(95A) C(63) 3.1062 yes 4_564
H(95A) C(64) 3.3227 yes 4_564
H(95A) C(65) 3.5772 yes 4_564
H(95A) C(72) 3.4140 yes 4_564
H(95A) H(63) 3.4550 yes 4_564
H(95A) H(63) 3.4609 yes 6_545
H(95A) H(71B) 3.4522 yes 6_545
H(95A) H(72A) 3.0999 yes 4_564
H(95A) H(72B) 2.9713 yes 4_564
H(95B) C(15) 3.4341 yes 1_545
H(95B) C(64) 3.5471 yes 4_564
H(95B) C(65) 3.5861 yes 4_564
H(95B) H(14) 3.4590 yes 1_545
H(95B) H(15B) 2.6402 yes 1_545
H(95B) H(71B) 3.1081 yes 6_545
H(95C) C(61) 3.3688 yes 4_564
H(95C) C(65) 3.3384 yes 4_564
H(95C) C(66) 3.1374 yes 4_564
H(95C) C(69) 3.2142 yes 4_564
H(95C) H(15B) 3.2375 yes 1_545
H(95C) H(48) 3.4105 yes 4_564
H(95C) H(69A) 2.4716 yes 4_564
H(95C) H(69B) 3.2984 yes 4_564
H(96A) C(65) 3.4651 yes 4_574
H(96A) H(64) 3.3965 yes 4_574
H(96A) H(65) 3.0498 yes 4_574
H(96A) H(68A) 3.4649 yes 4_574
H(96A) H(91) 3.1169 yes 7_565
H(96B) C(91) 3.3381 yes 7_565
H(96B) H(48) 3.0693 yes 4_564
H(96B) H(72B) 2.8167 yes 4_564
H(96B) H(91) 2.5256 yes 7_565
H(96C) H(45A) 2.9047 yes 4_564
H(96C) H(45C) 3.5218 yes 4_564
H(96C) H(48) 2.9542 yes 4_564
H(98A) C(10) 3.3086 yes 6_545
H(98A) C(60) 3.5094 yes 6_555
H(98A) H(10A) 2.4351 yes 6_545
H(98A) H(10B) 3.4205 yes 6_545
H(98A) H(52) 2.6743 yes .
H(98A) H(60A) 2.9963 yes 6_555
H(98A) H(60C) 3.2136 yes 6_555
H(98A) H(72C) 3.2462 yes 6_555
H(98B) H(60C) 3.0951 yes 6_555
H(98B) H(72C) 2.7446 yes 6_555
H(98C) C(52) 3.2467 yes .
H(98C) C(53) 3.5156 yes .
H(98C) C(60) 3.5369 yes 6_555
H(98C) H(52) 2.5248 yes .
H(98C) H(53) 3.0947 yes .
H(98C) H(60A) 3.4226 yes 6_555
H(98C) H(60B) 3.5666 yes 6_555
H(98C) H(60C) 3.0608 yes 6_555
H(99A) C(10) 3.4120 yes 6_545
H(99A) C(11) 3.5797 yes 6_545
H(99A) C(12) 3.0786 yes 6_545
H(99A) C(59) 3.4157 yes 6_545
H(99A) H(10A) 3.1879 yes 6_545
H(99A) H(10B) 2.9681 yes 6_545
H(99A) H(12A) 2.2499 yes 6_545
H(99A) H(12B) 3.5308 yes 6_545
H(99A) H(52) 2.9232 yes .
H(99A) H(53) 3.5834 yes .
H(99A) H(59A) 2.9255 yes 6_545
H(99A) H(59C) 3.0164 yes 6_545
H(99A) H(71A) 3.0508 yes 6_545
H(99B) C(52) 3.2599 yes .
H(99B) C(53) 3.0681 yes .
H(99B) H(52) 2.7936 yes .
H(99B) H(53) 2.4026 yes .
H(99B) H(59A) 3.0647 yes 6_545
H(99B) H(59C) 3.4194 yes 6_545
H(99C) H(12A) 3.3863 yes 6_545
H(99C) H(59A) 3.0775 yes 6_545
H(99C) H(71A) 2.9399 yes 6_545
H(99C) H(71C) 3.4298 yes 6_545

loop_
_geom_torsion_atom_site_label_1
_geom_torsion_atom_site_label_2
_geom_torsion_atom_site_label_3
_geom_torsion_atom_site_label_4
_geom_torsion
_geom_torsion_publ_flag
C(1) Ni(1) C(2) C(3) 115.9(6) no
C(1) Ni(1) C(5) C(4) 57.3(7) no
C(5) Ni(1) C(1) C(2) 5.9(5) no
C(1) Ni(1) C(19) N(1) 63.3(6) no
C(1) Ni(1) C(19) N(2) -123.8(6) no
C(2) Ni(1) C(5) C(4) 61.3(5) no
C(5) Ni(1) C(2) C(3) -59.2(5) no
C(2) Ni(1) C(6) C(5) -0.6(5) no
C(6) Ni(1) C(2) C(3) -58.8(6) no
C(2) Ni(1) C(19) N(1) 59.9(8) no
C(2) Ni(1) C(19) N(2) -127.2(7) no
C(19) Ni(1) C(2) C(1) 5.0(6) no
C(19) Ni(1) C(2) C(3) 120.9(6) no
C(5) Ni(1) C(6) C(5) -0(9008105) no
C(6) Ni(1) C(5) C(4) -118.2(8) no
C(5) Ni(1) C(19) N(1) -120.0(7) no
C(5) Ni(1) C(19) N(2) 52.9(8) no
C(19) Ni(1) C(5) C(4) -118.8(5) no
C(19) Ni(1) C(5) C(6) -0.6(6) no
C(6) Ni(1) C(19) N(1) -120.3(6) no
C(6) Ni(1) C(19) N(2) 52.5(6) no
C(7) Ni(2) C(8) C(9) 118.4(9) no
C(7) Ni(2) C(11) C(10) 58.1(7) no
C(11) Ni(2) C(7) C(8) 0.9(5) no
C(7) Ni(2) C(46) N(3) -51.8(6) no
C(7) Ni(2) C(46) N(4) 122.7(6) no
C(8) Ni(2) C(11) C(10) 58.7(6) no
C(11) Ni(2) C(8) C(9) -60.9(6) no
C(8) Ni(2) C(12) C(11) -2.9(5) no
C(12) Ni(2) C(8) C(9) -58.9(8) no
C(8) Ni(2) C(46) N(3) -53.9(7) no
C(8) Ni(2) C(46) N(4) 120.6(7) no
C(46) Ni(2) C(8) C(7) 3.1(6) no
C(46) Ni(2) C(8) C(9) 121.5(6) no
C(12) Ni(2) C(11) C(10) -119.0(7) no
C(11) Ni(2) C(46) N(3) 129.9(6) no
C(11) Ni(2) C(46) N(4) -55.6(8) no
C(46) Ni(2) C(11) C(10) -123.9(6) no
C(46) Ni(2) C(11) C(12) -4.9(6) no
C(12) Ni(2) C(46) N(3) 126.5(6) no
C(12) Ni(2) C(46) N(4) -59.0(6) no
C(13) Ni(3) C(14) C(15) -117.1(9) no
C(13) Ni(3) C(17) C(16) -59.2(6) no
C(17) Ni(3) C(13) C(14) -3.0(6) no
C(13) Ni(3) C(73) N(5) 118.5(7) no
C(13) Ni(3) C(73) N(6) -62.1(7) no
C(14) Ni(3) C(17) C(16) -61.2(5) no
C(17) Ni(3) C(14) C(15) 60.4(6) no
C(14) Ni(3) C(18) C(17) 2.5(6) no
C(18) Ni(3) C(14) C(15) 58.8(7) no
C(14) Ni(3) C(73) N(5) 119.4(6) no
C(14) Ni(3) C(73) N(6) -61.2(10) no
C(73) Ni(3) C(14) C(13) -1.4(7) no
C(73) Ni(3) C(14) C(15) -118.5(5) no
C(18) Ni(3) C(17) C(16) 116.8(7) no
C(17) Ni(3) C(73) N(5) -59.0(10) no
C(17) Ni(3) C(73) N(6) 120.4(7) no
C(73) Ni(3) C(17) C(16) 117.7(6) no
C(73) Ni(3) C(17) C(18) 0.9(8) no
C(18) Ni(3) C(73) N(5) -58.4(7) no
C(18) Ni(3) C(73) N(6) 121.0(7) no
C(3) O(1) C(4) C(5) 62.0(7) no
C(4) O(1) C(3) C(2) -60.1(8) no
C(9) O(2) C(10) C(11) 63.0(9) no
C(10) O(2) C(9) C(8) -64.6(8) no
C(15) O(3) C(16) C(17) -60.5(11) no
C(16) O(3) C(15) C(14) 59.9(10) no
C(19) N(1) C(21) C(20) 0.9(8) no
C(21) N(1) C(19) N(2) -0.6(8) no
C(19) N(1) C(22) C(23) 83.3(8) no
C(19) N(1) C(22) C(27) -93.4(8) no
C(22) N(1) C(19) Ni(1) -18.0(11) no
C(21) N(1) C(22) C(23) -109.8(8) no
C(21) N(1) C(22) C(27) 73.5(8) no
C(19) N(2) C(20) C(21) 0.5(8) no
C(20) N(2) C(19) N(1) 0.1(7) no
C(19) N(2) C(34) C(35) -109.4(8) no
C(19) N(2) C(34) C(39) 70.8(9) no
C(34) N(2) C(19) Ni(1) 9.8(11) no
C(20) N(2) C(34) C(35) 75.0(9) no
C(20) N(2) C(34) C(39) -104.8(8) no
C(46) N(3) C(47) C(48) -0.5(8) no
C(47) N(3) C(46) N(4) -0.1(7) no
C(46) N(3) C(49) C(50) -70.8(9) no
C(46) N(3) C(49) C(54) 106.7(8) no
C(49) N(3) C(46) Ni(2) -9.9(10) no
C(47) N(3) C(49) C(50) 103.2(8) no
C(47) N(3) C(49) C(54) -79.3(9) no
C(46) N(4) C(48) C(47) -0.9(8) no
C(48) N(4) C(46) N(3) 0.6(7) no
C(46) N(4) C(61) C(62) 98.0(8) no
C(46) N(4) C(61) C(66) -82.3(8) no
C(61) N(4) C(46) Ni(2) 14.1(10) no
C(48) N(4) C(61) C(62) -71.8(8) no
C(48) N(4) C(61) C(66) 107.9(8) no
C(73) N(5) C(75) C(74) -0.7(9) no
C(75) N(5) C(73) N(6) -0.4(8) no
C(73) N(5) C(76) C(77) -77.5(9) no
C(73) N(5) C(76) C(81) 103.8(8) no
C(76) N(5) C(73) Ni(3) -1.2(11) no
C(75) N(5) C(76) C(77) 102.0(8) no
C(75) N(5) C(76) C(81) -76.7(10) no
C(73) N(6) C(74) C(75) -1.8(9) no
C(74) N(6) C(73) N(5) 1.3(8) no
C(73) N(6) C(88) C(89) -72.6(10) no
C(73) N(6) C(88) C(93) 109.4(8) no
C(88) N(6) C(73) Ni(3) -0.1(12) no
C(74) N(6) C(88) C(89) 105.4(8) no
C(74) N(6) C(88) C(93) -72.6(9) no
Ni(1) C(1) C(2) C(3) -104.9(7) no
Ni(1) C(2) C(3) O(1) 68.4(8) no
C(1) C(2) C(3) O(1) 146.3(8) no
O(1) C(4) C(5) Ni(1) -72.1(8) no
O(1) C(4) C(5) C(6) -150.0(7) no
Ni(1) C(5) C(6) Ni(1) -0(9055173) no
C(4) C(5) C(6) Ni(1) 103.6(8) no
Ni(2) C(7) C(8) C(9) -102.8(8) no
Ni(2) C(8) C(9) O(2) 73.8(9) no
C(7) C(8) C(9) O(2) 151.4(9) no
O(2) C(10) C(11) Ni(2) -69.9(10) no
O(2) C(10) C(11) C(12) -146.7(9) no
C(10) C(11) C(12) Ni(2) 103.4(11) no
Ni(3) C(13) C(14) C(15) 103.2(6) no
Ni(3) C(14) C(15) O(3) -68.8(9) no
C(13) C(14) C(15) O(3) -146.9(7) no
O(3) C(16) C(17) Ni(3) 70.2(9) no
O(3) C(16) C(17) C(18) 149.9(7) no
C(16) C(17) C(18) Ni(3) -104.3(9) no
N(2) C(20) C(21) N(1) -0.8(8) no
N(1) C(22) C(23) C(31) 3.6(10) no
N(1) C(22) C(27) C(28) -3.5(10) no
C(23) C(22) C(27) C(26) 0.7(10) no
C(27) C(22) C(23) C(24) 0.7(11) no
C(22) C(23) C(24) C(25) -0.8(11) no
C(22) C(23) C(31) C(32) -119.2(7) no
C(22) C(23) C(31) C(33) 117.2(7) no
C(24) C(23) C(31) C(32) 60.2(8) no
C(24) C(23) C(31) C(33) -63.5(9) no
C(23) C(24) C(25) C(26) -0.7(11) no
C(24) C(25) C(26) C(27) 2.2(11) no
C(25) C(26) C(27) C(22) -2.2(11) no
C(22) C(27) C(28) C(29) -102.0(8) no
C(22) C(27) C(28) C(30) 135.5(7) no
C(26) C(27) C(28) C(29) 77.2(8) no
C(26) C(27) C(28) C(30) -45.3(10) no
N(2) C(34) C(35) C(43) -0.3(11) no
N(2) C(34) C(39) C(40) 2.1(11) no
C(35) C(34) C(39) C(38) -0.8(11) no
C(39) C(34) C(35) C(36) 0.5(11) no
C(34) C(35) C(36) C(37) -0.8(12) no
C(34) C(35) C(43) C(44) -97.5(9) no
C(34) C(35) C(43) C(45) 138.9(7) no
C(36) C(35) C(43) C(44) 81.5(9) no
C(36) C(35) C(43) C(45) -42.1(10) no
C(35) C(36) C(37) C(38) 1.4(13) no
C(36) C(37) C(38) C(39) -1.7(13) no
C(37) C(38) C(39) C(34) 1.3(12) no
C(34) C(39) C(40) C(41) 88.6(8) no
C(34) C(39) C(40) C(42) -146.7(7) no
C(38) C(39) C(40) C(41) -88.2(9) no
C(38) C(39) C(40) C(42) 36.5(10) no
N(3) C(47) C(48) N(4) 0.8(8) no
N(3) C(49) C(50) C(58) -6.8(12) no
N(3) C(49) C(54) C(55) 3.8(11) no
C(50) C(49) C(54) C(53) 0.2(12) no
C(54) C(49) C(50) C(51) -1.5(12) no
C(49) C(50) C(51) C(52) 1.2(12) no
C(49) C(50) C(58) C(59) 150.6(7) no
C(49) C(50) C(58) C(60) -84.8(9) no
C(51) C(50) C(58) C(59) -32.0(11) no
C(51) C(50) C(58) C(60) 92.6(9) no
C(50) C(51) C(52) C(53) 0.5(14) no
C(51) C(52) C(53) C(54) -1.9(14) no
C(52) C(53) C(54) C(49) 1.6(13) no
C(49) C(54) C(55) C(56) -142.1(8) no
C(49) C(54) C(55) C(57) 94.8(9) no
C(53) C(54) C(55) C(56) 38.8(11) no
C(53) C(54) C(55) C(57) -84.3(9) no
N(4) C(61) C(62) C(70) 0.0(11) no
N(4) C(61) C(66) C(67) 0.7(11) no
C(62) C(61) C(66) C(65) -2.1(11) no
C(66) C(61) C(62) C(63) 0.6(11) no
C(61) C(62) C(63) C(64) 0.7(11) no
C(61) C(62) C(70) C(71) -133.5(8) no
C(61) C(62) C(70) C(72) 102.6(9) no
C(63) C(62) C(70) C(71) 46.3(10) no
C(63) C(62) C(70) C(72) -77.7(9) no
C(62) C(63) C(64) C(65) -0.5(12) no
C(63) C(64) C(65) C(66) -1.2(12) no
C(64) C(65) C(66) C(61) 2.4(11) no
C(61) C(66) C(67) C(68) 115.7(8) no
C(61) C(66) C(67) C(69) -120.2(7) no
C(65) C(66) C(67) C(68) -61.8(8) no
C(65) C(66) C(67) C(69) 62.3(9) no
N(6) C(74) C(75) N(5) 1.5(9) no
N(5) C(76) C(77) C(85) -3.7(10) no
N(5) C(76) C(81) C(82) 1.7(11) no
C(77) C(76) C(81) C(80) 3.0(11) no
C(81) C(76) C(77) C(78) -4.1(11) no
C(76) C(77) C(78) C(79) 2.8(11) no
C(76) C(77) C(85) C(86) -85.3(9) no
C(76) C(77) C(85) C(87) 150.8(7) no
C(78) C(77) C(85) C(86) 93.8(8) no
C(78) C(77) C(85) C(87) -30.1(10) no
C(77) C(78) C(79) C(80) -0.5(12) no
C(78) C(79) C(80) C(81) -0.6(13) no
C(79) C(80) C(81) C(76) -0.7(12) no
C(76) C(81) C(82) C(83) -140.0(7) no
C(76) C(81) C(82) C(84) 97.6(7) no
C(80) C(81) C(82) C(83) 40.0(10) no
C(80) C(81) C(82) C(84) -82.4(8) no
N(6) C(88) C(89) C(97) 0.8(10) no
N(6) C(88) C(93) C(94) -3.7(11) no
C(89) C(88) C(93) C(92) -3.1(11) no
C(93) C(88) C(89) C(90) 2.0(11) no
C(88) C(89) C(90) C(91) 1.0(11) no
C(88) C(89) C(97) C(98) 135.8(7) no
C(88) C(89) C(97) C(99) -99.7(8) no
C(90) C(89) C(97) C(98) -47.7(10) no
C(90) C(89) C(97) C(99) 76.9(9) no
C(89) C(90) C(91) C(92) -2.8(12) no
C(90) C(91) C(92) C(93) 1.7(12) no
C(91) C(92) C(93) C(88) 1.2(11) no
C(88) C(93) C(94) C(95) 104.9(8) no
C(88) C(93) C(94) C(96) -131.6(7) no
C(92) C(93) C(94) C(95) -73.7(8) no
C(92) C(93) C(94) C(96) 49.9(9) no
